data_1574035
loop_
_publ_author_name
'Lin, Yan-Yan'
'Nan, Zi-Ang'
'Lei, Zhen'
'Wang, Quan-Ming'

_publ_section_title
;
 Efficient synthesis of Au<sub>36</sub>(SR)<sub>24</sub> nanoclusters
 <i>via</i> the cluster-from-cluster approach.
;
_journal_issue 14
_journal_name_full Nanoscale
_journal_page_first 8724
_journal_page_last 8730
_journal_paper_doi 10.1039/d5nr00203f
_journal_volume 17
_journal_year 2025
_chemical_formula_moiety 'C144 H96 Au36 Cl24 S24'
_chemical_formula_sum 'C144 H96 Au36 Cl24 S24'
_chemical_formula_weight 10537.24
_space_group_crystal_system triclinic
_space_group_IT_number 2
_space_group_name_Hall '-P 1'
_space_group_name_H-M_alt 'P -1'
_atom_sites_solution_hydrogens geom
_audit_creation_date 2021-05-14
_audit_creation_method
;
Olex2 1.3
(compiled 2020.11.12 svn.r5f609507 for OlexSys, GUI svn.r6272)
;
_audit_update_record
;
2025-01-15 deposited with the CCDC.	2025-02-28 downloaded from the CCDC.
;
_cell_angle_alpha 81.994(3)
_cell_angle_beta 87.439(2)
_cell_angle_gamma 66.468(3)
_cell_formula_units_Z 2
_cell_length_a 19.0323(4)
_cell_length_b 19.2290(6)
_cell_length_c 30.6431(9)
_cell_measurement_reflns_used 16802
_cell_measurement_temperature 173.00(10)
_cell_measurement_theta_max 65.6270
_cell_measurement_theta_min 3.8760
_cell_volume 10180.9(5)
_computing_cell_refinement 'CrysAlisPro 1.171.39.7e (Rigaku OD, 2015)'
_computing_data_collection 'CrysAlisPro 1.171.39.7e (Rigaku OD, 2015)'
_computing_data_reduction 'CrysAlisPro 1.171.39.7e (Rigaku OD, 2015)'
_computing_molecular_graphics 'Olex2 1.3 (Dolomanov et al., 2009)'
_computing_publication_material 'Olex2 1.3 (Dolomanov et al., 2009)'
_computing_structure_refinement 'SHELXL 2018/3 (Sheldrick, 2015)'
_diffrn_ambient_temperature 173.00(10)
_diffrn_detector_area_resol_mean 5.2137
_diffrn_detector_type AtlasS2
_diffrn_measured_fraction_theta_full 0.956
_diffrn_measured_fraction_theta_max 0.956
_diffrn_measurement_details
;
List of Runs (angles in degrees, time in seconds):

  # Type    Start    End  Width  t~exp~   \w     \q     \k     \f   Frames
#--------------------------------------------------------------------------
  1  \w   -114.00  -8.00   1.00    7.50    --  -40.81 -77.00  60.00  106
  2  \w   -115.00 -26.00   1.00    7.50    --  -40.81 -38.00 -60.00   89
  3  \w    -92.00  -2.00   1.00    7.50    --  -40.81 125.00 150.00   90
  4  \w     68.00 161.00   1.00   25.00    --   89.35  61.00-180.00   93
  5  \w     64.00  89.00   1.00   25.00    --   89.35  30.00 150.00   25
  6  \w     44.00 120.00   1.00   25.00    --   89.35-125.00 -30.00   76
  7  \w     29.00  92.00   1.00   25.00    --   89.35-125.00  60.00   63
  8  \w     15.00 118.00   1.00   25.00    --   89.35 -77.00 120.00  103
  9  \w     20.00  65.00   1.00   25.00    --   89.35 -77.00 -30.00   45
 10  \w     77.00 102.00   1.00   25.00    --   89.35 -77.00 -30.00   25
 11  \w      8.00 126.00   1.00   25.00    --   89.35 -15.00-180.00  118
 12  \w    103.00 164.00   1.00   25.00    --   89.35  30.00 150.00   61
 13  \w     17.00  64.00   1.00   25.00    --   89.35 -45.00  30.00   47
 14  \w     28.00  55.00   1.00   25.00    --   89.35-125.00 120.00   27
 15  \w     66.00 114.00   1.00   25.00    --   89.35-125.00 120.00   48
 16  \w    122.00 149.00   1.00   25.00    --   89.35 125.00 -30.00   27
 17  \w     27.00  67.00   1.00   25.00    --   89.35 -77.00-120.00   40
;
_diffrn_measurement_device 'four-circle diffractometer'
_diffrn_measurement_device_type 'SuperNova, Dual, Cu at home/near, AtlasS2'
_diffrn_measurement_method '\w scans'
_diffrn_radiation_type CuK\a
_diffrn_radiation_wavelength 1.54184
_diffrn_reflns_av_R_equivalents 0.0617
_diffrn_reflns_av_unetI/netI 0.0802
_diffrn_reflns_Laue_measured_fraction_full 0.956
_diffrn_reflns_Laue_measured_fraction_max 0.956
_diffrn_reflns_limit_h_max 22
_diffrn_reflns_limit_h_min -20
_diffrn_reflns_limit_k_max 20
_diffrn_reflns_limit_k_min -22
_diffrn_reflns_limit_l_max 36
_diffrn_reflns_limit_l_min -34
_diffrn_reflns_number 68318
_diffrn_reflns_point_group_measured_fraction_full 0.956
_diffrn_reflns_point_group_measured_fraction_max 0.956
_diffrn_reflns_theta_full 65.917
_diffrn_reflns_theta_max 65.917
_diffrn_reflns_theta_min 3.596
_exptl_absorpt_coefficient_mu 52.853
_exptl_absorpt_correction_T_max 1.00000
_exptl_absorpt_correction_T_min 0.28012
_exptl_absorpt_correction_type multi-scan
_exptl_absorpt_process_details
;
CrysAlisPro 1.171.39.7e (Rigaku Oxford Diffraction, 2015)
Empirical absorption correction using spherical harmonics,
 implemented in SCALE3 ABSPACK scaling algorithm.
;
_exptl_crystal_colour black
_exptl_crystal_density_diffrn 3.437
_exptl_crystal_description block
_exptl_crystal_F_000 9192
_exptl_crystal_size_max 0.10
_exptl_crystal_size_mid 0.10
_exptl_crystal_size_min 0.03
_refine_diff_density_max 4.655
_refine_diff_density_min -3.712
_refine_diff_density_rms 0.389
_refine_ls_extinction_method none
_refine_ls_goodness_of_fit_ref 1.035
_refine_ls_hydrogen_treatment constr
_refine_ls_matrix_type full
_refine_ls_number_parameters 2194
_refine_ls_number_reflns 33855
_refine_ls_number_restraints 1512
_refine_ls_restrained_S_all 1.025
_refine_ls_R_factor_all 0.1169
_refine_ls_R_factor_gt 0.0812
_refine_ls_shift/su_max 0.006
_refine_ls_shift/su_mean 0.000
_refine_ls_structure_factor_coef Fsqd
_refine_ls_weighting_details 'w=1/[\s^2^(Fo^2^)+(0.1119P)^2^+308.4854P] where P=(Fo^2^+2Fc^2^)/3'
_refine_ls_weighting_scheme calc
_refine_ls_wR_factor_gt 0.2077
_refine_ls_wR_factor_ref 0.2379
_reflns_Friedel_coverage 0.000
_reflns_number_gt 22274
_reflns_number_total 33855
_reflns_threshold_expression 'I > 2\s(I)'
_cod_data_source_file d5nr00203f2.cif
_cod_data_source_block 4
_cod_depositor_comments 'Adding full bibliography for 1574029--1574035.cif.'
_cod_database_code 1574035
_shelx_shelxl_version_number 2018/3
_shelx_space_group_comment
;
The symmetry employed for this shelxl refinement is uniquely defined
by the following loop, which should always be used as a source of
symmetry information in preference to the above space-group names.
They are only intended as comments.
;
_olex2_refinement_description
;
1. Restrained planarity
 Cl27, S27, C271, C276, C275, C274, C273, C272
 with sigma of 0.1
 Cl25, S25, C253, C252, C251, C256, C255, C254
 with sigma of 0.1
 Cl26, S26, C261, C266, C265, C264, C263, C262
 with sigma of 0.1
 Cl2, S2, C21, C22, C24, C25, C26
 with sigma of 0.1
 Cl27, C274, C273, C272, C271, C276, C275, S27
 with sigma of 0.1
2. Uiso/Uaniso restraints and constraints
Cl4 \\sim S4 \\sim C41 \\sim C42 \\sim C43 \\sim C44 \\sim C45 \\sim C46:
within 2A with sigma of 0.001 and sigma for terminal atoms of 0.002 within 2A
Cl7 \\sim S7 \\sim C75 \\sim C74 \\sim C73 \\sim C72 \\sim C71 \\sim C76:
within 2A with sigma of 0.001 and sigma for terminal atoms of 0.002 within 2A
Cl8 \\sim S8 \\sim C81 \\sim C86 \\sim C85 \\sim C84 \\sim C83 \\sim C82:
within 2A with sigma of 0.001 and sigma for terminal atoms of 0.002 within 2A
Cl28 \\sim S8 \\sim C281 \\sim C286 \\sim C285 \\sim C284 \\sim C283 \\sim
C282: within 2A with sigma of 0.001 and sigma for terminal atoms of 0.002
within 2A
Cl9 \\sim S9 \\sim C91 \\sim C92 \\sim C93 \\sim C94 \\sim C95 \\sim C96:
within 2A with sigma of 0.001 and sigma for terminal atoms of 0.002 within 2A
Cl18 \\sim S18 \\sim C181 \\sim C182 \\sim C183 \\sim C184 \\sim C185 \\sim
C186: within 2A with sigma of 0.001 and sigma for terminal atoms of 0.002
within 2A
Cl11 \\sim S11 \\sim C111 \\sim C112 \\sim C113 \\sim C114 \\sim C115 \\sim
C116: within 2A with sigma of 0.001 and sigma for terminal atoms of 0.002
within 2A
Cl3 \\sim S3 \\sim C34 \\sim C33 \\sim C32 \\sim C31 \\sim C36 \\sim C35:
within 2A with sigma of 0.001 and sigma for terminal atoms of 0.002 within 2A
Cl16 \\sim S16 \\sim C161 \\sim C162 \\sim C163 \\sim C164 \\sim C165 \\sim
C166: within 2A with sigma of 0.001 and sigma for terminal atoms of 0.002
within 2A
Cl12 \\sim S12 \\sim C121 \\sim C122 \\sim C123 \\sim C124 \\sim C125 \\sim
C126: within 2A with sigma of 0.001 and sigma for terminal atoms of 0.002
within 2A
Cl21 \\sim S21 \\sim C213 \\sim C214 \\sim C215 \\sim C216 \\sim C211 \\sim
C212: within 2A with sigma of 0.001 and sigma for terminal atoms of 0.002
within 2A
Cl24 \\sim S24 \\sim C241 \\sim C246 \\sim C245 \\sim C244 \\sim C243 \\sim
C242: within 2A with sigma of 0.001 and sigma for terminal atoms of 0.002
within 2A
Cl23 \\sim S23 \\sim C235 \\sim C236 \\sim C231 \\sim C232 \\sim C233 \\sim
C234: within 2A with sigma of 0.001 and sigma for terminal atoms of 0.002
within 2A
Au36 \\sim Cl23 \\sim S23 \\sim C235 \\sim C236 \\sim C231 \\sim C232 \\sim
C233 \\sim C234: within 2A with sigma of 0.001 and sigma for terminal atoms of
0.002 within 2A
Cl17 \\sim S17 \\sim C171 \\sim C172 \\sim C173 \\sim C174 \\sim C175 \\sim
C176: within 2A with sigma of 0.001 and sigma for terminal atoms of 0.002
within 2A
Cl1 \\sim S1 \\sim C11 \\sim C12 \\sim C13 \\sim C14 \\sim C15 \\sim C16:
within 2A with sigma of 0.001 and sigma for terminal atoms of 0.002 within 2A
Cl20 \\sim S20 \\sim C201 \\sim C202 \\sim C203 \\sim C204 \\sim C205 \\sim
C206: within 2A with sigma of 0.001 and sigma for terminal atoms of 0.002
within 2A
Cl15 \\sim S15 \\sim C154 \\sim C155 \\sim C156 \\sim C151 \\sim C152 \\sim
C153: within 2A with sigma of 0.001 and sigma for terminal atoms of 0.002
within 2A
Cl5 \\sim S5 \\sim C51 \\sim C52 \\sim C53 \\sim C54 \\sim C55 \\sim C56:
within 2A with sigma of 0.001 and sigma for terminal atoms of 0.002 within 2A
Cl6 \\sim S6 \\sim C61 \\sim C62 \\sim C63 \\sim C64 \\sim C65 \\sim C66:
within 2A with sigma of 0.001 and sigma for terminal atoms of 0.002 within 2A
Cl10 \\sim S10 \\sim C101 \\sim C102 \\sim C103 \\sim C104 \\sim C105 \\sim
C106: within 2A with sigma of 0.001 and sigma for terminal atoms of 0.002
within 2A
Cl13 \\sim S13 \\sim C131 \\sim C132 \\sim C133 \\sim C134 \\sim C135 \\sim
C136: within 2A with sigma of 0.001 and sigma for terminal atoms of 0.002
within 2A
Cl14 \\sim S14 \\sim C141 \\sim C142 \\sim C143 \\sim C144 \\sim C145 \\sim
C146: within 2A with sigma of 0.001 and sigma for terminal atoms of 0.002
within 2A
Cl19 \\sim S19 \\sim C191 \\sim C192 \\sim C193 \\sim C194 \\sim C195 \\sim
C196: within 2A with sigma of 0.001 and sigma for terminal atoms of 0.002
within 2A
Cl22 \\sim S22 \\sim C221 \\sim C226 \\sim C225 \\sim C224 \\sim C223 \\sim
C222: within 2A with sigma of 0.001 and sigma for terminal atoms of 0.002
within 2A
Au35 \\sim Au36 \\sim Cl23 \\sim S23 \\sim C235 \\sim C236 \\sim C231 \\sim
C232 \\sim C233 \\sim C234: within 2A with sigma of 0.001 and sigma for
terminal atoms of 0.002 within 2A
Au27 \\sim Au36 \\sim Cl24 \\sim S24 \\sim C241 \\sim C246 \\sim C245 \\sim
C244 \\sim C243 \\sim C242: within 2A with sigma of 0.001 and sigma for
terminal atoms of 0.002 within 2A
Cl2 \\sim S2 \\sim C21 \\sim C22 \\sim C23 \\sim C24 \\sim C25 \\sim C26:
within 2A with sigma of 0.001 and sigma for terminal atoms of 0.002 within 2A
Cl27 \\sim S27 \\sim C271 \\sim C276 \\sim C275 \\sim C274 \\sim C273 \\sim
C272: within 2A with sigma of 0.001 and sigma for terminal atoms of 0.002
within 2A
Cl25 \\sim S25 \\sim C253 \\sim C252 \\sim C251 \\sim C256 \\sim C255 \\sim
C254: within 2A with sigma of 0.001 and sigma for terminal atoms of 0.002
within 2A
Cl26 \\sim S26 \\sim C261 \\sim C266 \\sim C265 \\sim C264 \\sim C263 \\sim
C262: within 2A with sigma of 0.001 and sigma for terminal atoms of 0.002
within 2A
Au27 \\sim Au38 \\sim Cl27 \\sim S27 \\sim C271 \\sim C276 \\sim C275 \\sim
C274 \\sim C273 \\sim C272: within 2A with sigma of 0.001 and sigma for
terminal atoms of 0.002 within 2A
Au27 \\sim Au36 \\sim Au38 \\sim Cl24 \\sim Cl27 \\sim S24 \\sim S27 \\sim C241
\\sim C246 \\sim C245 \\sim C244 \\sim C243 \\sim C242 \\sim C271 \\sim C276
\\sim C275 \\sim C274 \\sim C273 \\sim C272: within 2A with sigma of 0.001 and
sigma for terminal atoms of 0.002 within 2A
3. Others
 Fixed Sof: Au35(0.75) Au36(0.75) Au37(0.25) Au38(0.25) Cl8(0.5) Cl22(0.75)
 Cl23(0.75) Cl24(0.75) Cl25(0.25) Cl26(0.25) Cl27(0.25) Cl28(0.5) S22(0.75)
 S23(0.75) S24(0.75) S25(0.25) S26(0.25) S27(0.25) C81(0.5) C86(0.5) H86(0.5)
 C85(0.5) H85(0.5) C84(0.5) C83(0.5) H83(0.5) C82(0.5) H82(0.5) C221(0.75)
 C226(0.75) H226(0.75) C225(0.75) H225(0.75) C224(0.75) C223(0.75) H223(0.75)
 C222(0.75) H222(0.75) C235(0.75) H235(0.75) C236(0.75) H236(0.75) C231(0.75)
 C232(0.75) H232(0.75) C233(0.75) H233(0.75) C234(0.75) C241(0.75) C246(0.75)
 H246(0.75) C245(0.75) H245(0.75) C244(0.75) C243(0.75) H243(0.75) C242(0.75)
 H242(0.75) C253(0.25) H253(0.25) C252(0.25) H252(0.25) C251(0.25) C256(0.25)
 H256(0.25) C255(0.25) H255(0.25) C254(0.25) C261(0.25) C266(0.25) H266(0.25)
 C265(0.25) H265(0.25) C264(0.25) C263(0.25) H263(0.25) C262(0.25) H262(0.25)
 C271(0.25) C276(0.25) H276(0.25) C275(0.25) H275(0.25) C274(0.25) C273(0.25)
 H273(0.25) C272(0.25) H272(0.25) C281(0.5) C286(0.5) H286(0.5) C285(0.5)
 H285(0.5) C284(0.5) C283(0.5) H283(0.5) C282(0.5) H282(0.5)
4.a Aromatic/amide H refined with riding coordinates:
 C12(H12), C13(H13), C15(H15), C16(H16), C22(H22), C23(H23), C25(H25),
 C26(H26), C33(H33), C32(H32), C36(H36), C35(H35), C42(H42), C43(H43), C45(H45),
  C46(H46), C52(H52), C53(H53), C55(H55), C56(H56), C62(H62), C63(H63),
 C65(H65), C66(H66), C75(H75), C73(H73), C72(H72), C76(H76), C86(H86), C85(H85),
  C83(H83), C82(H82), C92(H92), C93(H93), C95(H95), C96(H96), C102(H102),
 C103(H103), C105(H105), C106(H106), C112(H112), C113(H113), C115(H115),
 C116(H116), C122(H122), C123(H123), C125(H125), C126(H126), C132(H132),
 C133(H133), C135(H135), C136(H136), C142(H142), C143(H143), C145(H145),
 C146(H146), C155(H155), C156(H156), C152(H152), C153(H153), C162(H162),
 C163(H163), C165(H165), C166(H166), C172(H172), C173(H173), C175(H175),
 C176(H176), C182(H182), C183(H183), C185(H185), C186(H186), C192(H192),
 C193(H193), C195(H195), C196(H196), C202(H202), C203(H203), C205(H205),
 C206(H206), C213(H213), C215(H215), C216(H216), C212(H212), C226(H226),
 C225(H225), C223(H223), C222(H222), C235(H235), C236(H236), C232(H232),
 C233(H233), C246(H246), C245(H245), C243(H243), C242(H242), C253(H253),
 C252(H252), C256(H256), C255(H255), C266(H266), C265(H265), C263(H263),
 C262(H262), C276(H276), C275(H275), C273(H273), C272(H272), C286(H286),
 C285(H285), C283(H283), C282(H282)
4.b Fitted hexagon refined as free rotating group:
 C34(C33,C32,C31,C36,C35), C51(C52,C53,C54,C55,C56), C75(C74,C73,C72,C71,C76),
 C81(C86,C85,C84,C83,C82), C154(C155,C156,C151,C152,C153), C213(C214,C215,C216,
 C211,C212), C221(C226,C225,C224,C223,C222), C235(C236,C231,C232,C233,C234),
 C241(C246,C245,C244,C243,C242), C253(C252,C251,C256,C255,C254), C261(C266,C265,
 C264,C263,C262), C271(C276,C275,C274,C273,C272), C281(C286,C285,C284,C283,C282)
;
_smtbx_masks_void_probe_radius 1.2
_smtbx_masks_void_truncation_radius 1.2
_olex2_submission_special_instructions 'No special instructions were received'
_oxdiff_exptl_absorpt_empirical_details
;
Empirical correction (ABSPACK) includes:
- Absorption correction using spherical harmonics
- Frame scaling
;

loop_
_space_group_symop_operation_xyz
'x, y, z'
'-x, -y, -z'

loop_
_atom_site_label
_atom_site_type_symbol
_atom_site_fract_x
_atom_site_fract_y
_atom_site_fract_z
_atom_site_U_iso_or_equiv
_atom_site_adp_type
_atom_site_occupancy
_atom_site_site_symmetry_order
_atom_site_calc_flag
_atom_site_refinement_flags_posn
_atom_site_refinement_flags_adp
_atom_site_refinement_flags_occupancy
_atom_site_disorder_assembly
_atom_site_disorder_group
Au1 Au 0.71714(6) 0.35128(7) 0.72386(4) 0.0483(3) Uani 1 1 d . . . . .
Au2 Au 0.72536(6) 0.23613(7) 0.80051(4) 0.0487(3) Uani 1 1 d . . . . .
Au3 Au 0.87776(6) 0.20403(7) 0.80745(4) 0.0458(3) Uani 1 1 d . . . . .
Au4 Au 0.66321(7) 0.23122(8) 0.71597(4) 0.0540(3) Uani 1 1 d . . . . .
Au5 Au 0.63875(6) 0.27097(7) 0.87355(4) 0.0478(3) Uani 1 1 d . . . . .
Au6 Au 0.83009(6) 0.19161(7) 0.72666(4) 0.0498(3) Uani 1 1 d . . . . .
Au7 Au 0.79717(6) 0.24323(7) 0.89331(4) 0.0459(3) Uani 1 1 d . . . . .
Au8 Au 0.56368(6) 0.38273(8) 0.71480(4) 0.0565(3) Uani 1 1 d . . . . .
Au9 Au 0.66273(7) 0.33672(9) 0.64522(4) 0.0603(3) Uani 1 1 d . . . . .
Au10 Au 0.78524(7) 0.18012(8) 0.64413(4) 0.0597(3) Uani 1 1 d . . . . .
Au11 Au 0.93667(7) 0.14582(8) 0.66143(4) 0.0569(3) Uani 1 1 d . . . . .
Au12 Au 0.83056(8) 0.08844(8) 0.79884(4) 0.0593(3) Uani 1 1 d . . . . .
Au13 Au 0.77266(6) 0.37006(7) 0.80259(4) 0.0499(3) Uani 1 1 d . . . . .
Au14 Au 0.71878(6) 0.10810(7) 0.88197(4) 0.0520(3) Uani 1 1 d . . . . .
Au15 Au 0.61415(6) 0.38676(8) 0.80569(4) 0.0536(3) Uani 1 1 d . . . . .
Au16 Au 0.94121(7) 0.01513(8) 0.73030(4) 0.0561(3) Uani 1 1 d . . . . .
Au17 Au 1.00728(6) 0.15987(7) 0.73816(4) 0.0518(3) Uani 1 1 d . . . . .
Au18 Au 0.86977(6) 0.33523(7) 0.73480(4) 0.0498(3) Uani 1 1 d . . . . .
Au19 Au 0.83228(7) 0.29420(8) 0.65296(4) 0.0571(3) Uani 1 1 d . . . . .
Au20 Au 0.75975(8) 0.07705(8) 0.71562(4) 0.0616(4) Uani 1 1 d . . . . .
Au21 Au 0.57024(7) 0.27130(9) 0.79649(4) 0.0578(3) Uani 1 1 d . . . . .
Au22 Au 0.74976(6) 0.47511(7) 0.72810(4) 0.0529(3) Uani 1 1 d . . . . .
Au23 Au 0.58635(7) 0.53313(8) 0.72457(4) 0.0576(3) Uani 1 1 d . . . . .
Au24 Au 0.66093(8) 0.11168(9) 0.78271(4) 0.0648(4) Uani 1 1 d . . . . .
Au25 Au 0.95582(7) 0.34056(8) 0.82649(4) 0.0592(3) Uani 1 1 d . . . . .
Au26 Au 0.47882(7) 0.35120(8) 0.90007(4) 0.0565(3) Uani 1 1 d . . . . .
Au27 Au 0.60478(8) 0.13049(9) 0.69948(4) 0.0671(4) Uani 1 1 d . . . . .
Au28 Au 0.47975(8) 0.28489(10) 0.70047(5) 0.0698(4) Uani 1 1 d . . . . .
Au29 Au 0.40848(7) 0.45067(9) 0.79458(4) 0.0642(4) Uani 1 1 d . . . . .
Au30 Au 0.59888(9) 0.21590(10) 0.61444(5) 0.0746(4) Uani 1 1 d . . . . .
Au31 Au 0.70926(8) 0.47349(9) 0.63624(4) 0.0652(4) Uani 1 1 d . . . . .
Au32 Au 0.78052(10) 0.32325(10) 0.54466(5) 0.0824(5) Uani 1 1 d . . . . .
Au33 Au 0.96854(9) 0.20403(10) 0.56500(5) 0.0787(5) Uani 1 1 d . . . . .
Au34 Au 0.84828(8) 0.53030(9) 0.76985(6) 0.0740(4) Uani 1 1 d . . . . .
Au35 Au 0.77976(11) -0.06085(11) 0.81574(8) 0.0691(5) Uani 0.75 1 d . . P A 1
Au36 Au 0.62653(12) -0.03313(13) 0.73887(7) 0.0690(5) Uani 0.75 1 d . U P A 1
Au37 Au 0.7593(3) -0.0652(3) 0.78710(16) 0.0487(11) Uani 0.25 1 d . . P A 2
Au38 Au 0.5916(4) -0.0039(4) 0.7206(2) 0.0707(7) Uani 0.25 1 d . U P A 2
Cl1 Cl 0.4616(6) 0.6995(6) 0.5100(3) 0.090(2) Uani 1 1 d . U . . .
Cl2 Cl 0.9241(8) 0.2383(7) 0.3245(3) 0.116(3) Uani 1 1 d . U . . .
Cl3 Cl 1.3734(6) 0.0355(8) 0.6595(4) 0.105(2) Uani 1 1 d . U . . .
Cl4 Cl 0.2360(5) 0.4661(7) 0.5772(3) 0.098(2) Uani 1 1 d . U . . .
Cl5 Cl 0.1600(5) 0.6741(6) 0.9669(4) 0.094(2) Uani 1 1 d . U . . .
Cl6 Cl 0.5827(6) -0.0089(6) 1.0498(3) 0.0862(18) Uani 1 1 d . U . . .
Cl7 Cl 0.4796(6) 0.8664(7) 0.7829(4) 0.112(2) Uani 1 1 d . U . . .
Cl8 Cl 0.7670(12) 0.6208(13) 0.9824(7) 0.096(2) Uani 0.5 1 d . U P B 1
Cl9 Cl 1.0250(5) 0.0944(6) 1.0407(3) 0.0756(17) Uani 1 1 d . U . . .
Cl10 Cl 0.8003(5) 0.0511(5) 1.1191(3) 0.0741(16) Uani 1 1 d . U . . .
Cl11 Cl 1.3569(5) -0.1811(6) 0.7107(3) 0.0864(19) Uani 1 1 d . U . . .
Cl12 Cl 0.5993(6) -0.2187(6) 0.9214(3) 0.0887(19) Uani 1 1 d . U . . .
Cl13 Cl 0.5359(4) 0.6051(5) 0.9777(3) 0.0711(16) Uani 1 1 d . U . . .
Cl14 Cl 0.3374(5) 0.0178(6) 0.8347(3) 0.0789(17) Uani 1 1 d . U . . .
Cl15 Cl 0.3155(5) 0.7326(7) 0.8976(4) 0.102(2) Uani 1 1 d . U . . .
Cl16 Cl 1.0728(6) 0.5393(7) 0.6406(4) 0.099(2) Uani 1 1 d . U . . .
Cl17 Cl 0.8022(7) 0.1477(7) 0.4035(3) 0.107(2) Uani 1 1 d . U . . .
Cl18 Cl 1.2393(5) 0.3666(6) 0.7914(3) 0.0825(18) Uani 1 1 d . U . . .
Cl19 Cl 0.9282(5) -0.0602(6) 0.5002(3) 0.0840(19) Uani 1 1 d . U . . .
Cl20 Cl 0.4857(6) 0.8913(6) 0.5681(3) 0.093(2) Uani 1 1 d . U . . .
Cl21 Cl 0.2023(8) 0.2334(9) 0.5661(4) 0.127(3) Uani 1 1 d . U . . .
Cl22 Cl 1.1919(7) -0.2760(7) 0.7868(4) 0.080(2) Uani 0.75 1 d . U P A 1
Cl23 Cl 0.9886(8) -0.3752(8) 0.7236(7) 0.113(3) Uani 0.75 1 d . U P A 1
Cl24 Cl 0.6477(7) -0.0573(7) 0.5008(4) 0.0784(13) Uani 0.75 1 d . U P A 1
Cl25 Cl 1.1854(16) -0.2166(15) 0.8262(9) 0.054(4) Uani 0.25 1 d . U P A 2
Cl26 Cl 0.838(3) -0.274(2) 0.5928(12) 0.087(5) Uani 0.25 1 d . U P A 2
Cl27 Cl 0.597(2) -0.041(2) 0.4965(12) 0.0762(14) Uani 0.25 1 d . U P A 2
Cl28 Cl 0.8553(12) 0.5687(13) 1.0092(7) 0.096(2) Uani 0.5 1 d . U P B 2
S1 S 0.6570(6) 0.3502(6) 0.5662(3) 0.0831(19) Uani 1 1 d . U . . .
S2 S 0.8995(8) 0.3139(8) 0.5181(3) 0.111(3) Uani 1 1 d . U . . .
S3 S 1.0345(5) 0.0936(7) 0.6103(3) 0.093(2) Uani 1 1 d . U . . .
S4 S 0.4435(5) 0.4866(7) 0.7258(3) 0.089(2) Uani 1 1 d . U . . .
S5 S 0.3672(5) 0.4089(6) 0.8605(3) 0.0829(19) Uani 1 1 d . U . . .
S6 S 0.5859(5) 0.2946(5) 0.9446(3) 0.0690(16) Uani 1 1 d . U . . .
S7 S 0.7574(6) 0.5988(7) 0.7156(4) 0.104(2) Uani 1 1 d . U . . .
S8 S 0.9432(6) 0.4666(7) 0.8211(4) 0.092(2) Uani 1 1 d . U . . .
S9 S 0.9877(4) 0.2109(5) 0.8367(2) 0.0640(15) Uani 1 1 d . U . . .
S10 S 0.8228(5) 0.1144(5) 0.9140(3) 0.0617(14) Uani 1 1 d . U . . .
S11 S 1.0311(5) 0.0363(5) 0.7691(3) 0.0725(17) Uani 1 1 d . U . . .
S12 S 0.6125(5) 0.0985(6) 0.8546(3) 0.0744(17) Uani 1 1 d . U . . .
S13 S 0.7952(4) 0.3658(5) 0.8781(2) 0.0581(14) Uani 1 1 d . U . . .
S14 S 0.4488(5) 0.2813(6) 0.7745(3) 0.0717(16) Uani 1 1 d . U . . .
S15 S 0.5954(4) 0.5167(6) 0.7999(3) 0.089(2) Uani 1 1 d . U . . .
S16 S 0.8299(6) 0.4071(6) 0.6090(4) 0.090(2) Uani 1 1 d . U . . .
S17 S 0.7197(7) 0.1281(7) 0.6039(3) 0.095(2) Uani 1 1 d . U . . .
S18 S 0.9941(4) 0.2814(5) 0.7064(3) 0.0708(16) Uani 1 1 d . U . . .
S19 S 0.8659(5) -0.0367(6) 0.7023(3) 0.0754(17) Uani 1 1 d . U . . .
S20 S 0.5811(6) 0.5449(6) 0.6488(3) 0.0814(18) Uani 1 1 d . U . . .
S21 S 0.4780(7) 0.3060(9) 0.6240(4) 0.118(3) Uani 1 1 d . U . . .
S22 S 0.8758(7) -0.0371(7) 0.8461(4) 0.074(2) Uani 0.75 1 d . U P A 1
S23 S 0.7047(8) -0.1190(9) 0.7932(7) 0.109(3) Uani 0.75 1 d . U P A 1
S24 S 0.5416(7) 0.0496(8) 0.6854(4) 0.0724(9) Uani 0.75 1 d . U P A 1
S25 S 0.8296(19) -0.0226(16) 0.8284(10) 0.052(4) Uani 0.25 1 d . U P A 2
S26 S 0.683(3) -0.120(2) 0.7590(14) 0.087(5) Uani 0.25 1 d . U P A 2
S27 S 0.510(2) 0.094(2) 0.6725(13) 0.0729(11) Uani 0.25 1 d . U P A 2
C11 C 0.601(2) 0.455(2) 0.5479(12) 0.0840(19) Uani 1 1 d . U . . .
C12 C 0.641(2) 0.495(2) 0.5278(12) 0.084(2) Uani 1 1 d . U . . .
H12 H 0.693820 0.472022 0.523461 0.101 Uiso 1 1 calc R U . . .
C13 C 0.597(2) 0.574(2) 0.5138(12) 0.085(2) Uani 1 1 d . U . . .
H13 H 0.618734 0.605206 0.498121 0.102 Uiso 1 1 calc R U . . .
C14 C 0.518(2) 0.603(2) 0.5247(12) 0.0854(19) Uani 1 1 d . U . . .
C15 C 0.483(2) 0.562(2) 0.5444(12) 0.085(2) Uani 1 1 d . U . . .
H15 H 0.430985 0.583603 0.550007 0.102 Uiso 1 1 calc R U . . .
C16 C 0.528(2) 0.481(2) 0.5575(12) 0.084(2) Uani 1 1 d . U . . .
H16 H 0.505814 0.449019 0.571914 0.101 Uiso 1 1 calc R U . . .
C21 C 0.909(3) 0.2913(16) 0.4638(12) 0.112(2) Uani 1 1 d . U . . .
C22 C 0.842(3) 0.322(3) 0.4382(13) 0.112(3) Uani 1 1 d . U . . .
H22 H 0.795939 0.355233 0.449289 0.134 Uiso 1 1 calc R U . . .
C23 C 0.844(3) 0.302(3) 0.3938(13) 0.112(3) Uani 1 1 d . U . . .
H23 H 0.800879 0.315791 0.376456 0.135 Uiso 1 1 calc R U . . .
C24 C 0.924(3) 0.257(3) 0.3785(14) 0.113(3) Uani 1 1 d . U . . .
C25 C 0.979(3) 0.237(3) 0.4032(13) 0.112(3) Uani 1 1 d . U . . .
H25 H 1.027103 0.210380 0.392076 0.135 Uiso 1 1 calc R U . . .
C26 C 0.976(3) 0.252(3) 0.4449(13) 0.112(3) Uani 1 1 d . U . . .
H26 H 1.020816 0.233720 0.461347 0.134 Uiso 1 1 calc R U . . .
C34 C 1.2782(10) 0.0557(17) 0.6450(9) 0.098(2) Uani 1 1 d G U . . .
C33 C 1.2645(11) 0.0164(16) 0.6138(9) 0.097(2) Uani 1 1 d G U . . .
H33 H 1.305462 -0.019109 0.600485 0.117 Uiso 1 1 calc R U . . .
C32 C 1.1898(13) 0.0303(16) 0.6025(8) 0.097(2) Uani 1 1 d G U . . .
H32 H 1.180632 0.003988 0.581675 0.116 Uiso 1 1 calc R U . . .
C31 C 1.1286(10) 0.0834(17) 0.6225(9) 0.095(2) Uani 1 1 d G U . . .
C36 C 1.1422(11) 0.1227(16) 0.6537(9) 0.096(2) Uani 1 1 d G U . . .
H36 H 1.101318 0.158265 0.666997 0.116 Uiso 1 1 calc R U . . .
C35 C 1.2170(13) 0.1089(16) 0.6649(8) 0.097(2) Uani 1 1 d G U . . .
H35 H 1.226148 0.135169 0.685808 0.117 Uiso 1 1 calc R U . . .
C41 C 0.375(2) 0.488(3) 0.6856(13) 0.090(2) Uani 1 1 d . U . . .
C42 C 0.319(2) 0.460(3) 0.6974(13) 0.091(2) Uani 1 1 d . U . . .
H42 H 0.312189 0.444364 0.726772 0.109 Uiso 1 1 calc R U . . .
C43 C 0.271(2) 0.457(3) 0.6629(12) 0.092(2) Uani 1 1 d . U . . .
H43 H 0.232267 0.438778 0.669261 0.110 Uiso 1 1 calc R U . . .
C44 C 0.286(2) 0.482(3) 0.6188(13) 0.093(2) Uani 1 1 d . U . . .
C45 C 0.345(2) 0.504(3) 0.6095(13) 0.092(2) Uani 1 1 d . U . . .
H45 H 0.354971 0.516452 0.580130 0.110 Uiso 1 1 calc R U . . .
C46 C 0.391(2) 0.510(3) 0.6424(12) 0.091(2) Uani 1 1 d . U . . .
H46 H 0.429788 0.527085 0.635581 0.109 Uiso 1 1 calc R U . . .
C51 C 0.3108(13) 0.4868(12) 0.8900(8) 0.0847(19) Uani 1 1 d G U . . .
C52 C 0.2673(14) 0.5578(14) 0.8670(6) 0.086(2) Uani 1 1 d G U . . .
H52 H 0.270447 0.566061 0.836438 0.103 Uiso 1 1 calc R U . . .
C53 C 0.2189(13) 0.6166(11) 0.8895(8) 0.087(2) Uani 1 1 d G U . . .
H53 H 0.189788 0.664155 0.874101 0.104 Uiso 1 1 calc R U . . .
C54 C 0.2141(13) 0.6043(12) 0.9351(8) 0.0874(19) Uani 1 1 d G U . . .
C55 C 0.2577(14) 0.5333(14) 0.9582(6) 0.086(2) Uani 1 1 d G U . . .
H55 H 0.254501 0.525054 0.988723 0.104 Uiso 1 1 calc R U . . .
C56 C 0.3060(13) 0.4745(11) 0.9356(8) 0.086(2) Uani 1 1 d G U . . .
H56 H 0.335162 0.426959 0.951061 0.103 Uiso 1 1 calc R U . . .
C61 C 0.580(2) 0.212(2) 0.9740(11) 0.0717(16) Uani 1 1 d . U . . .
C62 C 0.556(2) 0.162(2) 0.9555(12) 0.0730(17) Uani 1 1 d . U . . .
H62 H 0.540863 0.173824 0.926051 0.088 Uiso 1 1 calc R U . . .
C63 C 0.555(2) 0.099(2) 0.9782(11) 0.0745(17) Uani 1 1 d . U . . .
H63 H 0.536952 0.068521 0.964619 0.089 Uiso 1 1 calc R U . . .
C64 C 0.580(2) 0.076(2) 1.0217(12) 0.0759(17) Uani 1 1 d . U . . .
C65 C 0.601(2) 0.117(2) 1.0421(12) 0.0746(17) Uani 1 1 d . U . . .
H65 H 0.613942 0.103966 1.071929 0.089 Uiso 1 1 calc R U . . .
C66 C 0.604(2) 0.190(2) 1.0170(11) 0.0731(17) Uani 1 1 d . U . . .
H66 H 0.622953 0.219163 1.030849 0.088 Uiso 1 1 calc R U . . .
C75 C 0.5664(15) 0.7835(14) 0.7221(9) 0.107(2) Uani 1 1 d G U . . .
H75 H 0.532670 0.820860 0.701564 0.128 Uiso 1 1 calc R U . . .
C74 C 0.5540(13) 0.7873(15) 0.7669(9) 0.108(2) Uani 1 1 d G U . . .
C73 C 0.6045(16) 0.7315(17) 0.7975(7) 0.107(2) Uani 1 1 d G U . . .
H73 H 0.596146 0.734044 0.827486 0.128 Uiso 1 1 calc R U . . .
C72 C 0.6674(15) 0.6719(14) 0.7833(9) 0.106(2) Uani 1 1 d G U . . .
H72 H 0.701133 0.634569 0.803817 0.128 Uiso 1 1 calc R U . . .
C71 C 0.6798(13) 0.6681(15) 0.7385(9) 0.106(2) Uani 1 1 d G U . . .
C76 C 0.6293(16) 0.7239(17) 0.7079(7) 0.106(2) Uani 1 1 d G U . . .
H76 H 0.637659 0.721383 0.677895 0.128 Uiso 1 1 calc R U . . .
C81 C 0.891(3) 0.509(3) 0.8658(15) 0.092(2) Uani 0.5 1 d G U P B 1
C86 C 0.903(3) 0.467(2) 0.9074(18) 0.093(2) Uani 0.5 1 d G U P B 1
H86 H 0.937078 0.415503 0.910995 0.111 Uiso 0.5 1 calc R U P B 1
C85 C 0.866(3) 0.501(3) 0.9436(14) 0.093(2) Uani 0.5 1 d G U P B 1
H85 H 0.874316 0.472345 0.971495 0.112 Uiso 0.5 1 calc R U P B 1
C84 C 0.815(3) 0.577(3) 0.9383(15) 0.093(2) Uani 0.5 1 d G U P B 1
C83 C 0.803(3) 0.620(2) 0.8966(18) 0.093(2) Uani 0.5 1 d G U P B 1
H83 H 0.768911 0.670985 0.893048 0.112 Uiso 0.5 1 calc R U P B 1
C82 C 0.840(3) 0.586(3) 0.8604(14) 0.093(2) Uani 0.5 1 d G U P B 1
H82 H 0.831671 0.614145 0.832548 0.111 Uiso 0.5 1 calc R U P B 1
C91 C 0.9944(17) 0.179(2) 0.8960(10) 0.0657(15) Uani 1 1 d . U . . .
C92 C 0.9797(17) 0.231(2) 0.9254(10) 0.0666(16) Uani 1 1 d . U . . .
H92 H 0.959435 0.282649 0.914908 0.080 Uiso 1 1 calc R U . . .
C93 C 0.9941(17) 0.208(2) 0.9695(10) 0.0675(16) Uani 1 1 d . U . . .
H93 H 0.993639 0.241704 0.988612 0.081 Uiso 1 1 calc R U . . .
C94 C 1.0089(18) 0.133(2) 0.9837(10) 0.0684(16) Uani 1 1 d . U . . .
C95 C 1.0216(17) 0.076(2) 0.9552(10) 0.0675(16) Uani 1 1 d . U . . .
H95 H 1.036512 0.024268 0.965863 0.081 Uiso 1 1 calc R U . . .
C96 C 1.0098(17) 0.104(2) 0.9100(10) 0.0666(16) Uani 1 1 d . U . . .
H96 H 1.012540 0.070822 0.889775 0.080 Uiso 1 1 calc R U . . .
C101 C 0.8068(19) 0.104(2) 0.9717(10) 0.0636(15) Uani 1 1 d . U . . .
C102 C 0.8201(18) 0.150(2) 0.9988(10) 0.0644(15) Uani 1 1 d . U . . .
H102 H 0.829415 0.192317 0.986323 0.077 Uiso 1 1 calc R U . . .
C103 C 0.8195(19) 0.132(2) 1.0449(10) 0.0654(16) Uani 1 1 d . U . . .
H103 H 0.832085 0.160611 1.063233 0.079 Uiso 1 1 calc R U . . .
C104 C 0.7989(19) 0.069(2) 1.0634(11) 0.0665(15) Uani 1 1 d . U . . .
C105 C 0.7885(18) 0.024(2) 1.0372(10) 0.0655(16) Uani 1 1 d . U . . .
H105 H 0.779032 -0.018112 1.049365 0.079 Uiso 1 1 calc R U . . .
C106 C 0.7917(18) 0.041(2) 0.9922(10) 0.0646(15) Uani 1 1 d . U . . .
H106 H 0.783687 0.009093 0.974486 0.077 Uiso 1 1 calc R U . . .
C111 C 1.1249(19) -0.025(2) 0.7505(11) 0.0746(17) Uani 1 1 d . U . . .
C112 C 1.1863(18) -0.017(2) 0.7633(11) 0.0757(18) Uani 1 1 d . U . . .
H112 H 1.182283 0.021356 0.779703 0.091 Uiso 1 1 calc R U . . .
C113 C 1.2588(19) -0.070(2) 0.7514(11) 0.0768(18) Uani 1 1 d . U . . .
H113 H 1.302727 -0.070298 0.763670 0.092 Uiso 1 1 calc R U . . .
C114 C 1.2658(19) -0.117(2) 0.7247(12) 0.0779(18) Uani 1 1 d . U . . .
C115 C 1.1993(18) -0.123(2) 0.7112(12) 0.0768(18) Uani 1 1 d . U . . .
H115 H 1.204226 -0.161777 0.694593 0.092 Uiso 1 1 calc R U . . .
C116 C 1.1299(19) -0.076(2) 0.7211(11) 0.0756(18) Uani 1 1 d . U . . .
H116 H 1.086296 -0.076659 0.709114 0.091 Uiso 1 1 calc R U . . .
C121 C 0.616(2) 0.006(2) 0.8702(12) 0.0767(17) Uani 1 1 d . U . . .
C122 C 0.566(2) -0.017(2) 0.8526(13) 0.0780(18) Uani 1 1 d . U . . .
H122 H 0.532695 0.015078 0.829843 0.094 Uiso 1 1 calc R U . . .
C123 C 0.563(2) -0.086(2) 0.8683(12) 0.0792(18) Uani 1 1 d . U . . .
H123 H 0.531255 -0.102856 0.854598 0.095 Uiso 1 1 calc R U . . .
C124 C 0.608(2) -0.133(2) 0.9041(13) 0.0803(17) Uani 1 1 d . U . . .
C125 C 0.662(2) -0.116(2) 0.9232(13) 0.0791(18) Uani 1 1 d . U . . .
H125 H 0.696346 -0.151075 0.944229 0.095 Uiso 1 1 calc R U . . .
C126 C 0.662(2) -0.040(2) 0.9085(12) 0.0779(18) Uani 1 1 d . U . . .
H126 H 0.690610 -0.021846 0.923611 0.094 Uiso 1 1 calc R U . . .
C131 C 0.7171(16) 0.4284(19) 0.9056(10) 0.0599(14) Uani 1 1 d . U . . .
C132 C 0.6950(16) 0.5062(19) 0.8895(10) 0.0609(15) Uani 1 1 d . U . . .
H132 H 0.717144 0.521374 0.864383 0.073 Uiso 1 1 calc R U . . .
C133 C 0.6380(16) 0.561(2) 0.9125(10) 0.0619(15) Uani 1 1 d . U . . .
H133 H 0.621979 0.613160 0.902817 0.074 Uiso 1 1 calc R U . . .
C134 C 0.6071(17) 0.536(2) 0.9496(10) 0.0629(15) Uani 1 1 d . U . . .
C135 C 0.6255(17) 0.4678(19) 0.9624(10) 0.0619(15) Uani 1 1 d . U . . .
H135 H 0.600522 0.455264 0.987051 0.074 Uiso 1 1 calc R U . . .
C136 C 0.6816(16) 0.406(2) 0.9432(10) 0.0609(15) Uani 1 1 d . U . . .
H136 H 0.693820 0.354971 0.954542 0.073 Uiso 1 1 calc R U . . .
C141 C 0.4263(19) 0.199(2) 0.7907(12) 0.0728(16) Uani 1 1 d . U . . .
C142 C 0.4182(19) 0.154(2) 0.7611(12) 0.0733(17) Uani 1 1 d . U . . .
H142 H 0.432701 0.161598 0.731990 0.088 Uiso 1 1 calc R U . . .
C143 C 0.3898(19) 0.101(2) 0.7737(12) 0.0740(17) Uani 1 1 d . U . . .
H143 H 0.381802 0.073902 0.753125 0.089 Uiso 1 1 calc R U . . .
C144 C 0.372(2) 0.087(2) 0.8193(12) 0.0745(17) Uani 1 1 d . U . . .
C145 C 0.3817(19) 0.131(2) 0.8485(12) 0.0740(17) Uani 1 1 d . U . . .
H145 H 0.369457 0.122578 0.877952 0.089 Uiso 1 1 calc R U . . .
C146 C 0.4092(19) 0.186(2) 0.8352(12) 0.0734(17) Uani 1 1 d . U . . .
H146 H 0.416435 0.214291 0.855358 0.088 Uiso 1 1 calc R U . . .
C154 C 0.3848(11) 0.6694(13) 0.8676(8) 0.095(2) Uani 1 1 d G U . . .
C155 C 0.4267(12) 0.5948(14) 0.8867(7) 0.094(2) Uani 1 1 d G U . . .
H155 H 0.413721 0.577227 0.914456 0.112 Uiso 1 1 calc R U . . .
C156 C 0.4879(12) 0.5465(12) 0.8644(8) 0.093(2) Uani 1 1 d G U . . .
H156 H 0.515905 0.496521 0.877157 0.111 Uiso 1 1 calc R U . . .
C151 C 0.5072(11) 0.5727(13) 0.8229(8) 0.092(2) Uani 1 1 d G U . . .
C152 C 0.4653(12) 0.6474(14) 0.8038(7) 0.093(2) Uani 1 1 d G U . . .
H152 H 0.478250 0.664959 0.776084 0.111 Uiso 1 1 calc R U . . .
C153 C 0.4041(12) 0.6957(12) 0.8262(8) 0.094(2) Uani 1 1 d G U . . .
H153 H 0.376066 0.745667 0.813382 0.112 Uiso 1 1 calc R U . . .
C161 C 0.896(2) 0.441(3) 0.6229(15) 0.091(2) Uani 1 1 d . U . . .
C162 C 0.880(2) 0.510(3) 0.6365(14) 0.092(2) Uani 1 1 d . U . . .
H162 H 0.828568 0.539675 0.641959 0.110 Uiso 1 1 calc R U . . .
C163 C 0.934(2) 0.540(3) 0.6427(14) 0.093(2) Uani 1 1 d . U . . .
H163 H 0.920173 0.587053 0.652866 0.111 Uiso 1 1 calc R U . . .
C164 C 1.007(2) 0.499(3) 0.6338(15) 0.093(2) Uani 1 1 d . U . . .
C165 C 1.025(2) 0.433(3) 0.6219(15) 0.093(2) Uani 1 1 d . U . . .
H165 H 1.077348 0.403755 0.618764 0.111 Uiso 1 1 calc R U . . .
C166 C 0.974(2) 0.403(3) 0.6134(14) 0.092(2) Uani 1 1 d . U . . .
H166 H 0.991205 0.356822 0.601417 0.110 Uiso 1 1 calc R U . . .
C171 C 0.740(3) 0.138(3) 0.5471(12) 0.097(2) Uani 1 1 d . U . . .
C172 C 0.809(3) 0.142(3) 0.5330(12) 0.098(2) Uani 1 1 d . U . . .
H172 H 0.841405 0.145505 0.553487 0.117 Uiso 1 1 calc R U . . .
C173 C 0.830(3) 0.141(3) 0.4895(12) 0.099(2) Uani 1 1 d . U . . .
H173 H 0.878534 0.137313 0.481042 0.118 Uiso 1 1 calc R U . . .
C174 C 0.779(3) 0.145(3) 0.4594(12) 0.099(2) Uani 1 1 d . U . . .
C175 C 0.711(3) 0.139(3) 0.4711(12) 0.099(2) Uani 1 1 d . U . . .
H175 H 0.676430 0.139198 0.450569 0.118 Uiso 1 1 calc R U . . .
C176 C 0.697(3) 0.134(3) 0.5163(12) 0.098(2) Uani 1 1 d . U . . .
H176 H 0.652534 0.127475 0.525386 0.117 Uiso 1 1 calc R U . . .
C181 C 1.0586(18) 0.307(2) 0.7342(12) 0.0726(16) Uani 1 1 d . U . . .
C182 C 1.1284(18) 0.249(2) 0.7512(12) 0.0736(17) Uani 1 1 d . U . . .
H182 H 1.138445 0.198480 0.749083 0.088 Uiso 1 1 calc R U . . .
C183 C 1.1826(19) 0.267(2) 0.7712(12) 0.0745(17) Uani 1 1 d . U . . .
H183 H 1.224764 0.229415 0.786489 0.089 Uiso 1 1 calc R U . . .
C184 C 1.1699(18) 0.348(2) 0.7668(13) 0.0754(17) Uani 1 1 d . U . . .
C185 C 1.1048(18) 0.401(2) 0.7481(12) 0.0745(17) Uani 1 1 d . U . . .
H185 H 1.096614 0.452013 0.745453 0.089 Uiso 1 1 calc R U . . .
C186 C 1.0491(18) 0.380(2) 0.7325(12) 0.0735(17) Uani 1 1 d . U . . .
H186 H 1.003912 0.418460 0.720558 0.088 Uiso 1 1 calc R U . . .
C191 C 0.884(2) -0.037(2) 0.6438(11) 0.0765(17) Uani 1 1 d . U . . .
C192 C 0.948(2) -0.032(2) 0.6249(11) 0.0771(18) Uani 1 1 d . U . . .
H192 H 0.981828 -0.021726 0.641538 0.093 Uiso 1 1 calc R U . . .
C193 C 0.964(2) -0.042(2) 0.5806(11) 0.0778(18) Uani 1 1 d . U . . .
H193 H 1.010066 -0.043405 0.568069 0.093 Uiso 1 1 calc R U . . .
C194 C 0.910(2) -0.050(2) 0.5566(11) 0.0784(18) Uani 1 1 d . U . . .
C195 C 0.846(2) -0.057(2) 0.5730(11) 0.0777(18) Uani 1 1 d . U . . .
H195 H 0.811314 -0.064188 0.555590 0.093 Uiso 1 1 calc R U . . .
C196 C 0.834(2) -0.052(2) 0.6197(11) 0.0771(18) Uani 1 1 d . U . . .
H196 H 0.791982 -0.058102 0.633259 0.093 Uiso 1 1 calc R U . . .
C201 C 0.560(2) 0.642(2) 0.6281(13) 0.0832(18) Uani 1 1 d . U . . .
C202 C 0.490(2) 0.693(2) 0.6367(13) 0.0841(19) Uani 1 1 d . U . . .
H202 H 0.455927 0.676171 0.653661 0.101 Uiso 1 1 calc R U . . .
C203 C 0.468(2) 0.769(2) 0.6200(12) 0.0850(19) Uani 1 1 d . U . . .
H203 H 0.419826 0.804110 0.627387 0.102 Uiso 1 1 calc R U . . .
C204 C 0.518(2) 0.797(2) 0.5904(13) 0.0859(19) Uani 1 1 d . U . . .
C205 C 0.587(2) 0.741(2) 0.5851(13) 0.0850(19) Uani 1 1 d . U . . .
H205 H 0.622514 0.754550 0.567738 0.102 Uiso 1 1 calc R U . . .
C206 C 0.609(2) 0.666(2) 0.6034(12) 0.0841(19) Uani 1 1 d . U . . .
H206 H 0.658705 0.631596 0.598772 0.101 Uiso 1 1 calc R U . . .
C213 C 0.3420(18) 0.242(2) 0.5540(8) 0.121(3) Uani 1 1 d G U . . .
H213 H 0.341272 0.229528 0.525694 0.145 Uiso 1 1 calc R U . . .
C214 C 0.2830(16) 0.244(2) 0.5828(11) 0.121(3) Uani 1 1 d G U . . .
C215 C 0.2841(16) 0.262(2) 0.6251(10) 0.121(3) Uani 1 1 d G U . . .
H215 H 0.244563 0.262963 0.644428 0.145 Uiso 1 1 calc R U . . .
C216 C 0.3442(18) 0.278(2) 0.6385(8) 0.120(3) Uani 1 1 d G U . . .
H216 H 0.344888 0.289751 0.666810 0.144 Uiso 1 1 calc R U . . .
C211 C 0.4032(16) 0.276(2) 0.6097(11) 0.119(3) Uani 1 1 d G U . . .
C212 C 0.4021(16) 0.258(2) 0.5674(10) 0.120(3) Uani 1 1 d G U . . .
H212 H 0.441599 0.256315 0.548076 0.144 Uiso 1 1 calc R U . . .
C221 C 0.9643(13) -0.1055(16) 0.8292(10) 0.075(2) Uani 0.75 1 d G U P A 1
C226 C 1.0324(16) -0.1059(16) 0.8440(10) 0.075(2) Uani 0.75 1 d G U P A 1
H226 H 1.031323 -0.070636 0.862216 0.090 Uiso 0.75 1 calc R U P A 1
C225 C 1.1023(13) -0.1591(18) 0.8317(10) 0.076(2) Uani 0.75 1 d G U P A 1
H225 H 1.147841 -0.159368 0.841585 0.091 Uiso 0.75 1 calc R U P A 1
C224 C 1.1039(13) -0.2118(16) 0.8044(10) 0.076(2) Uani 0.75 1 d G U P A 1
C223 C 1.0358(17) -0.2114(16) 0.7896(10) 0.075(2) Uani 0.75 1 d G U P A 1
H223 H 1.036907 -0.246707 0.771399 0.091 Uiso 0.75 1 calc R U P A 1
C222 C 0.9660(13) -0.1583(18) 0.8020(10) 0.075(2) Uani 0.75 1 d G U P A 1
H222 H 0.920389 -0.157975 0.792030 0.090 Uiso 0.75 1 calc R U P A 1
C235 C 0.8916(19) -0.3106(18) 0.7860(13) 0.110(3) Uani 0.75 1 d G U P A 1
H235 H 0.922039 -0.350912 0.806342 0.132 Uiso 0.75 1 calc R U P A 1
C236 C 0.827(2) -0.253(2) 0.7999(12) 0.110(3) Uani 0.75 1 d G U P A 1
H236 H 0.814050 -0.254046 0.829581 0.132 Uiso 0.75 1 calc R U P A 1
C231 C 0.7813(17) -0.1922(18) 0.7695(15) 0.109(3) Uani 0.75 1 d G U P A 1
C232 C 0.8005(19) -0.1900(18) 0.7252(14) 0.110(3) Uani 0.75 1 d G U P A 1
H232 H 0.770056 -0.149645 0.704847 0.132 Uiso 0.75 1 calc R U P A 1
C233 C 0.865(2) -0.248(2) 0.7113(12) 0.110(3) Uani 0.75 1 d G U P A 1
H233 H 0.878044 -0.246510 0.681606 0.132 Uiso 0.75 1 calc R U P A 1
C234 C 0.9107(17) -0.3083(18) 0.7417(14) 0.110(3) Uani 0.75 1 d G U P A 1
C241 C 0.5761(17) 0.0170(18) 0.6341(8) 0.0736(10) Uani 0.75 1 d G U P A 1
C246 C 0.5388(15) 0.0643(14) 0.5964(10) 0.0740(10) Uani 0.75 1 d G U P A 1
H246 H 0.498854 0.111275 0.598803 0.089 Uiso 0.75 1 calc R U P A 1
C245 C 0.5613(17) 0.0414(16) 0.5552(8) 0.0744(11) Uani 0.75 1 d G U P A 1
H245 H 0.536295 0.073040 0.529926 0.089 Uiso 0.75 1 calc R U P A 1
C244 C 0.6210(17) -0.0289(18) 0.5516(8) 0.0748(11) Uani 0.75 1 d G U P A 1
C243 C 0.6583(15) -0.0762(15) 0.5893(10) 0.0745(11) Uani 0.75 1 d G U P A 1
H243 H 0.698254 -0.123173 0.586939 0.089 Uiso 0.75 1 calc R U P A 1
C242 C 0.6359(16) -0.0533(16) 0.6306(8) 0.0741(11) Uani 0.75 1 d G U P A 1
H242 H 0.660814 -0.084939 0.655816 0.089 Uiso 0.75 1 calc R U P A 1
C253 C 1.040(4) -0.179(3) 0.7960(19) 0.052(4) Uani 0.25 1 d G U P A 2
H253 H 1.063207 -0.215683 0.777325 0.063 Uiso 0.25 1 calc R U P A 2
C252 C 0.961(4) -0.138(4) 0.7948(19) 0.052(4) Uani 0.25 1 d G U P A 2
H252 H 0.931356 -0.147642 0.775265 0.063 Uiso 0.25 1 calc R U P A 2
C251 C 0.927(3) -0.083(3) 0.8227(17) 0.052(4) Uani 0.25 1 d G U P A 2
C256 C 0.972(4) -0.068(3) 0.8518(17) 0.052(4) Uani 0.25 1 d G U P A 2
H256 H 0.949457 -0.031408 0.870474 0.062 Uiso 0.25 1 calc R U P A 2
C255 C 1.051(4) -0.109(3) 0.8530(17) 0.052(4) Uani 0.25 1 d G U P A 2
H255 H 1.081308 -0.099447 0.872534 0.063 Uiso 0.25 1 calc R U P A 2
C254 C 1.085(3) -0.164(2) 0.8251(17) 0.052(4) Uani 0.25 1 d G U P A 2
C261 C 0.734(6) -0.167(3) 0.711(2) 0.087(5) Uani 0.25 1 d G U P A 2
C266 C 0.813(5) -0.201(5) 0.706(3) 0.087(5) Uani 0.25 1 d G U P A 2
H266 H 0.846290 -0.200734 0.727173 0.105 Uiso 0.25 1 calc R U P A 2
C265 C 0.843(5) -0.236(5) 0.668(3) 0.087(5) Uani 0.25 1 d G U P A 2
H265 H 0.895552 -0.258543 0.664678 0.105 Uiso 0.25 1 calc R U P A 2
C264 C 0.793(6) -0.236(4) 0.636(2) 0.087(5) Uani 0.25 1 d G U P A 2
C263 C 0.715(6) -0.202(5) 0.642(3) 0.087(5) Uani 0.25 1 d G U P A 2
H263 H 0.681653 -0.202353 0.620482 0.105 Uiso 0.25 1 calc R U P A 2
C262 C 0.685(5) -0.167(4) 0.679(3) 0.087(5) Uani 0.25 1 d G U P A 2
H262 H 0.632389 -0.144544 0.682977 0.105 Uiso 0.25 1 calc R U P A 2
C271 C 0.538(5) 0.055(3) 0.6248(19) 0.0735(10) Uani 0.25 1 d G U P A 2
C276 C 0.615(4) 0.014(5) 0.618(2) 0.0740(10) Uani 0.25 1 d G U P A 2
H276 H 0.651215 0.006740 0.639055 0.089 Uiso 0.25 1 calc R U P A 2
C275 C 0.638(4) -0.018(5) 0.579(3) 0.0744(11) Uani 0.25 1 d G U P A 2
H275 H 0.689685 -0.046066 0.573988 0.089 Uiso 0.25 1 calc R U P A 2
C274 C 0.584(5) -0.008(3) 0.5468(19) 0.0747(11) Uani 0.25 1 d G U P A 2
C273 C 0.507(4) 0.034(4) 0.554(2) 0.0743(11) Uani 0.25 1 d G U P A 2
H273 H 0.470291 0.040949 0.532593 0.089 Uiso 0.25 1 calc R U P A 2
C272 C 0.484(3) 0.066(4) 0.593(3) 0.0741(11) Uani 0.25 1 d G U P A 2
H272 H 0.431818 0.093755 0.597660 0.089 Uiso 0.25 1 calc R U P A 2
C281 C 0.914(3) 0.491(3) 0.8744(14) 0.093(2) Uani 0.5 1 d G U P B 2
C286 C 0.959(3) 0.445(3) 0.9104(18) 0.093(2) Uani 0.5 1 d G U P B 2
H286 H 1.000423 0.399538 0.906522 0.111 Uiso 0.5 1 calc R U P B 2
C285 C 0.942(3) 0.467(3) 0.9522(15) 0.093(2) Uani 0.5 1 d G U P B 2
H285 H 0.972179 0.436339 0.976342 0.112 Uiso 0.5 1 calc R U P B 2
C284 C 0.880(3) 0.535(3) 0.9581(14) 0.093(2) Uani 0.5 1 d G U P B 2
C283 C 0.836(3) 0.580(3) 0.9221(18) 0.093(2) Uani 0.5 1 d G U P B 2
H283 H 0.794411 0.625631 0.925954 0.112 Uiso 0.5 1 calc R U P B 2
C282 C 0.853(3) 0.558(3) 0.8802(15) 0.093(2) Uani 0.5 1 d G U P B 2
H282 H 0.822653 0.588830 0.856134 0.111 Uiso 0.5 1 calc R U P B 2

loop_
_atom_site_aniso_label
_atom_site_aniso_U_11
_atom_site_aniso_U_22
_atom_site_aniso_U_33
_atom_site_aniso_U_23
_atom_site_aniso_U_13
_atom_site_aniso_U_12
Au1 0.0395(6) 0.0702(8) 0.0378(6) -0.0252(6) 0.0116(4) -0.0198(5)
Au2 0.0405(6) 0.0760(8) 0.0379(6) -0.0293(6) 0.0133(5) -0.0260(5)
Au3 0.0399(5) 0.0601(7) 0.0400(6) -0.0243(5) 0.0106(4) -0.0180(5)
Au4 0.0508(6) 0.0821(9) 0.0402(6) -0.0285(6) 0.0115(5) -0.0325(6)
Au5 0.0375(5) 0.0708(8) 0.0372(6) -0.0239(5) 0.0091(4) -0.0193(5)
Au6 0.0482(6) 0.0704(8) 0.0364(6) -0.0283(6) 0.0134(5) -0.0241(5)
Au7 0.0347(5) 0.0663(7) 0.0386(6) -0.0237(5) 0.0088(4) -0.0174(5)
Au8 0.0399(6) 0.0883(9) 0.0410(6) -0.0203(6) 0.0056(5) -0.0218(6)
Au9 0.0555(7) 0.0893(10) 0.0370(6) -0.0243(6) 0.0079(5) -0.0255(7)
Au10 0.0590(7) 0.0805(9) 0.0434(7) -0.0327(7) 0.0119(5) -0.0248(6)
Au11 0.0543(7) 0.0739(8) 0.0427(7) -0.0299(6) 0.0155(5) -0.0201(6)
Au12 0.0738(8) 0.0711(8) 0.0494(7) -0.0341(6) 0.0244(6) -0.0401(7)
Au13 0.0420(6) 0.0663(7) 0.0402(6) -0.0259(6) 0.0126(5) -0.0154(5)
Au14 0.0432(6) 0.0712(8) 0.0447(6) -0.0255(6) 0.0058(5) -0.0207(5)
Au15 0.0441(6) 0.0767(8) 0.0398(6) -0.0234(6) 0.0097(5) -0.0195(6)
Au16 0.0564(7) 0.0699(8) 0.0456(7) -0.0282(6) 0.0157(5) -0.0238(6)
Au17 0.0430(6) 0.0652(7) 0.0464(7) -0.0232(6) 0.0138(5) -0.0171(5)
Au18 0.0373(5) 0.0639(7) 0.0464(6) -0.0226(6) 0.0147(5) -0.0149(5)
Au19 0.0533(7) 0.0725(8) 0.0448(7) -0.0237(6) 0.0150(5) -0.0206(6)
Au20 0.0639(8) 0.0817(9) 0.0527(7) -0.0386(7) 0.0182(6) -0.0351(7)
Au21 0.0478(6) 0.0980(10) 0.0414(6) -0.0223(7) 0.0078(5) -0.0399(7)
Au22 0.0435(6) 0.0630(7) 0.0491(7) -0.0225(6) 0.0103(5) -0.0140(5)
Au23 0.0434(6) 0.0776(9) 0.0458(7) -0.0217(6) 0.0068(5) -0.0138(6)
Au24 0.0674(8) 0.0997(11) 0.0479(7) -0.0343(7) 0.0164(6) -0.0485(8)
Au25 0.0460(6) 0.0838(9) 0.0554(7) -0.0221(7) 0.0118(5) -0.0308(6)
Au26 0.0478(6) 0.0681(8) 0.0499(7) -0.0227(6) 0.0111(5) -0.0153(6)
Au27 0.0675(8) 0.1051(11) 0.0514(8) -0.0359(8) 0.0094(6) -0.0506(8)
Au28 0.0512(7) 0.1090(12) 0.0561(8) -0.0188(8) 0.0027(6) -0.0368(7)
Au29 0.0459(6) 0.0919(10) 0.0502(7) -0.0215(7) 0.0079(5) -0.0195(6)
Au30 0.0719(9) 0.1045(12) 0.0475(8) -0.0297(8) 0.0056(6) -0.0293(8)
Au31 0.0615(8) 0.0853(10) 0.0451(7) -0.0251(7) 0.0081(6) -0.0209(7)
Au32 0.0894(10) 0.0962(12) 0.0522(8) -0.0333(8) 0.0136(7) -0.0207(9)
Au33 0.0717(9) 0.1054(12) 0.0509(8) -0.0352(8) 0.0150(7) -0.0202(8)
Au34 0.0606(8) 0.0748(9) 0.0938(11) -0.0261(8) 0.0113(7) -0.0308(7)
Au35 0.0575(11) 0.0643(12) 0.0787(15) -0.0114(10) 0.0093(10) -0.0174(9)
Au36 0.0621(12) 0.0825(14) 0.0713(13) -0.0240(11) 0.0057(9) -0.0341(10)
Au37 0.054(3) 0.067(3) 0.029(2) -0.021(2) 0.003(2) -0.023(2)
Au38 0.0635(15) 0.0844(16) 0.0715(16) -0.0245(13) 0.0038(12) -0.0329(13)
Cl1 0.093(4) 0.107(5) 0.062(3) -0.026(3) -0.003(3) -0.026(4)
Cl2 0.160(6) 0.128(5) 0.053(4) -0.029(4) 0.024(4) -0.047(5)
Cl3 0.077(4) 0.150(6) 0.091(4) -0.053(4) 0.017(3) -0.038(4)
Cl4 0.067(3) 0.141(5) 0.069(4) -0.014(4) -0.008(3) -0.023(4)
Cl5 0.077(4) 0.097(4) 0.100(4) -0.043(4) 0.025(3) -0.021(3)
Cl6 0.094(4) 0.091(4) 0.069(3) -0.011(3) 0.011(3) -0.032(3)
Cl7 0.085(4) 0.111(5) 0.126(5) -0.058(4) -0.005(4) -0.010(4)
Cl8 0.102(5) 0.111(5) 0.094(5) -0.045(4) 0.031(4) -0.056(4)
Cl9 0.065(3) 0.107(4) 0.053(3) -0.019(3) 0.004(3) -0.030(3)
Cl10 0.081(3) 0.089(4) 0.059(3) -0.015(3) 0.006(3) -0.040(3)
Cl11 0.065(3) 0.101(4) 0.076(4) -0.034(3) 0.014(3) -0.008(3)
Cl12 0.095(4) 0.094(4) 0.084(4) -0.023(3) 0.007(3) -0.043(3)
Cl13 0.061(3) 0.084(3) 0.064(3) -0.037(3) 0.016(3) -0.017(3)
Cl14 0.070(3) 0.098(4) 0.078(4) -0.020(3) 0.004(3) -0.041(3)
Cl15 0.057(3) 0.139(5) 0.110(4) -0.080(4) 0.023(3) -0.019(3)
Cl16 0.082(4) 0.107(5) 0.110(5) -0.020(4) 0.014(4) -0.039(4)
Cl17 0.137(5) 0.133(5) 0.058(4) -0.038(4) 0.016(4) -0.055(4)
Cl18 0.058(3) 0.093(4) 0.094(4) -0.012(3) 0.006(3) -0.027(3)
Cl19 0.091(4) 0.104(4) 0.056(3) -0.044(3) 0.020(3) -0.030(3)
Cl20 0.105(4) 0.094(4) 0.077(4) -0.018(3) 0.009(3) -0.033(4)
Cl21 0.108(5) 0.167(7) 0.105(5) -0.008(5) -0.026(4) -0.055(5)
Cl22 0.074(4) 0.081(5) 0.067(4) -0.016(4) 0.005(4) -0.011(4)
Cl23 0.069(5) 0.084(5) 0.178(8) -0.034(6) 0.022(5) -0.020(4)
Cl24 0.070(2) 0.091(2) 0.075(2) -0.025(2) 0.003(2) -0.029(2)
Cl25 0.066(7) 0.051(7) 0.046(7) -0.005(6) 0.009(6) -0.028(6)
Cl26 0.131(9) 0.056(8) 0.070(9) 0.001(8) -0.011(8) -0.034(8)
Cl27 0.068(2) 0.089(2) 0.074(2) -0.025(2) 0.003(2) -0.030(2)
Cl28 0.101(5) 0.112(5) 0.095(5) -0.044(4) 0.031(4) -0.057(4)
S1 0.090(4) 0.103(4) 0.056(3) -0.029(3) -0.003(3) -0.031(3)
S2 0.155(6) 0.124(5) 0.050(4) -0.031(4) 0.025(4) -0.047(5)
S3 0.069(4) 0.142(5) 0.080(4) -0.060(4) 0.022(3) -0.041(4)
S4 0.057(3) 0.135(5) 0.064(4) -0.015(4) -0.003(3) -0.025(3)
S5 0.069(3) 0.092(4) 0.090(4) -0.045(4) 0.025(3) -0.025(3)
S6 0.080(4) 0.080(4) 0.053(3) -0.022(3) 0.015(3) -0.036(3)
S7 0.080(4) 0.105(5) 0.121(5) -0.058(4) -0.003(4) -0.015(4)
S8 0.098(4) 0.109(4) 0.093(4) -0.045(4) 0.031(4) -0.059(4)
S9 0.052(3) 0.100(4) 0.047(3) -0.026(3) 0.007(2) -0.033(3)
S10 0.068(3) 0.080(4) 0.052(3) -0.022(3) 0.009(3) -0.040(3)
S11 0.057(3) 0.091(4) 0.065(3) -0.039(3) 0.016(3) -0.017(3)
S12 0.081(4) 0.089(4) 0.071(4) -0.029(3) 0.007(3) -0.047(3)
S13 0.049(3) 0.077(3) 0.056(3) -0.036(3) 0.016(2) -0.026(2)
S14 0.062(3) 0.095(4) 0.072(4) -0.023(3) 0.004(3) -0.043(3)
S15 0.045(3) 0.130(5) 0.100(4) -0.082(4) 0.023(3) -0.023(3)
S16 0.077(4) 0.098(5) 0.098(5) -0.027(4) 0.018(3) -0.037(3)
S17 0.128(5) 0.124(5) 0.051(3) -0.045(4) 0.015(3) -0.059(4)
S18 0.048(3) 0.085(4) 0.080(4) -0.017(3) 0.014(3) -0.027(3)
S19 0.083(4) 0.098(4) 0.054(3) -0.044(3) 0.021(3) -0.036(3)
S20 0.093(4) 0.089(4) 0.067(4) -0.023(3) 0.008(3) -0.037(3)
S21 0.101(5) 0.162(6) 0.097(5) -0.012(5) -0.026(4) -0.057(5)
S22 0.070(4) 0.076(5) 0.064(4) -0.018(4) 0.006(4) -0.015(4)
S23 0.066(5) 0.082(5) 0.175(8) -0.034(5) 0.023(5) -0.021(4)
S24 0.0652(17) 0.0861(18) 0.0725(17) -0.0249(15) 0.0031(14) -0.0324(15)
S25 0.065(7) 0.050(7) 0.045(7) -0.005(6) 0.010(6) -0.029(6)
S26 0.131(9) 0.057(8) 0.070(8) 0.001(7) -0.011(8) -0.034(8)
S27 0.0657(18) 0.0865(19) 0.0727(19) -0.0250(17) 0.0030(16) -0.0321(17)
C11 0.090(4) 0.103(4) 0.057(3) -0.028(3) -0.003(3) -0.030(3)
C12 0.090(4) 0.104(4) 0.057(3) -0.028(3) -0.003(3) -0.030(3)
C13 0.090(4) 0.104(4) 0.058(3) -0.028(3) -0.003(3) -0.030(3)
C14 0.091(4) 0.104(4) 0.058(3) -0.028(3) -0.003(3) -0.029(3)
C15 0.090(4) 0.104(4) 0.058(3) -0.028(3) -0.003(3) -0.030(3)
C16 0.090(4) 0.103(4) 0.057(3) -0.028(3) -0.003(3) -0.030(3)
C21 0.156(6) 0.124(5) 0.050(4) -0.031(4) 0.025(4) -0.047(5)
C22 0.156(6) 0.125(5) 0.050(4) -0.031(4) 0.025(4) -0.047(5)
C23 0.157(6) 0.125(5) 0.051(4) -0.031(4) 0.025(4) -0.047(5)
C24 0.157(6) 0.125(5) 0.051(4) -0.030(4) 0.025(4) -0.047(5)
C25 0.157(6) 0.125(5) 0.051(4) -0.031(4) 0.025(4) -0.047(5)
C26 0.156(6) 0.125(5) 0.050(4) -0.031(4) 0.025(4) -0.047(5)
C34 0.072(4) 0.145(5) 0.085(4) -0.057(4) 0.020(3) -0.039(4)
C33 0.072(4) 0.144(5) 0.084(4) -0.058(4) 0.021(3) -0.040(4)
C32 0.071(4) 0.144(5) 0.083(4) -0.058(4) 0.021(3) -0.040(4)
C31 0.070(4) 0.143(5) 0.082(4) -0.059(4) 0.022(3) -0.040(4)
C36 0.071(4) 0.144(5) 0.083(4) -0.058(4) 0.021(3) -0.040(4)
C35 0.072(4) 0.144(5) 0.084(4) -0.058(4) 0.021(3) -0.040(4)
C41 0.058(3) 0.136(5) 0.065(4) -0.014(4) -0.004(3) -0.025(3)
C42 0.059(3) 0.136(5) 0.065(4) -0.014(4) -0.004(3) -0.025(3)
C43 0.060(3) 0.137(5) 0.066(4) -0.014(4) -0.005(3) -0.024(3)
C44 0.061(3) 0.137(5) 0.066(4) -0.014(4) -0.005(3) -0.024(3)
C45 0.060(3) 0.137(5) 0.066(4) -0.014(4) -0.005(3) -0.024(3)
C46 0.059(3) 0.136(5) 0.065(4) -0.014(4) -0.004(3) -0.025(3)
C51 0.070(3) 0.093(4) 0.092(4) -0.044(4) 0.025(3) -0.024(3)
C52 0.071(4) 0.093(4) 0.093(4) -0.044(4) 0.025(3) -0.024(3)
C53 0.072(4) 0.094(4) 0.093(4) -0.044(4) 0.025(3) -0.024(3)
C54 0.072(4) 0.094(4) 0.094(4) -0.044(4) 0.025(3) -0.023(3)
C55 0.071(4) 0.094(4) 0.093(4) -0.044(4) 0.025(3) -0.024(3)
C56 0.071(4) 0.093(4) 0.092(4) -0.044(4) 0.025(3) -0.024(3)
C61 0.082(4) 0.082(4) 0.055(3) -0.020(3) 0.014(3) -0.035(3)
C62 0.083(4) 0.083(4) 0.056(3) -0.019(3) 0.014(3) -0.035(3)
C63 0.084(4) 0.084(4) 0.058(3) -0.018(3) 0.014(3) -0.034(3)
C64 0.085(4) 0.085(4) 0.059(3) -0.018(3) 0.013(3) -0.034(3)
C65 0.084(4) 0.084(4) 0.058(3) -0.018(3) 0.013(3) -0.034(3)
C66 0.083(4) 0.083(4) 0.056(3) -0.019(3) 0.014(3) -0.035(3)
C75 0.081(4) 0.107(5) 0.123(5) -0.058(4) -0.004(4) -0.013(4)
C74 0.082(4) 0.107(5) 0.123(5) -0.058(4) -0.004(4) -0.013(4)
C73 0.081(4) 0.107(5) 0.123(5) -0.058(4) -0.004(4) -0.013(4)
C72 0.081(4) 0.106(5) 0.123(5) -0.058(4) -0.003(4) -0.014(4)
C71 0.080(4) 0.106(5) 0.122(5) -0.058(4) -0.003(4) -0.014(4)
C76 0.081(4) 0.106(5) 0.123(5) -0.058(4) -0.003(4) -0.014(4)
C81 0.098(4) 0.109(5) 0.093(4) -0.045(4) 0.031(4) -0.058(4)
C86 0.099(4) 0.109(5) 0.093(4) -0.045(4) 0.031(4) -0.058(4)
C85 0.099(4) 0.109(5) 0.093(4) -0.045(4) 0.031(4) -0.058(4)
C84 0.099(4) 0.110(5) 0.093(4) -0.045(4) 0.031(4) -0.058(4)
C83 0.099(4) 0.109(5) 0.093(4) -0.045(4) 0.031(4) -0.058(4)
C82 0.099(4) 0.109(5) 0.093(4) -0.045(4) 0.031(4) -0.058(4)
C91 0.054(3) 0.101(4) 0.048(3) -0.025(3) 0.006(2) -0.033(3)
C92 0.055(3) 0.102(4) 0.049(3) -0.025(3) 0.006(2) -0.032(3)
C93 0.056(3) 0.102(4) 0.049(3) -0.024(3) 0.005(2) -0.032(3)
C94 0.057(3) 0.103(4) 0.050(3) -0.024(3) 0.005(2) -0.032(3)
C95 0.056(3) 0.102(4) 0.049(3) -0.024(3) 0.005(2) -0.032(3)
C96 0.055(3) 0.102(4) 0.049(3) -0.025(3) 0.006(2) -0.033(3)
C101 0.069(3) 0.081(4) 0.053(3) -0.021(3) 0.008(3) -0.040(3)
C102 0.070(3) 0.082(4) 0.053(3) -0.020(3) 0.008(3) -0.040(3)
C103 0.071(3) 0.083(4) 0.054(3) -0.020(3) 0.008(3) -0.040(3)
C104 0.073(3) 0.084(4) 0.054(3) -0.019(3) 0.008(3) -0.040(3)
C105 0.072(3) 0.083(4) 0.054(3) -0.020(3) 0.008(3) -0.040(3)
C106 0.071(3) 0.082(4) 0.053(3) -0.020(3) 0.008(3) -0.040(3)
C111 0.058(3) 0.092(4) 0.067(3) -0.038(3) 0.016(3) -0.015(3)
C112 0.059(3) 0.093(4) 0.067(3) -0.037(3) 0.015(3) -0.015(3)
C113 0.059(3) 0.094(4) 0.068(3) -0.037(3) 0.015(3) -0.014(3)
C114 0.060(3) 0.095(4) 0.069(3) -0.037(3) 0.015(3) -0.013(3)
C115 0.059(3) 0.094(4) 0.068(3) -0.037(3) 0.015(3) -0.014(3)
C116 0.059(3) 0.093(4) 0.067(3) -0.037(3) 0.015(3) -0.015(3)
C121 0.084(4) 0.090(4) 0.073(4) -0.028(3) 0.007(3) -0.046(3)
C122 0.085(4) 0.090(4) 0.074(4) -0.027(3) 0.007(3) -0.046(3)
C123 0.086(4) 0.091(4) 0.075(4) -0.027(3) 0.007(3) -0.045(3)
C124 0.087(4) 0.091(4) 0.076(4) -0.026(3) 0.007(3) -0.045(3)
C125 0.086(4) 0.091(4) 0.075(4) -0.027(3) 0.007(3) -0.046(3)
C126 0.085(4) 0.090(4) 0.074(4) -0.027(3) 0.007(3) -0.046(3)
C131 0.051(3) 0.078(3) 0.057(3) -0.036(3) 0.016(2) -0.025(3)
C132 0.052(3) 0.079(3) 0.057(3) -0.036(3) 0.016(2) -0.024(3)
C133 0.053(3) 0.079(3) 0.058(3) -0.036(3) 0.016(2) -0.024(3)
C134 0.054(3) 0.080(3) 0.059(3) -0.036(3) 0.016(2) -0.023(3)
C135 0.053(3) 0.079(3) 0.058(3) -0.036(3) 0.016(2) -0.024(3)
C136 0.052(3) 0.079(3) 0.057(3) -0.036(3) 0.016(2) -0.024(3)
C141 0.063(3) 0.096(4) 0.073(4) -0.022(3) 0.004(3) -0.042(3)
C142 0.064(3) 0.096(4) 0.073(4) -0.022(3) 0.004(3) -0.042(3)
C143 0.065(3) 0.096(4) 0.074(4) -0.022(3) 0.004(3) -0.042(3)
C144 0.065(3) 0.096(4) 0.074(4) -0.022(3) 0.004(3) -0.042(3)
C145 0.065(3) 0.096(4) 0.074(4) -0.022(3) 0.004(3) -0.042(3)
C146 0.064(3) 0.096(4) 0.073(4) -0.022(3) 0.004(3) -0.042(3)
C154 0.050(3) 0.134(5) 0.104(4) -0.081(4) 0.023(3) -0.022(3)
C155 0.049(3) 0.133(5) 0.103(4) -0.081(4) 0.023(3) -0.022(3)
C156 0.048(3) 0.133(5) 0.102(4) -0.082(4) 0.023(3) -0.022(3)
C151 0.047(3) 0.132(5) 0.102(4) -0.082(4) 0.023(3) -0.023(3)
C152 0.048(3) 0.133(5) 0.103(4) -0.081(4) 0.023(3) -0.022(3)
C153 0.049(3) 0.133(5) 0.103(4) -0.081(4) 0.023(3) -0.022(3)
C161 0.078(4) 0.100(5) 0.100(5) -0.026(4) 0.017(3) -0.037(3)
C162 0.078(4) 0.100(5) 0.101(5) -0.025(4) 0.017(4) -0.038(4)
C163 0.079(4) 0.101(5) 0.102(5) -0.025(4) 0.017(4) -0.038(4)
C164 0.079(4) 0.102(5) 0.103(5) -0.024(4) 0.016(3) -0.038(3)
C165 0.079(4) 0.101(5) 0.102(5) -0.025(4) 0.017(4) -0.038(4)
C166 0.078(4) 0.100(5) 0.101(5) -0.025(4) 0.017(4) -0.037(4)
C171 0.129(5) 0.125(5) 0.052(3) -0.044(4) 0.016(3) -0.058(4)
C172 0.130(5) 0.126(5) 0.053(3) -0.043(4) 0.016(3) -0.058(4)
C173 0.130(5) 0.127(5) 0.053(3) -0.043(4) 0.016(3) -0.057(4)
C174 0.131(5) 0.127(5) 0.054(3) -0.042(4) 0.016(3) -0.057(4)
C175 0.130(5) 0.127(5) 0.053(3) -0.043(4) 0.016(3) -0.057(4)
C176 0.130(5) 0.126(5) 0.052(3) -0.043(4) 0.016(3) -0.058(4)
C181 0.049(3) 0.086(4) 0.082(4) -0.017(3) 0.012(3) -0.027(3)
C182 0.050(3) 0.087(4) 0.084(4) -0.016(3) 0.012(3) -0.027(3)
C183 0.051(3) 0.088(4) 0.085(4) -0.016(3) 0.011(3) -0.027(3)
C184 0.052(3) 0.088(4) 0.086(4) -0.015(3) 0.011(3) -0.027(3)
C185 0.051(3) 0.087(4) 0.085(4) -0.016(3) 0.011(3) -0.027(3)
C186 0.050(3) 0.087(4) 0.084(4) -0.016(3) 0.012(3) -0.027(3)
C191 0.084(4) 0.099(4) 0.054(3) -0.044(3) 0.021(3) -0.035(3)
C192 0.085(4) 0.099(4) 0.054(3) -0.044(3) 0.021(3) -0.035(3)
C193 0.086(4) 0.099(4) 0.054(3) -0.044(3) 0.021(3) -0.034(3)
C194 0.086(4) 0.100(4) 0.055(3) -0.044(3) 0.021(3) -0.034(3)
C195 0.086(4) 0.099(4) 0.054(3) -0.044(3) 0.021(3) -0.034(3)
C196 0.085(4) 0.099(4) 0.054(3) -0.044(3) 0.021(3) -0.035(3)
C201 0.095(4) 0.089(4) 0.069(4) -0.022(3) 0.008(3) -0.037(3)
C202 0.096(4) 0.090(4) 0.069(4) -0.022(3) 0.008(3) -0.036(3)
C203 0.097(4) 0.090(4) 0.070(4) -0.022(3) 0.008(3) -0.036(3)
C204 0.097(4) 0.091(4) 0.071(4) -0.021(3) 0.008(3) -0.036(3)
C205 0.097(4) 0.090(4) 0.070(4) -0.021(3) 0.008(3) -0.036(3)
C206 0.096(4) 0.090(4) 0.069(4) -0.022(3) 0.008(3) -0.036(3)
C213 0.103(5) 0.164(6) 0.099(5) -0.011(5) -0.026(4) -0.056(5)
C214 0.104(5) 0.164(6) 0.100(5) -0.010(5) -0.026(4) -0.056(5)
C215 0.103(5) 0.164(6) 0.100(5) -0.011(5) -0.026(4) -0.056(5)
C216 0.102(5) 0.163(6) 0.099(5) -0.011(5) -0.026(4) -0.057(5)
C211 0.102(5) 0.163(6) 0.098(5) -0.011(5) -0.026(4) -0.057(5)
C212 0.102(5) 0.163(6) 0.099(5) -0.011(5) -0.026(4) -0.056(5)
C221 0.071(4) 0.077(5) 0.064(4) -0.018(4) 0.006(4) -0.015(4)
C226 0.071(4) 0.077(5) 0.065(4) -0.018(4) 0.006(4) -0.015(4)
C225 0.071(4) 0.078(5) 0.065(4) -0.018(4) 0.006(4) -0.014(4)
C224 0.071(4) 0.078(5) 0.065(4) -0.017(4) 0.006(4) -0.014(4)
C223 0.071(4) 0.078(5) 0.065(4) -0.018(4) 0.006(4) -0.014(4)
C222 0.071(4) 0.077(5) 0.065(4) -0.018(4) 0.006(4) -0.014(4)
C235 0.067(5) 0.082(5) 0.176(8) -0.034(5) 0.022(5) -0.021(4)
C236 0.067(5) 0.082(5) 0.176(8) -0.034(5) 0.022(5) -0.021(4)
C231 0.066(5) 0.082(5) 0.175(8) -0.034(5) 0.022(5) -0.021(4)
C232 0.066(5) 0.082(5) 0.176(8) -0.034(5) 0.022(5) -0.021(4)
C233 0.067(5) 0.082(5) 0.176(8) -0.034(5) 0.022(5) -0.021(4)
C234 0.067(5) 0.083(5) 0.176(8) -0.034(5) 0.022(5) -0.021(4)
C241 0.0662(18) 0.0870(19) 0.0730(18) -0.0249(16) 0.0031(16) -0.0318(16)
C246 0.0666(18) 0.0873(19) 0.0732(19) -0.0248(17) 0.0031(16) -0.0315(16)
C245 0.0669(18) 0.0876(19) 0.0734(19) -0.0248(17) 0.0030(16) -0.0313(17)
C244 0.0673(19) 0.088(2) 0.0736(19) -0.0248(17) 0.0030(17) -0.0311(17)
C243 0.0670(19) 0.0877(19) 0.0734(19) -0.0248(17) 0.0030(16) -0.0313(17)
C242 0.0667(19) 0.0874(19) 0.0733(19) -0.0248(17) 0.0030(16) -0.0315(17)
C253 0.065(7) 0.050(7) 0.045(7) -0.005(6) 0.009(6) -0.028(6)
C252 0.065(7) 0.050(7) 0.045(7) -0.005(6) 0.009(6) -0.029(6)
C251 0.065(7) 0.050(7) 0.045(7) -0.005(6) 0.009(6) -0.029(6)
C256 0.065(7) 0.050(7) 0.045(7) -0.005(6) 0.009(6) -0.029(6)
C255 0.065(7) 0.050(7) 0.045(7) -0.005(6) 0.009(6) -0.028(6)
C254 0.066(7) 0.050(7) 0.045(7) -0.005(6) 0.009(6) -0.028(6)
C261 0.131(9) 0.057(8) 0.070(8) 0.001(7) -0.011(8) -0.034(8)
C266 0.131(9) 0.057(8) 0.070(8) 0.001(7) -0.011(8) -0.034(8)
C265 0.131(9) 0.056(8) 0.070(8) 0.001(7) -0.011(8) -0.034(8)
C264 0.131(9) 0.056(8) 0.070(8) 0.001(7) -0.011(8) -0.034(8)
C263 0.131(9) 0.056(8) 0.070(8) 0.001(7) -0.011(8) -0.034(8)
C262 0.131(9) 0.057(8) 0.070(8) 0.001(7) -0.011(8) -0.034(8)
C271 0.0661(18) 0.0869(19) 0.0730(18) -0.0249(16) 0.0031(15) -0.0318(16)
C276 0.0666(18) 0.0873(19) 0.0732(19) -0.0248(17) 0.0031(16) -0.0315(16)
C275 0.0669(18) 0.0877(19) 0.0734(19) -0.0248(17) 0.0030(16) -0.0313(17)
C274 0.0672(19) 0.0879(19) 0.0735(19) -0.0248(17) 0.0030(16) -0.0311(17)
C273 0.0668(19) 0.088(2) 0.0733(19) -0.0248(17) 0.0030(17) -0.0314(17)
C272 0.0666(19) 0.0874(19) 0.0732(19) -0.0248(17) 0.0031(16) -0.0315(17)
C281 0.098(4) 0.109(5) 0.093(4) -0.045(4) 0.031(4) -0.058(4)
C286 0.099(4) 0.110(5) 0.093(4) -0.045(4) 0.031(4) -0.058(4)
C285 0.099(4) 0.110(5) 0.093(4) -0.045(4) 0.031(4) -0.058(4)
C284 0.099(4) 0.110(5) 0.094(4) -0.045(4) 0.031(4) -0.058(4)
C283 0.099(4) 0.110(5) 0.093(4) -0.045(4) 0.031(4) -0.058(4)
C282 0.099(4) 0.110(5) 0.093(4) -0.045(4) 0.031(4) -0.058(4)

loop_
_atom_type_symbol
_atom_type_description
_atom_type_scat_dispersion_real
_atom_type_scat_dispersion_imag
_atom_type_scat_source
C C 0.0181 0.0091 'International Tables Vol C Tables 4.2.6.8 and 6.1.1.4'
H H 0.0000 0.0000 'International Tables Vol C Tables 4.2.6.8 and 6.1.1.4'
Au Au -4.4197 7.2980 'International Tables Vol C Tables 4.2.6.8 and 6.1.1.4'
Cl Cl 0.3639 0.7018 'International Tables Vol C Tables 4.2.6.8 and 6.1.1.4'
S S 0.3331 0.5567 'International Tables Vol C Tables 4.2.6.8 and 6.1.1.4'

loop_
_geom_angle_atom_site_label_1
_geom_angle_atom_site_label_2
_geom_angle_atom_site_label_3
_geom_angle
_geom_angle_site_symmetry_1
_geom_angle_site_symmetry_3
_geom_angle_publ_flag
Au2 Au1 Au15 56.05(4) . . ?
Au2 Au1 Au19 115.35(5) . . ?
Au2 Au1 Au31 177.63(5) . . ?
Au4 Au1 Au2 59.68(4) . . ?
Au4 Au1 Au6 60.94(4) . . ?
Au4 Au1 Au15 87.24(4) . . ?
Au4 Au1 Au19 89.66(4) . . ?
Au4 Au1 Au31 118.32(5) . . ?
Au6 Au1 Au2 59.48(4) . . ?
Au6 Au1 Au15 115.52(5) . . ?
Au6 Au1 Au19 55.90(4) . . ?
Au6 Au1 Au31 118.68(4) . . ?
Au8 Au1 Au2 88.97(5) . . ?
Au8 Au1 Au4 58.28(4) . . ?
Au8 Au1 Au6 119.21(6) . . ?
Au8 Au1 Au9 60.54(4) . . ?
Au8 Au1 Au13 119.87(5) . . ?
Au8 Au1 Au15 61.58(4) . . ?
Au8 Au1 Au18 173.94(6) . . ?
Au8 Au1 Au19 123.20(5) . . ?
Au8 Au1 Au31 90.87(5) . . ?
Au9 Au1 Au2 117.60(6) . . ?
Au9 Au1 Au4 57.96(5) . . ?
Au9 Au1 Au6 88.26(5) . . ?
Au9 Au1 Au13 178.32(7) . . ?
Au9 Au1 Au15 121.85(5) . . ?
Au9 Au1 Au18 122.30(5) . . ?
Au9 Au1 Au19 62.72(4) . . ?
Au9 Au1 Au31 60.37(5) . . ?
Au13 Au1 Au2 64.07(4) . . ?
Au13 Au1 Au4 123.71(6) . . ?
Au13 Au1 Au6 92.82(5) . . ?
Au13 Au1 Au15 58.76(4) . . ?
Au13 Au1 Au18 57.11(4) . . ?
Au13 Au1 Au19 116.92(5) . . ?
Au13 Au1 Au31 117.96(5) . . ?
Au15 Au1 Au31 125.80(5) . . ?
Au18 Au1 Au2 93.84(5) . . ?
Au18 Au1 Au4 127.72(5) . . ?
Au18 Au1 Au6 66.78(4) . . ?
Au18 Au1 Au15 115.85(5) . . ?
Au18 Au1 Au19 60.18(4) . . ?
Au18 Au1 Au31 86.55(5) . . ?
Au19 Au1 Au15 171.13(6) . . ?
Au19 Au1 Au31 62.86(4) . . ?
Au22 Au1 Au2 123.85(5) . . ?
Au22 Au1 Au4 173.01(6) . . ?
Au22 Au1 Au6 125.89(5) . . ?
Au22 Au1 Au8 114.89(6) . . ?
Au22 Au1 Au9 118.39(6) . . ?
Au22 Au1 Au13 59.93(4) . . ?
Au22 Au1 Au15 90.41(4) . . ?
Au22 Au1 Au18 59.14(4) . . ?
Au22 Au1 Au19 93.60(5) . . ?
Au22 Au1 Au31 58.29(4) . . ?
Au1 Au2 Au7 119.39(5) . . ?
Au1 Au2 Au13 55.46(4) . . ?
Au1 Au2 Au14 174.33(5) . . ?
Au1 Au2 Au24 115.01(5) . . ?
Au3 Au2 Au1 88.27(5) . . ?
Au3 Au2 Au4 119.04(4) . . ?
Au3 Au2 Au6 57.96(4) . . ?
Au3 Au2 Au7 59.88(3) . . ?
Au3 Au2 Au12 60.43(4) . . ?
Au3 Au2 Au13 62.22(4) . . ?
Au3 Au2 Au14 97.03(5) . . ?
Au3 Au2 Au15 120.57(5) . . ?
Au3 Au2 Au21 177.73(5) . . ?
Au3 Au2 Au24 123.07(5) . . ?
Au4 Au2 Au1 59.47(4) . . ?
Au4 Au2 Au6 61.12(4) . . ?
Au4 Au2 Au7 178.66(5) . . ?
Au4 Au2 Au13 114.88(5) . . ?
Au4 Au2 Au14 115.77(5) . . ?
Au4 Au2 Au24 55.55(4) . . ?
Au5 Au2 Au1 123.07(5) . . ?
Au5 Au2 Au3 117.63(5) . . ?
Au5 Au2 Au4 123.33(5) . . ?
Au5 Au2 Au6 175.16(6) . . ?
Au5 Au2 Au7 57.75(3) . . ?
Au5 Au2 Au12 118.79(6) . . ?
Au5 Au2 Au13 91.21(4) . . ?
Au5 Au2 Au14 55.97(4) . . ?
Au5 Au2 Au15 58.78(4) . . ?
Au5 Au2 Au21 60.21(4) . . ?
Au5 Au2 Au24 92.86(5) . . ?
Au6 Au2 Au1 60.20(4) . . ?
Au6 Au2 Au7 117.83(4) . . ?
Au6 Au2 Au13 88.19(4) . . ?
Au6 Au2 Au14 121.19(5) . . ?
Au6 Au2 Au24 88.49(4) . . ?
Au7 Au2 Au14 65.41(4) . . ?
Au12 Au2 Au1 118.08(5) . . ?
Au12 Au2 Au4 89.33(5) . . ?
Au12 Au2 Au6 57.90(4) . . ?
Au12 Au2 Au7 90.72(5) . . ?
Au12 Au2 Au13 122.48(5) . . ?
Au12 Au2 Au14 63.47(4) . . ?
Au12 Au2 Au15 177.55(6) . . ?
Au12 Au2 Au21 120.92(6) . . ?
Au12 Au2 Au24 62.81(4) . . ?
Au13 Au2 Au7 64.01(4) . . ?
Au13 Au2 Au14 129.04(4) . . ?
Au13 Au2 Au24 170.12(6) . . ?
Au15 Au2 Au1 64.36(4) . . ?
Au15 Au2 Au4 91.93(5) . . ?
Au15 Au2 Au6 124.55(6) . . ?
Au15 Au2 Au7 88.08(4) . . ?
Au15 Au2 Au13 58.76(4) . . ?
Au15 Au2 Au14 114.08(4) . . ?
Au15 Au2 Au24 116.32(5) . . ?
Au21 Au2 Au1 92.47(5) . . ?
Au21 Au2 Au4 63.12(4) . . ?
Au21 Au2 Au6 124.23(5) . . ?
Au21 Au2 Au7 117.94(4) . . ?
Au21 Au2 Au13 116.54(5) . . ?
Au21 Au2 Au14 82.31(5) . . ?
Au21 Au2 Au15 58.00(4) . . ?
Au21 Au2 Au24 58.47(4) . . ?
Au24 Au2 Au7 125.59(5) . . ?
Au24 Au2 Au14 60.29(4) . . ?
Au2 Au3 Au6 64.80(4) . . ?
Au2 Au3 Au7 68.76(4) . . ?
Au2 Au3 Au12 60.24(5) . . ?
Au2 Au3 Au13 64.32(4) . . ?
Au2 Au3 Au17 130.79(5) . . ?
Au2 Au3 Au18 93.16(5) . . ?
Au6 Au3 Au7 133.55(5) . . ?
Au6 Au3 Au12 60.09(5) . . ?
Au6 Au3 Au13 92.87(5) . . ?
Au6 Au3 Au17 66.01(4) . . ?
Au6 Au3 Au18 65.89(4) . . ?
Au7 Au3 Au17 160.44(5) . . ?
Au7 Au3 Au18 118.84(5) . . ?
Au12 Au3 Au7 95.73(5) . . ?
Au12 Au3 Au13 124.38(5) . . ?
Au12 Au3 Au17 96.06(4) . . ?
Au12 Au3 Au18 125.76(5) . . ?
Au13 Au3 Au7 67.59(4) . . ?
Au13 Au3 Au17 117.14(5) . . ?
Au13 Au3 Au18 52.45(3) . . ?
Au18 Au3 Au17 65.13(4) . . ?
S9 Au3 Au2 155.47(18) . . ?
S9 Au3 Au6 136.70(18) . . ?
S9 Au3 Au7 88.99(17) . . ?
S9 Au3 Au12 135.5(2) . . ?
S9 Au3 Au13 98.3(2) . . ?
S9 Au3 Au17 71.68(17) . . ?
S9 Au3 Au18 88.6(2) . . ?
Au1 Au4 Au2 60.85(4) . . ?
Au1 Au4 Au6 60.14(4) . . ?
Au1 Au4 Au10 86.79(4) . . ?
Au1 Au4 Au21 88.95(4) . . ?
Au1 Au4 Au28 116.82(6) . . ?
Au2 Au4 Au6 59.59(4) . . ?
Au2 Au4 Au10 113.89(5) . . ?
Au2 Au4 Au21 55.70(3) . . ?
Au2 Au4 Au28 121.45(5) . . ?
Au6 Au4 Au10 54.32(4) . . ?
Au6 Au4 Au28 176.29(7) . . ?
Au8 Au4 Au1 57.91(4) . . ?
Au8 Au4 Au2 89.46(5) . . ?
Au8 Au4 Au6 118.05(5) . . ?
Au8 Au4 Au10 121.38(6) . . ?
Au8 Au4 Au20 177.92(6) . . ?
Au8 Au4 Au21 63.61(4) . . ?
Au8 Au4 Au24 123.09(5) . . ?
Au8 Au4 Au28 58.98(5) . . ?
Au9 Au4 Au1 58.10(4) . . ?
Au9 Au4 Au2 118.90(6) . . ?
Au9 Au4 Au6 87.86(5) . . ?
Au9 Au4 Au8 60.46(5) . . ?
Au9 Au4 Au10 61.20(4) . . ?
Au9 Au4 Au20 119.53(5) . . ?
Au9 Au4 Au21 123.90(6) . . ?
Au9 Au4 Au24 173.60(6) . . ?
Au9 Au4 Au28 88.62(5) . . ?
Au10 Au4 Au28 124.58(5) . . ?
Au20 Au4 Au1 124.03(5) . . ?
Au20 Au4 Au2 92.26(5) . . ?
Au20 Au4 Au6 63.91(4) . . ?
Au20 Au4 Au10 58.88(4) . . ?
Au20 Au4 Au21 116.53(6) . . ?
Au20 Au4 Au24 56.70(5) . . ?
Au20 Au4 Au28 119.03(6) . . ?
Au21 Au4 Au6 115.28(5) . . ?
Au21 Au4 Au10 169.41(6) . . ?
Au21 Au4 Au28 65.94(4) . . ?
Au24 Au4 Au1 128.11(5) . . ?
Au24 Au4 Au2 67.26(4) . . ?
Au24 Au4 Au6 94.38(5) . . ?
Au24 Au4 Au10 115.54(6) . . ?
Au24 Au4 Au21 60.35(5) . . ?
Au24 Au4 Au28 89.25(5) . . ?
Au27 Au4 Au1 173.02(7) . . ?
Au27 Au4 Au2 125.87(6) . . ?
Au27 Au4 Au6 123.73(6) . . ?
Au27 Au4 Au8 117.94(6) . . ?
Au27 Au4 Au9 115.23(6) . . ?
Au27 Au4 Au10 91.42(5) . . ?
Au27 Au4 Au20 60.04(5) . . ?
Au27 Au4 Au21 93.91(5) . . ?
Au27 Au4 Au24 58.64(5) . . ?
Au27 Au4 Au28 59.04(5) . . ?
Au2 Au5 Au7 70.36(4) . . ?
Au2 Au5 Au14 72.17(4) . . ?
Au2 Au5 Au15 62.96(4) . . ?
Au2 Au5 Au21 60.62(4) . . ?
Au2 Au5 Au26 141.12(6) . . ?
Au7 Au5 Au26 143.36(5) . . ?
Au14 Au5 Au7 75.33(4) . . ?
Au14 Au5 Au26 124.62(6) . . ?
Au15 Au5 Au7 97.41(5) . . ?
Au15 Au5 Au14 134.09(5) . . ?
Au15 Au5 Au21 59.47(5) . . ?
Au15 Au5 Au26 88.25(5) . . ?
Au21 Au5 Au7 130.95(5) . . ?
Au21 Au5 Au14 90.92(5) . . ?
Au21 Au5 Au26 82.79(4) . . ?
S6 Au5 Au2 169.0(2) . . ?
S6 Au5 Au7 98.7(2) . . ?
S6 Au5 Au14 104.1(2) . . ?
S6 Au5 Au15 121.8(2) . . ?
S6 Au5 Au21 130.3(2) . . ?
S6 Au5 Au26 49.6(2) . . ?
Au1 Au6 Au4 58.92(4) . . ?
Au1 Au6 Au16 175.55(5) . . ?
Au1 Au6 Au17 117.59(5) . . ?
Au1 Au6 Au18 54.69(4) . . ?
Au1 Au6 Au20 114.07(5) . . ?
Au2 Au6 Au1 60.33(4) . . ?
Au2 Au6 Au4 59.30(4) . . ?
Au2 Au6 Au16 117.32(5) . . ?
Au2 Au6 Au17 119.65(4) . . ?
Au2 Au6 Au18 87.31(4) . . ?
Au2 Au6 Au20 86.97(4) . . ?
Au3 Au6 Au1 87.94(4) . . ?
Au3 Au6 Au2 57.24(3) . . ?
Au3 Au6 Au4 116.50(4) . . ?
Au3 Au6 Au10 178.43(6) . . ?
Au3 Au6 Au11 119.02(5) . . ?
Au3 Au6 Au12 60.11(4) . . ?
Au3 Au6 Au16 93.73(5) . . ?
Au3 Au6 Au17 62.43(4) . . ?
Au3 Au6 Au18 62.13(4) . . ?
Au3 Au6 Au19 120.06(6) . . ?
Au3 Au6 Au20 121.85(6) . . ?
Au4 Au6 Au16 116.71(5) . . ?
Au4 Au6 Au17 176.50(6) . . ?
Au4 Au6 Au18 113.61(5) . . ?
Au4 Au6 Au20 55.17(4) . . ?
Au10 Au6 Au1 92.22(5) . . ?
Au10 Au6 Au2 124.14(5) . . ?
Au10 Au6 Au4 64.85(4) . . ?
Au10 Au6 Au16 86.23(4) . . ?
Au10 Au6 Au17 116.17(4) . . ?
Au10 Au6 Au18 116.75(6) . . ?
Au10 Au6 Au19 58.71(5) . . ?
Au10 Au6 Au20 59.48(5) . . ?
Au11 Au6 Au1 121.99(6) . . ?
Au11 Au6 Au2 176.06(6) . . ?
Au11 Au6 Au4 124.48(5) . . ?
Au11 Au6 Au10 59.63(4) . . ?
Au11 Au6 Au12 119.91(6) . . ?
Au11 Au6 Au16 60.60(4) . . ?
Au11 Au6 Au17 56.66(4) . . ?
Au11 Au6 Au18 91.77(5) . . ?
Au11 Au6 Au19 59.01(4) . . ?
Au11 Au6 Au20 94.56(5) . . ?
Au12 Au6 Au1 118.05(5) . . ?
Au12 Au6 Au2 57.74(4) . . ?
Au12 Au6 Au4 88.14(5) . . ?
Au12 Au6 Au10 121.09(6) . . ?
Au12 Au6 Au16 59.65(4) . . ?
Au12 Au6 Au17 93.93(5) . . ?
Au12 Au6 Au18 122.03(5) . . ?
Au12 Au6 Au19 178.91(6) . . ?
Au12 Au6 Au20 62.10(5) . . ?
Au16 Au6 Au17 66.79(4) . . ?
Au18 Au6 Au16 129.67(5) . . ?
Au18 Au6 Au17 62.90(4) . . ?
Au19 Au6 Au1 63.02(4) . . ?
Au19 Au6 Au2 123.33(5) . . ?
Au19 Au6 Au4 92.68(5) . . ?
Au19 Au6 Au16 119.30(4) . . ?
Au19 Au6 Au17 85.29(5) . . ?
Au19 Au6 Au18 58.25(4) . . ?
Au19 Au6 Au20 117.85(5) . . ?
Au20 Au6 Au16 61.58(4) . . ?
Au20 Au6 Au17 128.32(5) . . ?
Au20 Au6 Au18 168.73(5) . . ?
Au2 Au7 Au13 55.17(4) . . ?
Au3 Au7 Au2 51.36(3) . . ?
Au3 Au7 Au13 55.97(3) . . ?
Au5 Au7 Au2 51.89(3) . . ?
Au5 Au7 Au3 103.24(4) . . ?
Au5 Au7 Au13 82.18(4) . . ?
S10 Au7 Au2 89.50(19) . . ?
S10 Au7 Au3 89.07(18) . . ?
S10 Au7 Au5 89.4(2) . . ?
S10 Au7 Au13 140.35(19) . . ?
S13 Au7 Au2 98.53(19) . . ?
S13 Au7 Au3 89.98(17) . . ?
S13 Au7 Au5 101.56(19) . . ?
S13 Au7 Au13 44.71(18) . . ?
S13 Au7 S10 168.9(3) . . ?
Au1 Au8 Au4 63.81(4) . . ?
Au1 Au8 Au9 59.77(4) . . ?
Au1 Au8 Au15 64.75(4) . . ?
Au1 Au8 Au21 90.95(5) . . ?
Au1 Au8 Au23 69.78(4) . . ?
Au1 Au8 Au28 132.45(6) . . ?
Au4 Au8 Au9 59.55(5) . . ?
Au4 Au8 Au15 91.78(5) . . ?
Au4 Au8 Au21 61.60(5) . . ?
Au4 Au8 Au23 133.57(5) . . ?
Au4 Au8 Au28 68.74(5) . . ?
Au9 Au8 Au15 124.24(5) . . ?
Au9 Au8 Au21 120.98(6) . . ?
Au9 Au8 Au23 98.37(5) . . ?
Au9 Au8 Au28 93.67(5) . . ?
Au15 Au8 Au21 53.48(4) . . ?
Au15 Au8 Au23 66.40(4) . . ?
Au21 Au8 Au23 119.19(5) . . ?
Au28 Au8 Au15 120.90(6) . . ?
Au28 Au8 Au21 68.71(5) . . ?
Au28 Au8 Au23 157.67(6) . . ?
S4 Au8 Au1 136.9(3) . . ?
S4 Au8 Au4 155.7(3) . . ?
S4 Au8 Au9 136.8(3) . . ?
S4 Au8 Au15 89.2(2) . . ?
S4 Au8 Au21 100.4(3) . . ?
S4 Au8 Au23 68.4(3) . . ?
S4 Au8 Au28 90.0(3) . . ?
Au1 Au9 Au8 59.69(4) . . ?
Au1 Au9 Au10 91.78(5) . . ?
Au1 Au9 Au19 62.72(4) . . ?
Au1 Au9 Au30 133.96(7) . . ?
Au1 Au9 Au31 68.27(5) . . ?
Au4 Au9 Au1 63.95(5) . . ?
Au4 Au9 Au8 60.00(5) . . ?
Au4 Au9 Au10 64.93(5) . . ?
Au4 Au9 Au19 92.88(5) . . ?
Au4 Au9 Au30 70.03(5) . . ?
Au4 Au9 Au31 132.20(5) . . ?
Au8 Au9 Au10 124.62(6) . . ?
Au8 Au9 Au19 122.35(5) . . ?
Au8 Au9 Au30 98.21(5) . . ?
Au8 Au9 Au31 94.98(5) . . ?
Au10 Au9 Au19 54.15(4) . . ?
Au10 Au9 Au30 67.13(5) . . ?
Au10 Au9 Au31 118.62(5) . . ?
Au19 Au9 Au30 120.23(5) . . ?
Au19 Au9 Au31 65.48(5) . . ?
Au31 Au9 Au30 157.77(6) . . ?
S1 Au9 Au1 153.3(3) . . ?
S1 Au9 Au4 138.3(3) . . ?
S1 Au9 Au8 138.4(2) . . ?
S1 Au9 Au10 88.6(2) . . ?
S1 Au9 Au19 96.7(2) . . ?
S1 Au9 Au30 70.1(3) . . ?
S1 Au9 Au31 88.2(3) . . ?
Au6 Au10 Au4 60.83(4) . . ?
Au6 Au10 Au9 87.37(4) . . ?
Au6 Au10 Au20 65.24(5) . . ?
Au9 Au10 Au4 53.87(4) . . ?
Au11 Au10 Au4 120.73(5) . . ?
Au11 Au10 Au6 59.90(4) . . ?
Au11 Au10 Au9 122.77(6) . . ?
Au11 Au10 Au20 98.36(6) . . ?
Au19 Au10 Au4 91.64(4) . . ?
Au19 Au10 Au6 61.09(5) . . ?
Au19 Au10 Au9 63.32(5) . . ?
Au19 Au10 Au11 59.89(5) . . ?
Au19 Au10 Au20 125.92(5) . . ?
Au20 Au10 Au4 55.57(4) . . ?
Au20 Au10 Au9 108.99(5) . . ?
S17 Au10 Au4 96.5(3) . . ?
S17 Au10 Au6 146.3(3) . . ?
S17 Au10 Au9 99.0(3) . . ?
S17 Au10 Au11 134.8(3) . . ?
S17 Au10 Au19 150.1(3) . . ?
S17 Au10 Au20 81.5(3) . . ?
Au6 Au11 Au16 66.87(4) . . ?
Au6 Au11 Au17 69.66(4) . . ?
Au6 Au11 Au33 139.62(6) . . ?
Au10 Au11 Au6 60.47(4) . . ?
Au10 Au11 Au16 90.03(5) . . ?
Au10 Au11 Au17 129.96(5) . . ?
Au10 Au11 Au33 93.72(5) . . ?
Au16 Au11 Au33 149.45(5) . . ?
Au17 Au11 Au16 73.51(5) . . ?
Au17 Au11 Au33 124.15(6) . . ?
Au19 Au11 Au6 61.23(4) . . ?
Au19 Au11 Au10 59.72(5) . . ?
Au19 Au11 Au16 127.73(5) . . ?
Au19 Au11 Au17 93.62(5) . . ?
Au19 Au11 Au33 79.23(5) . . ?
S3 Au11 Au6 173.8(3) . . ?
S3 Au11 Au10 122.1(2) . . ?
S3 Au11 Au16 107.1(3) . . ?
S3 Au11 Au17 107.9(2) . . ?
S3 Au11 Au19 124.9(3) . . ?
S3 Au11 Au33 46.6(3) . . ?
Au2 Au12 Au3 59.33(4) . . ?
Au2 Au12 Au6 64.36(5) . . ?
Au2 Au12 Au14 66.46(4) . . ?
Au2 Au12 Au16 131.74(6) . . ?
Au2 Au12 Au20 91.33(6) . . ?
Au2 Au12 Au24 65.76(5) . . ?
Au2 Au12 Au35 121.83(6) . . ?
Au3 Au12 Au14 98.26(4) . . ?
Au3 Au12 Au16 98.36(5) . . ?
Au3 Au12 Au20 123.34(6) . . ?
Au3 Au12 Au24 124.91(6) . . ?
Au3 Au12 Au35 165.63(7) . . ?
Au6 Au12 Au3 59.80(4) . . ?
Au6 Au12 Au14 130.60(6) . . ?
Au6 Au12 Au16 67.46(4) . . ?
Au6 Au12 Au20 63.92(5) . . ?
Au6 Au12 Au24 93.36(6) . . ?
Au6 Au12 Au35 134.51(7) . . ?
Au14 Au12 Au35 71.36(5) . . ?
Au16 Au12 Au14 160.47(6) . . ?
Au16 Au12 Au20 64.59(4) . . ?
Au16 Au12 Au24 115.21(5) . . ?
Au16 Au12 Au35 90.40(5) . . ?
Au20 Au12 Au14 113.49(5) . . ?
Au20 Au12 Au24 51.94(4) . . ?
Au20 Au12 Au35 70.75(6) . . ?
Au24 Au12 Au14 61.95(4) . . ?
Au24 Au12 Au35 59.69(5) . . ?
S22 Au12 Au2 139.3(3) . . ?
S22 Au12 Au3 124.6(3) . . ?
S22 Au12 Au6 156.2(3) . . ?
S22 Au12 Au14 73.1(3) . . ?
S22 Au12 Au16 88.9(3) . . ?
S22 Au12 Au20 109.4(3) . . ?
S22 Au12 Au24 99.5(3) . . ?
S22 Au12 Au35 43.7(3) . . ?
S25 Au12 Au2 131.6(8) . . ?
S25 Au12 Au3 146.4(9) . . ?
S25 Au12 Au6 151.3(8) . . ?
S25 Au12 Au14 68.9(7) . . ?
S25 Au12 Au16 91.6(7) . . ?
S25 Au12 Au20 89.9(8) . . ?
S25 Au12 Au24 77.6(9) . . ?
Au1 Au13 Au2 60.47(4) . . ?
Au1 Au13 Au3 86.04(4) . . ?
Au1 Au13 Au7 121.21(5) . . ?
Au1 Au13 Au15 65.65(4) . . ?
Au2 Au13 Au7 60.82(4) . . ?
Au3 Au13 Au2 53.45(4) . . ?
Au3 Au13 Au7 56.44(3) . . ?
Au15 Au13 Au2 56.97(4) . . ?
Au15 Au13 Au3 110.08(5) . . ?
Au15 Au13 Au7 85.33(4) . . ?
Au18 Au13 Au1 61.93(4) . . ?
Au18 Au13 Au2 94.44(4) . . ?
Au18 Au13 Au3 65.33(4) . . ?
Au18 Au13 Au7 120.50(5) . . ?
Au18 Au13 Au15 127.56(5) . . ?
Au18 Au13 Au22 60.29(4) . . ?
Au22 Au13 Au1 58.41(4) . . ?
Au22 Au13 Au2 118.74(5) . . ?
Au22 Au13 Au3 124.17(4) . . ?
Au22 Au13 Au7 178.99(5) . . ?
Au22 Au13 Au15 93.68(5) . . ?
S13 Au13 Au1 162.0(2) . . ?
S13 Au13 Au2 103.3(2) . . ?
S13 Au13 Au3 89.74(19) . . ?
S13 Au13 Au7 43.9(2) . . ?
S13 Au13 Au15 99.69(17) . . ?
S13 Au13 Au18 131.22(17) . . ?
S13 Au13 Au22 136.3(2) . . ?
Au5 Au14 Au2 51.86(4) . . ?
Au5 Au14 Au12 101.46(5) . . ?
Au5 Au14 Au24 89.09(5) . . ?
Au12 Au14 Au2 50.08(4) . . ?
Au12 Au14 Au24 57.83(4) . . ?
Au24 Au14 Au2 58.64(4) . . ?
S10 Au14 Au2 89.0(2) . . ?
S10 Au14 Au5 91.4(2) . . ?
S10 Au14 Au12 80.30(19) . . ?
S10 Au14 Au24 137.2(2) . . ?
S10 Au14 S12 176.1(3) . . ?
S12 Au14 Au2 94.6(3) . . ?
S12 Au14 Au5 89.8(2) . . ?
S12 Au14 Au12 103.2(2) . . ?
S12 Au14 Au24 46.5(2) . . ?
Au1 Au15 Au23 63.09(4) . . ?
Au2 Au15 Au1 59.59(4) . . ?
Au2 Au15 Au8 86.33(4) . . ?
Au2 Au15 Au13 64.27(4) . . ?
Au2 Au15 Au23 122.67(5) . . ?
Au5 Au15 Au1 117.78(5) . . ?
Au5 Au15 Au2 58.26(4) . . ?
Au5 Au15 Au8 123.51(6) . . ?
Au5 Au15 Au13 94.32(5) . . ?
Au5 Au15 Au23 177.73(5) . . ?
Au8 Au15 Au1 53.67(3) . . ?
Au8 Au15 Au23 58.75(4) . . ?
Au13 Au15 Au1 55.59(3) . . ?
Au13 Au15 Au8 108.88(4) . . ?
Au13 Au15 Au23 84.51(5) . . ?
Au21 Au15 Au1 90.37(4) . . ?
Au21 Au15 Au2 59.38(4) . . ?
Au21 Au15 Au5 60.52(5) . . ?
Au21 Au15 Au8 63.72(5) . . ?
Au21 Au15 Au13 123.40(5) . . ?
Au21 Au15 Au23 121.74(5) . . ?
S15 Au15 Au1 95.8(2) . . ?
S15 Au15 Au2 144.1(2) . . ?
S15 Au15 Au5 135.2(3) . . ?
S15 Au15 Au8 99.9(3) . . ?
S15 Au15 Au13 80.4(2) . . ?
S15 Au15 Au21 153.7(2) . . ?
S15 Au15 Au23 42.7(2) . . ?
Au6 Au16 Au20 57.18(4) . . ?
Au11 Au16 Au6 52.53(4) . . ?
Au11 Au16 Au20 86.73(5) . . ?
Au12 Au16 Au6 52.89(4) . . ?
Au12 Au16 Au11 105.16(5) . . ?
Au12 Au16 Au20 58.14(4) . . ?
S11 Au16 Au6 89.7(2) . . ?
S11 Au16 Au11 88.3(3) . . ?
S11 Au16 Au12 85.96(18) . . ?
S11 Au16 Au20 140.78(18) . . ?
S19 Au16 Au6 103.1(2) . . ?
S19 Au16 Au11 105.4(3) . . ?
S19 Au16 Au12 95.60(19) . . ?
S19 Au16 Au20 48.0(2) . . ?
S19 Au16 S11 165.1(4) . . ?
Au3 Au17 Au6 51.55(3) . . ?
Au3 Au17 Au18 57.05(4) . . ?
Au6 Au17 Au18 58.23(4) . . ?
Au11 Au17 Au3 105.18(5) . . ?
Au11 Au17 Au6 53.68(3) . . ?
Au11 Au17 Au18 86.98(5) . . ?
S11 Au17 Au3 84.26(18) . . ?
S11 Au17 Au6 89.7(2) . . ?
S11 Au17 Au11 92.9(2) . . ?
S11 Au17 Au18 139.53(19) . . ?
S11 Au17 S18 175.3(3) . . ?
S18 Au17 Au3 99.48(19) . . ?
S18 Au17 Au6 94.9(2) . . ?
S18 Au17 Au11 88.9(2) . . ?
S18 Au17 Au18 44.91(18) . . ?
Au1 Au18 Au3 84.06(5) . . ?
Au1 Au18 Au6 58.53(4) . . ?
Au1 Au18 Au17 117.40(5) . . ?
Au1 Au18 Au19 62.97(4) . . ?
Au1 Au18 Au25 128.24(4) . . ?
Au3 Au18 Au6 51.98(4) . . ?
Au3 Au18 Au17 57.82(3) . . ?
Au3 Au18 Au25 68.23(4) . . ?
Au6 Au18 Au17 58.87(4) . . ?
Au6 Au18 Au25 119.53(5) . . ?
Au13 Au18 Au1 60.95(4) . . ?
Au13 Au18 Au3 62.22(4) . . ?
Au13 Au18 Au6 90.05(5) . . ?
Au13 Au18 Au17 119.57(5) . . ?
Au13 Au18 Au19 123.50(5) . . ?
Au13 Au18 Au22 61.01(4) . . ?
Au13 Au18 Au25 67.46(4) . . ?
Au17 Au18 Au25 84.09(4) . . ?
Au19 Au18 Au3 105.95(5) . . ?
Au19 Au18 Au6 54.22(4) . . ?
Au19 Au18 Au17 80.92(4) . . ?
Au19 Au18 Au25 164.63(5) . . ?
Au22 Au18 Au1 58.32(4) . . ?
Au22 Au18 Au3 121.85(5) . . ?
Au22 Au18 Au6 116.82(5) . . ?
Au22 Au18 Au17 175.24(6) . . ?
Au22 Au18 Au19 94.86(5) . . ?
Au22 Au18 Au25 100.25(5) . . ?
S18 Au18 Au1 143.1(2) . . ?
S18 Au18 Au3 99.5(2) . . ?
S18 Au18 Au6 94.9(2) . . ?
S18 Au18 Au13 151.6(2) . . ?
S18 Au18 Au17 44.2(2) . . ?
S18 Au18 Au19 81.0(2) . . ?
S18 Au18 Au22 137.6(2) . . ?
S18 Au18 Au25 85.9(2) . . ?
Au1 Au19 Au31 62.61(4) . . ?
Au6 Au19 Au1 61.09(4) . . ?
Au6 Au19 Au9 86.51(5) . . ?
Au6 Au19 Au18 67.53(4) . . ?
Au6 Au19 Au31 123.61(5) . . ?
Au9 Au19 Au1 54.56(4) . . ?
Au9 Au19 Au31 58.15(4) . . ?
Au10 Au19 Au1 91.90(5) . . ?
Au10 Au19 Au6 60.19(5) . . ?
Au10 Au19 Au9 62.54(5) . . ?
Au10 Au19 Au11 60.39(5) . . ?
Au10 Au19 Au18 127.46(6) . . ?
Au10 Au19 Au31 119.65(6) . . ?
Au11 Au19 Au1 120.81(6) . . ?
Au11 Au19 Au6 59.76(4) . . ?
Au11 Au19 Au9 122.50(6) . . ?
Au11 Au19 Au18 97.94(5) . . ?
Au11 Au19 Au31 176.45(6) . . ?
Au18 Au19 Au1 56.84(3) . . ?
Au18 Au19 Au9 110.92(4) . . ?
Au18 Au19 Au31 84.76(4) . . ?
S16 Au19 Au1 104.5(2) . . ?
S16 Au19 Au6 160.9(3) . . ?
S16 Au19 Au9 94.8(3) . . ?
S16 Au19 Au10 136.6(3) . . ?
S16 Au19 Au11 132.3(2) . . ?
S16 Au19 Au18 94.4(3) . . ?
S16 Au19 Au31 44.9(2) . . ?
Au4 Au20 Au6 60.92(4) . . ?
Au4 Au20 Au10 65.56(5) . . ?
Au4 Au20 Au12 86.74(5) . . ?
Au4 Au20 Au16 122.11(5) . . ?
Au4 Au20 Au37 125.96(9) . . ?
Au6 Au20 Au16 61.24(4) . . ?
Au6 Au20 Au37 127.64(10) . . ?
Au10 Au20 Au6 55.29(4) . . ?
Au10 Au20 Au12 108.89(5) . . ?
Au10 Au20 Au16 83.87(5) . . ?
Au10 Au20 Au37 168.48(9) . . ?
Au12 Au20 Au6 53.99(4) . . ?
Au12 Au20 Au16 57.27(4) . . ?
Au12 Au20 Au37 73.86(10) . . ?
Au16 Au20 Au37 88.63(10) . . ?
Au24 Au20 Au4 63.00(5) . . ?
Au24 Au20 Au6 96.26(5) . . ?
Au24 Au20 Au10 128.50(7) . . ?
Au24 Au20 Au12 66.31(4) . . ?
Au24 Au20 Au16 122.04(6) . . ?
Au24 Au20 Au27 60.22(5) . . ?
Au24 Au20 Au37 63.00(9) . . ?
Au27 Au20 Au4 58.22(5) . . ?
Au27 Au20 Au6 118.95(6) . . ?
Au27 Au20 Au10 94.43(6) . . ?
Au27 Au20 Au12 124.84(5) . . ?
Au27 Au20 Au16 177.73(6) . . ?
Au27 Au20 Au37 92.81(10) . . ?
S19 Au20 Au4 162.1(2) . . ?
S19 Au20 Au6 104.8(2) . . ?
S19 Au20 Au10 97.8(2) . . ?
S19 Au20 Au12 93.0(2) . . ?
S19 Au20 Au16 45.7(2) . . ?
S19 Au20 Au24 132.8(2) . . ?
S19 Au20 Au27 133.3(2) . . ?
S19 Au20 Au37 70.7(3) . . ?
Au2 Au21 Au4 61.17(4) . . ?
Au2 Au21 Au8 87.43(5) . . ?
Au2 Au21 Au24 68.46(5) . . ?
Au4 Au21 Au8 54.80(4) . . ?
Au5 Au21 Au2 59.17(4) . . ?
Au5 Au21 Au4 120.33(5) . . ?
Au5 Au21 Au8 122.09(6) . . ?
Au5 Au21 Au24 98.41(6) . . ?
Au15 Au21 Au2 62.63(4) . . ?
Au15 Au21 Au4 93.40(5) . . ?
Au15 Au21 Au5 60.01(5) . . ?
Au15 Au21 Au8 62.80(5) . . ?
Au15 Au21 Au24 130.90(5) . . ?
Au24 Au21 Au4 58.00(4) . . ?
Au24 Au21 Au8 112.09(5) . . ?
S14 Au21 Au2 162.7(2) . . ?
S14 Au21 Au4 102.5(2) . . ?
S14 Au21 Au5 136.7(2) . . ?
S14 Au21 Au8 86.9(2) . . ?
S14 Au21 Au15 127.8(2) . . ?
S14 Au21 Au24 98.8(2) . . ?
Au1 Au22 Au13 61.66(4) . . ?
Au1 Au22 Au18 62.54(4) . . ?
Au1 Au22 Au23 74.98(5) . . ?
Au1 Au22 Au31 70.51(5) . . ?
Au1 Au22 Au34 144.18(7) . . ?
Au13 Au22 Au23 97.95(5) . . ?
Au13 Au22 Au31 131.82(6) . . ?
Au13 Au22 Au34 86.71(6) . . ?
Au18 Au22 Au13 58.70(4) . . ?
Au18 Au22 Au23 137.28(6) . . ?
Au18 Au22 Au31 94.94(5) . . ?
Au18 Au22 Au34 87.52(5) . . ?
Au23 Au22 Au31 74.06(4) . . ?
Au23 Au22 Au34 129.40(5) . . ?
Au34 Au22 Au31 135.43(6) . . ?
S7 Au22 Au1 165.4(3) . . ?
S7 Au22 Au13 131.9(3) . . ?
S7 Au22 Au18 126.8(3) . . ?
S7 Au22 Au23 95.7(3) . . ?
S7 Au22 Au31 96.3(3) . . ?
S7 Au22 Au34 50.3(3) . . ?
Au8 Au23 Au15 54.85(4) . . ?
Au22 Au23 Au8 100.18(5) . . ?
Au22 Au23 Au15 82.58(5) . . ?
S15 Au23 Au8 97.7(3) . . ?
S15 Au23 Au15 44.4(3) . . ?
S15 Au23 Au22 84.5(2) . . ?
S15 Au23 S20 177.7(4) . . ?
S20 Au23 Au8 81.0(3) . . ?
S20 Au23 Au15 133.9(3) . . ?
S20 Au23 Au22 93.9(3) . . ?
Au2 Au24 Au14 61.07(4) . . ?
Au2 Au24 Au35 112.00(6) . . ?
Au4 Au24 Au2 57.19(4) . . ?
Au4 Au24 Au12 83.29(5) . . ?
Au4 Au24 Au14 118.19(5) . . ?
Au4 Au24 Au21 61.65(5) . . ?
Au4 Au24 Au35 134.70(6) . . ?
Au4 Au24 Au37 127.62(10) . . ?
Au12 Au24 Au2 51.43(4) . . ?
Au12 Au24 Au14 60.22(4) . . ?
Au12 Au24 Au35 63.50(5) . . ?
Au12 Au24 Au37 73.90(10) . . ?
Au20 Au24 Au2 88.27(5) . . ?
Au20 Au24 Au4 60.30(5) . . ?
Au20 Au24 Au12 61.75(4) . . ?
Au20 Au24 Au14 121.50(6) . . ?
Au20 Au24 Au21 121.36(7) . . ?
Au20 Au24 Au27 60.98(5) . . ?
Au20 Au24 Au35 76.54(6) . . ?
Au20 Au24 Au37 67.37(10) . . ?
Au21 Au24 Au2 53.07(4) . . ?
Au21 Au24 Au12 104.24(5) . . ?
Au21 Au24 Au14 80.09(4) . . ?
Au21 Au24 Au35 152.23(7) . . ?
Au21 Au24 Au37 169.40(10) . . ?
Au27 Au24 Au2 114.75(6) . . ?
Au27 Au24 Au4 57.58(5) . . ?
Au27 Au24 Au12 121.17(5) . . ?
Au27 Au24 Au14 174.13(7) . . ?
Au27 Au24 Au21 94.10(6) . . ?
Au27 Au24 Au35 113.63(7) . . ?
Au27 Au24 Au37 95.73(10) . . ?
Au35 Au24 Au14 72.21(6) . . ?
Au37 Au24 Au2 125.11(11) . . ?
Au37 Au24 Au14 90.13(10) . . ?
S12 Au24 Au2 95.5(2) . . ?
S12 Au24 Au4 138.8(2) . . ?
S12 Au24 Au12 104.0(2) . . ?
S12 Au24 Au14 45.0(2) . . ?
S12 Au24 Au20 157.7(3) . . ?
S12 Au24 Au21 77.3(2) . . ?
S12 Au24 Au27 134.7(2) . . ?
S12 Au24 Au35 81.7(3) . . ?
S12 Au24 Au37 92.9(3) . . ?
S8 Au25 Au18 103.9(3) . . ?
S9 Au25 Au18 83.57(19) . . ?
S9 Au25 S8 170.6(4) . . ?
S5 Au26 Au5 132.0(2) . . ?
S5 Au26 S6 175.7(3) . . ?
S6 Au26 Au5 52.27(19) . . ?
Au4 Au27 Au20 61.73(5) . . ?
Au4 Au27 Au24 63.78(5) . . ?
Au4 Au27 Au28 69.89(5) . . ?
Au4 Au27 Au30 77.57(6) . . ?
Au4 Au27 Au36 135.51(7) . . ?
Au20 Au27 Au28 131.55(6) . . ?
Au20 Au27 Au30 98.68(6) . . ?
Au20 Au27 Au36 83.52(7) . . ?
Au24 Au27 Au20 58.80(5) . . ?
Au24 Au27 Au28 98.11(6) . . ?
Au24 Au27 Au30 140.93(7) . . ?
Au24 Au27 Au36 74.94(7) . . ?
Au28 Au27 Au36 134.78(7) . . ?
Au30 Au27 Au28 72.38(6) . . ?
Au30 Au27 Au36 138.37(7) . . ?
Au38 Au27 Au4 150.13(17) . . ?
Au38 Au27 Au20 96.96(16) . . ?
Au38 Au27 Au24 87.64(17) . . ?
Au38 Au27 Au28 126.17(15) . . ?
Au38 Au27 Au30 129.07(16) . . ?
S24 Au27 Au4 174.9(3) . . ?
S24 Au27 Au20 123.3(3) . . ?
S24 Au27 Au24 117.2(3) . . ?
S24 Au27 Au28 105.1(3) . . ?
S24 Au27 Au30 101.8(3) . . ?
S24 Au27 Au36 47.7(4) . . ?
S27 Au27 Au4 154.6(10) . . ?
S27 Au27 Au20 141.9(9) . . ?
S27 Au27 Au24 130.8(10) . . ?
S27 Au27 Au28 86.2(9) . . ?
S27 Au27 Au30 87.2(10) . . ?
S27 Au27 Au38 53.2(10) . . ?
Au8 Au28 Au4 52.28(4) . . ?
Au27 Au28 Au4 51.07(4) . . ?
Au27 Au28 Au8 103.29(5) . . ?
S14 Au28 Au4 95.7(2) . . ?
S14 Au28 Au8 88.5(2) . . ?
S14 Au28 Au27 101.1(2) . . ?
S14 Au28 S21 165.7(4) . . ?
S21 Au28 Au4 98.1(3) . . ?
S21 Au28 Au8 97.0(4) . . ?
S21 Au28 Au27 90.6(4) . . ?
S4 Au29 S5 174.5(4) . . ?
Au27 Au30 Au9 96.99(5) . . ?
S17 Au30 Au9 92.8(3) . . ?
S17 Au30 Au27 87.1(3) . . ?
S17 Au30 S21 178.8(5) . . ?
S21 Au30 Au9 86.5(4) . . ?
S21 Au30 Au27 94.0(4) . . ?
Au1 Au31 Au19 54.53(4) . . ?
Au9 Au31 Au1 51.36(4) . . ?
Au9 Au31 Au19 56.37(4) . . ?
Au22 Au31 Au1 51.20(4) . . ?
Au22 Au31 Au9 102.36(6) . . ?
Au22 Au31 Au19 83.68(5) . . ?
S16 Au31 Au1 98.0(3) . . ?
S16 Au31 Au9 94.4(3) . . ?
S16 Au31 Au19 46.3(3) . . ?
S16 Au31 Au22 100.3(3) . . ?
S20 Au31 Au1 90.7(3) . . ?
S20 Au31 Au9 85.2(3) . . ?
S20 Au31 Au19 138.6(3) . . ?
S20 Au31 Au22 91.0(2) . . ?
S20 Au31 S16 168.5(4) . . ?
S1 Au32 S2 171.8(5) . . ?
S2 Au33 Au11 131.2(3) . . ?
S3 Au33 Au11 48.8(2) . . ?
S3 Au33 S2 178.1(4) . . ?
S7 Au34 Au22 53.7(3) . . ?
S8 Au34 Au22 129.3(3) . . ?
S8 Au34 S7 176.0(5) . . ?
Au24 Au35 Au12 56.81(5) . . ?
S22 Au35 Au12 47.8(3) . . ?
S22 Au35 Au24 100.5(3) . . ?
S23 Au35 Au12 147.1(5) . . ?
S23 Au35 Au24 95.3(4) . . ?
S23 Au35 S22 164.1(5) . . ?
S23 Au36 Au27 132.9(4) . . ?
S23 Au36 S24 176.0(5) . . ?
S24 Au36 Au27 50.6(3) . . ?
Au24 Au37 Au20 49.63(8) . . ?
S25 Au37 Au20 82.0(7) . . ?
S25 Au37 Au24 75.8(8) . . ?
S25 Au37 S26 168.4(12) . . ?
S26 Au37 Au20 108.7(10) . . ?
S26 Au37 Au24 107.7(10) . . ?
S26 Au38 Au27 127.7(12) . . ?
S27 Au38 Au27 57.1(9) . . ?
S27 Au38 S26 168.9(14) . . ?
Au32 S1 Au9 104.5(4) . . ?
C11 S1 Au9 105.6(11) . . ?
C11 S1 Au32 106.6(14) . . ?
Au33 S2 Au32 95.2(5) . . ?
C21 S2 Au32 109.2(16) . . ?
C21 S2 Au33 108.6(13) . . ?
Au33 S3 Au11 84.6(4) . . ?
C31 S3 Au11 118.1(8) . . ?
C31 S3 Au33 112.5(12) . . ?
Au29 S4 Au8 103.5(4) . . ?
C41 S4 Au8 107.3(14) . . ?
C41 S4 Au29 109.1(14) . . ?
Au26 S5 Au29 101.5(4) . . ?
C51 S5 Au26 103.6(9) . . ?
C51 S5 Au29 111.9(10) . . ?
Au26 S6 Au5 78.1(3) . . ?
C61 S6 Au5 110.9(11) . . ?
C61 S6 Au26 106.4(13) . . ?
Au34 S7 Au22 76.0(4) . . ?
C71 S7 Au22 111.6(13) . . ?
C71 S7 Au34 109.2(11) . . ?
Au34 S8 Au25 103.9(4) . . ?
C81 S8 Au25 110(2) . . ?
C81 S8 Au34 96(2) . . ?
C281 S8 Au25 103(2) . . ?
C281 S8 Au34 112(2) . . ?
Au25 S9 Au3 101.5(3) . . ?
C91 S9 Au3 109.4(11) . . ?
C91 S9 Au25 108.1(12) . . ?
Au14 S10 Au7 99.7(3) . . ?
C101 S10 Au7 105.9(11) . . ?
C101 S10 Au14 105.3(11) . . ?
Au17 S11 Au16 99.3(4) . . ?
C111 S11 Au16 106.7(12) . . ?
C111 S11 Au17 107.4(14) . . ?
Au14 S12 Au24 88.5(3) . . ?
C121 S12 Au14 110.0(13) . . ?
C121 S12 Au24 111.5(12) . . ?
Au7 S13 Au13 91.4(2) . . ?
C131 S13 Au7 108.7(12) . . ?
C131 S13 Au13 114.3(11) . . ?
Au28 S14 Au21 93.3(3) . . ?
C141 S14 Au21 116.6(12) . . ?
C141 S14 Au28 108.2(12) . . ?
Au23 S15 Au15 92.9(3) . . ?
C151 S15 Au15 111.9(10) . . ?
C151 S15 Au23 110.7(10) . . ?
Au31 S16 Au19 88.8(4) . . ?
C161 S16 Au19 115.9(17) . . ?
C161 S16 Au31 112.2(14) . . ?
Au30 S17 Au10 96.8(4) . . ?
C171 S17 Au10 111.5(16) . . ?
C171 S17 Au30 108.2(17) . . ?
Au17 S18 Au18 90.9(3) . . ?
C181 S18 Au17 107.7(13) . . ?
C181 S18 Au18 110.6(11) . . ?
Au16 S19 Au20 86.4(3) . . ?
C191 S19 Au16 107.7(13) . . ?
C191 S19 Au20 110.7(13) . . ?
Au23 S20 Au31 98.5(4) . . ?
C201 S20 Au23 107.7(13) . . ?
C201 S20 Au31 108.3(14) . . ?
Au30 S21 Au28 96.6(5) . . ?
C211 S21 Au28 102.7(12) . . ?
C211 S21 Au30 112.1(14) . . ?
Au35 S22 Au12 88.5(5) . . ?
C221 S22 Au12 113.9(13) . . ?
C221 S22 Au35 106.4(11) . . ?
Au36 S23 Au35 105.4(7) . . ?
C231 S23 Au35 95.5(14) . . ?
C231 S23 Au36 109.9(18) . . ?
Au36 S24 Au27 81.7(4) . . ?
C241 S24 Au27 106.4(12) . . ?
C241 S24 Au36 107.1(12) . . ?
Au12 S25 Au37 112.9(14) . . ?
C251 S25 Au12 100.1(13) . . ?
C251 S25 Au37 107(3) . . ?
Au37 S26 Au38 96.8(13) . . ?
C261 S26 Au37 107(3) . . ?
C261 S26 Au38 100(2) . . ?
Au38 S27 Au27 69.7(11) . . ?
C271 S27 Au27 111(3) . . ?
C271 S27 Au38 99(3) . . ?
C12 C11 S1 117(3) . . ?
C16 C11 S1 115(4) . . ?
C16 C11 C12 128(4) . . ?
C11 C12 H12 122.4 . . ?
C11 C12 C13 115(4) . . ?
C13 C12 H12 122.4 . . ?
C12 C13 H13 121.3 . . ?
C14 C13 C12 117(4) . . ?
C14 C13 H13 121.3 . . ?
C13 C14 Cl1 120(4) . . ?
C15 C14 Cl1 116(3) . . ?
C15 C14 C13 124(4) . . ?
C14 C15 H15 120.8 . . ?
C14 C15 C16 118(4) . . ?
C16 C15 H15 120.8 . . ?
C11 C16 C15 117(4) . . ?
C11 C16 H16 121.6 . . ?
C15 C16 H16 121.6 . . ?
C22 C21 S2 116(3) . . ?
C26 C21 S2 125(4) . . ?
C26 C21 C22 119(4) . . ?
C21 C22 H22 120.6 . . ?
C21 C22 C23 119(4) . . ?
C23 C22 H22 120.6 . . ?
C22 C23 H23 122.9 . . ?
C22 C23 C24 114(5) . . ?
C24 C23 H23 122.9 . . ?
C23 C24 Cl2 112(4) . . ?
C25 C24 Cl2 127(4) . . ?
C25 C24 C23 121(4) . . ?
C24 C25 H25 117.5 . . ?
C24 C25 C26 125(5) . . ?
C26 C25 H25 117.5 . . ?
C21 C26 H26 119.0 . . ?
C25 C26 C21 122(5) . . ?
C25 C26 H26 119.0 . . ?
C33 C34 Cl3 119.0(13) . . ?
C33 C34 C35 120.0 . . ?
C35 C34 Cl3 121.0(13) . . ?
C34 C33 H33 120.0 . . ?
C34 C33 C32 120.0 . . ?
C32 C33 H33 120.0 . . ?
C33 C32 H32 120.0 . . ?
C31 C32 C33 120.0 . . ?
C31 C32 H32 120.0 . . ?
C32 C31 S3 118.3(13) . . ?
C32 C31 C36 120.0 . . ?
C36 C31 S3 121.5(13) . . ?
C31 C36 H36 120.0 . . ?
C35 C36 C31 120.0 . . ?
C35 C36 H36 120.0 . . ?
C34 C35 H35 120.0 . . ?
C36 C35 C34 120.0 . . ?
C36 C35 H35 120.0 . . ?
C42 C41 S4 122(3) . . ?
C46 C41 S4 114(3) . . ?
C46 C41 C42 124(4) . . ?
C41 C42 H42 120.6 . . ?
C41 C42 C43 119(4) . . ?
C43 C42 H42 120.6 . . ?
C42 C43 H43 121.8 . . ?
C44 C43 C42 116(4) . . ?
C44 C43 H43 121.8 . . ?
C43 C44 Cl4 116(3) . . ?
C45 C44 Cl4 122(3) . . ?
C45 C44 C43 122(4) . . ?
C44 C45 H45 118.6 . . ?
C44 C45 C46 123(4) . . ?
C46 C45 H45 118.6 . . ?
C41 C46 C45 116(4) . . ?
C41 C46 H46 121.8 . . ?
C45 C46 H46 121.8 . . ?
C52 C51 S5 119.9(14) . . ?
C52 C51 C56 120.0 . . ?
C56 C51 S5 120.0(14) . . ?
C51 C52 H52 120.0 . . ?
C51 C52 C53 120.0 . . ?
C53 C52 H52 120.0 . . ?
C52 C53 H53 120.0 . . ?
C54 C53 C52 120.0 . . ?
C54 C53 H53 120.0 . . ?
C53 C54 Cl5 124.2(14) . . ?
C55 C54 Cl5 115.8(14) . . ?
C55 C54 C53 120.0 . . ?
C54 C55 H55 120.0 . . ?
C54 C55 C56 120.0 . . ?
C56 C55 H55 120.0 . . ?
C51 C56 H56 120.0 . . ?
C55 C56 C51 120.0 . . ?
C55 C56 H56 120.0 . . ?
C62 C61 S6 124(3) . . ?
C66 C61 S6 120(3) . . ?
C66 C61 C62 115(4) . . ?
C61 C62 H62 118.7 . . ?
C63 C62 C61 123(4) . . ?
C63 C62 H62 118.7 . . ?
C62 C63 H63 119.1 . . ?
C62 C63 C64 122(4) . . ?
C64 C63 H63 119.1 . . ?
C63 C64 Cl6 121(3) . . ?
C65 C64 Cl6 118(3) . . ?
C65 C64 C63 121(4) . . ?
C64 C65 H65 120.7 . . ?
C64 C65 C66 119(4) . . ?
C66 C65 H65 120.7 . . ?
C61 C66 C65 120(3) . . ?
C61 C66 H66 119.8 . . ?
C65 C66 H66 119.8 . . ?
C74 C75 H75 120.0 . . ?
C74 C75 C76 120.0 . . ?
C76 C75 H75 120.0 . . ?
C75 C74 Cl7 118.3(17) . . ?
C75 C74 C73 120.0 . . ?
C73 C74 Cl7 121.5(17) . . ?
C74 C73 H73 120.0 . . ?
C74 C73 C72 120.0 . . ?
C72 C73 H73 120.0 . . ?
C73 C72 H72 120.0 . . ?
C73 C72 C71 120.0 . . ?
C71 C72 H72 120.0 . . ?
C72 C71 S7 125.4(17) . . ?
C72 C71 C76 120.0 . . ?
C76 C71 S7 114.6(17) . . ?
C75 C76 H76 120.0 . . ?
C71 C76 C75 120.0 . . ?
C71 C76 H76 120.0 . . ?
C86 C81 S8 119(3) . . ?
C86 C81 C82 120.0 . . ?
C82 C81 S8 121(3) . . ?
C81 C86 H86 120.0 . . ?
C85 C86 C81 120.0 . . ?
C85 C86 H86 120.0 . . ?
C86 C85 H85 120.0 . . ?
C86 C85 C84 120.0 . . ?
C84 C85 H85 120.0 . . ?
C85 C84 Cl8 121(3) . . ?
C83 C84 Cl8 119(3) . . ?
C83 C84 C85 120.0 . . ?
C84 C83 H83 120.0 . . ?
C84 C83 C82 120.0 . . ?
C82 C83 H83 120.0 . . ?
C81 C82 H82 120.0 . . ?
C83 C82 C81 120.0 . . ?
C83 C82 H82 120.0 . . ?
C92 C91 S9 120(3) . . ?
C96 C91 S9 119(2) . . ?
C96 C91 C92 121(3) . . ?
C91 C92 H92 119.1 . . ?
C93 C92 C91 122(4) . . ?
C93 C92 H92 119.1 . . ?
C92 C93 H93 122.0 . . ?
C94 C93 C92 116(3) . . ?
C94 C93 H93 122.0 . . ?
C93 C94 Cl9 122(3) . . ?
C93 C94 C95 125(3) . . ?
C95 C94 Cl9 113(3) . . ?
C94 C95 H95 122.5 . . ?
C96 C95 C94 115(4) . . ?
C96 C95 H95 122.5 . . ?
C91 C96 C95 120(3) . . ?
C91 C96 H96 120.1 . . ?
C95 C96 H96 120.1 . . ?
C102 C101 S10 121(3) . . ?
C102 C101 C106 118(3) . . ?
C106 C101 S10 120(2) . . ?
C101 C102 H102 119.9 . . ?
C101 C102 C103 120(3) . . ?
C103 C102 H102 119.9 . . ?
C102 C103 H103 120.7 . . ?
C102 C103 C104 119(3) . . ?
C104 C103 H103 120.7 . . ?
C103 C104 Cl10 116(2) . . ?
C105 C104 Cl10 123(3) . . ?
C105 C104 C103 121(3) . . ?
C104 C105 H105 120.1 . . ?
C104 C105 C106 120(3) . . ?
C106 C105 H105 120.1 . . ?
C101 C106 H106 118.6 . . ?
C105 C106 C101 123(3) . . ?
C105 C106 H106 118.6 . . ?
C112 C111 S11 119(3) . . ?
C112 C111 C116 121(3) . . ?
C116 C111 S11 119(3) . . ?
C111 C112 H112 121.1 . . ?
C111 C112 C113 118(3) . . ?
C113 C112 H112 121.1 . . ?
C112 C113 H113 118.9 . . ?
C114 C113 C112 122(4) . . ?
C114 C113 H113 118.9 . . ?
C113 C114 Cl11 121(3) . . ?
C113 C114 C115 118(3) . . ?
C115 C114 Cl11 121(3) . . ?
C114 C115 H115 118.8 . . ?
C116 C115 C114 122(3) . . ?
C116 C115 H115 118.8 . . ?
C111 C116 H116 121.4 . . ?
C115 C116 C111 117(3) . . ?
C115 C116 H116 121.4 . . ?
C122 C121 S12 120(3) . . ?
C122 C121 C126 120(4) . . ?
C126 C121 S12 119(3) . . ?
C121 C122 H122 120.0 . . ?
C121 C122 C123 120(4) . . ?
C123 C122 H122 120.0 . . ?
C122 C123 H123 119.3 . . ?
C124 C123 C122 121(4) . . ?
C124 C123 H123 119.3 . . ?
C123 C124 Cl12 117(3) . . ?
C125 C124 Cl12 120(3) . . ?
C125 C124 C123 123(4) . . ?
C124 C125 H125 122.0 . . ?
C124 C125 C126 116(4) . . ?
C126 C125 H125 122.0 . . ?
C121 C126 C125 119(3) . . ?
C121 C126 H126 120.4 . . ?
C125 C126 H126 120.4 . . ?
C132 C131 S13 115(2) . . ?
C132 C131 C136 120(3) . . ?
C136 C131 S13 125(3) . . ?
C131 C132 H132 120.7 . . ?
C131 C132 C133 119(3) . . ?
C133 C132 H132 120.7 . . ?
C132 C133 H133 120.8 . . ?
C134 C133 C132 118(3) . . ?
C134 C133 H133 120.8 . . ?
C133 C134 Cl13 118(3) . . ?
C135 C134 Cl13 120(3) . . ?
C135 C134 C133 122(3) . . ?
C134 C135 H135 116.8 . . ?
C134 C135 C136 126(3) . . ?
C136 C135 H135 116.8 . . ?
C131 C136 C135 114(3) . . ?
C131 C136 H136 122.8 . . ?
C135 C136 H136 122.8 . . ?
C142 C141 S14 123(3) . . ?
C142 C141 C146 121(4) . . ?
C146 C141 S14 116(3) . . ?
C141 C142 H142 119.6 . . ?
C143 C142 C141 121(4) . . ?
C143 C142 H142 119.6 . . ?
C142 C143 H143 120.2 . . ?
C142 C143 C144 120(3) . . ?
C144 C143 H143 120.2 . . ?
C143 C144 Cl14 119(3) . . ?
C145 C144 Cl14 123(3) . . ?
C145 C144 C143 118(3) . . ?
C144 C145 H145 119.2 . . ?
C146 C145 C144 122(4) . . ?
C146 C145 H145 119.2 . . ?
C141 C146 H146 120.5 . . ?
C145 C146 C141 119(3) . . ?
C145 C146 H146 120.5 . . ?
C155 C154 Cl15 120.0(14) . . ?
C155 C154 C153 120.0 . . ?
C153 C154 Cl15 119.6(14) . . ?
C154 C155 H155 120.0 . . ?
C156 C155 C154 120.0 . . ?
C156 C155 H155 120.0 . . ?
C155 C156 H156 120.0 . . ?
C155 C156 C151 120.0 . . ?
C151 C156 H156 120.0 . . ?
C156 C151 S15 118.7(14) . . ?
C152 C151 S15 120.2(14) . . ?
C152 C151 C156 120.0 . . ?
C151 C152 H152 120.0 . . ?
C151 C152 C153 120.0 . . ?
C153 C152 H152 120.0 . . ?
C154 C153 H153 120.0 . . ?
C152 C153 C154 120.0 . . ?
C152 C153 H153 120.0 . . ?
C162 C161 S16 126(3) . . ?
C162 C161 C166 113(4) . . ?
C166 C161 S16 120(3) . . ?
C161 C162 H162 117.8 . . ?
C161 C162 C163 124(4) . . ?
C163 C162 H162 117.8 . . ?
C162 C163 H163 120.8 . . ?
C164 C163 C162 118(4) . . ?
C164 C163 H163 120.8 . . ?
C163 C164 Cl16 117(4) . . ?
C165 C164 Cl16 124(3) . . ?
C165 C164 C163 119(4) . . ?
C164 C165 H165 117.5 . . ?
C164 C165 C166 125(4) . . ?
C166 C165 H165 117.5 . . ?
C161 C166 H166 120.2 . . ?
C165 C166 C161 120(4) . . ?
C165 C166 H166 120.2 . . ?
C172 C171 S17 120(3) . . ?
C176 C171 S17 124(4) . . ?
C176 C171 C172 115(4) . . ?
C171 C172 H172 119.3 . . ?
C173 C172 C171 121(4) . . ?
C173 C172 H172 119.3 . . ?
C172 C173 H173 120.6 . . ?
C174 C173 C172 119(5) . . ?
C174 C173 H173 120.6 . . ?
C173 C174 Cl17 120(4) . . ?
C173 C174 C175 122(4) . . ?
C175 C174 Cl17 118(3) . . ?
C174 C175 H175 122.5 . . ?
C174 C175 C176 115(4) . . ?
C176 C175 H175 122.5 . . ?
C171 C176 C175 127(5) . . ?
C171 C176 H176 116.7 . . ?
C175 C176 H176 116.7 . . ?
C182 C181 S18 119(3) . . ?
C186 C181 S18 121(3) . . ?
C186 C181 C182 118(3) . . ?
C181 C182 H182 119.4 . . ?
C183 C182 C181 121(4) . . ?
C183 C182 H182 119.4 . . ?
C182 C183 H183 121.6 . . ?
C182 C183 C184 117(3) . . ?
C184 C183 H183 121.6 . . ?
C183 C184 Cl18 115(3) . . ?
C185 C184 Cl18 125(3) . . ?
C185 C184 C183 119(3) . . ?
C184 C185 H185 119.4 . . ?
C184 C185 C186 121(4) . . ?
C186 C185 H185 119.4 . . ?
C181 C186 C185 122(3) . . ?
C181 C186 H186 119.0 . . ?
C185 C186 H186 119.0 . . ?
C192 C191 S19 123(3) . . ?
C192 C191 C196 120(3) . . ?
C196 C191 S19 116(3) . . ?
C191 C192 H192 119.7 . . ?
C191 C192 C193 121(3) . . ?
C193 C192 H192 119.7 . . ?
C192 C193 H193 121.4 . . ?
C194 C193 C192 117(3) . . ?
C194 C193 H193 121.4 . . ?
C193 C194 Cl19 117(3) . . ?
C195 C194 Cl19 117(3) . . ?
C195 C194 C193 125(3) . . ?
C194 C195 H195 122.1 . . ?
C194 C195 C196 116(3) . . ?
C196 C195 H195 122.1 . . ?
C191 C196 C195 120(3) . . ?
C191 C196 H196 119.8 . . ?
C195 C196 H196 119.8 . . ?
C202 C201 S20 116(3) . . ?
C202 C201 C206 120(4) . . ?
C206 C201 S20 124(3) . . ?
C201 C202 H202 120.4 . . ?
C201 C202 C203 119(4) . . ?
C203 C202 H202 120.4 . . ?
C202 C203 H203 119.0 . . ?
C202 C203 C204 122(4) . . ?
C204 C203 H203 119.0 . . ?
C203 C204 Cl20 120(3) . . ?
C205 C204 Cl20 128(4) . . ?
C205 C204 C203 112(4) . . ?
C204 C205 H205 117.6 . . ?
C204 C205 C206 125(4) . . ?
C206 C205 H205 117.6 . . ?
C201 C206 C205 121(4) . . ?
C201 C206 H206 119.4 . . ?
C205 C206 H206 119.4 . . ?
C214 C213 H213 120.0 . . ?
C214 C213 C212 120.0 . . ?
C212 C213 H213 120.0 . . ?
C213 C214 Cl21 122(2) . . ?
C215 C214 Cl21 118(2) . . ?
C215 C214 C213 120.0 . . ?
C214 C215 H215 120.0 . . ?
C214 C215 C216 120.0 . . ?
C216 C215 H215 120.0 . . ?
C215 C216 H216 120.0 . . ?
C211 C216 C215 120.0 . . ?
C211 C216 H216 120.0 . . ?
C216 C211 S21 121.3(19) . . ?
C216 C211 C212 120.0 . . ?
C212 C211 S21 118.4(19) . . ?
C213 C212 H212 120.0 . . ?
C211 C212 C213 120.0 . . ?
C211 C212 H212 120.0 . . ?
C226 C221 S22 118.8(17) . . ?
C226 C221 C222 120.0 . . ?
C222 C221 S22 121.2(17) . . ?
C221 C226 H226 120.0 . . ?
C225 C226 C221 120.0 . . ?
C225 C226 H226 120.0 . . ?
C226 C225 H225 120.0 . . ?
C224 C225 C226 120.0 . . ?
C224 C225 H225 120.0 . . ?
C225 C224 Cl22 120.0(17) . . ?
C225 C224 C223 120.0 . . ?
C223 C224 Cl22 120.0(17) . . ?
C224 C223 H223 120.0 . . ?
C224 C223 C222 120.0 . . ?
C222 C223 H223 120.0 . . ?
C221 C222 H222 120.0 . . ?
C223 C222 C221 120.0 . . ?
C223 C222 H222 120.0 . . ?
C236 C235 H235 120.0 . . ?
C236 C235 C234 120.0 . . ?
C234 C235 H235 120.0 . . ?
C235 C236 H236 120.0 . . ?
C231 C236 C235 120.0 . . ?
C231 C236 H236 120.0 . . ?
C236 C231 S23 114(2) . . ?
C236 C231 C232 120.0 . . ?
C232 C231 S23 125(2) . . ?
C231 C232 H232 120.0 . . ?
C233 C232 C231 120.0 . . ?
C233 C232 H232 120.0 . . ?
C232 C233 H233 120.0 . . ?
C234 C233 C232 120.0 . . ?
C234 C233 H233 120.0 . . ?
C235 C234 Cl23 122(3) . . ?
C233 C234 Cl23 118(3) . . ?
C233 C234 C235 120.0 . . ?
C246 C241 S24 116.8(18) . . ?
C246 C241 C242 120.0 . . ?
C242 C241 S24 123.2(18) . . ?
C241 C246 H246 120.0 . . ?
C241 C246 C245 120.0 . . ?
C245 C246 H246 120.0 . . ?
C246 C245 H245 120.0 . . ?
C244 C245 C246 120.0 . . ?
C244 C245 H245 120.0 . . ?
C245 C244 Cl24 119.8(18) . . ?
C245 C244 C243 120.0 . . ?
C243 C244 Cl24 120.2(18) . . ?
C244 C243 H243 120.0 . . ?
C244 C243 C242 120.0 . . ?
C242 C243 H243 120.0 . . ?
C241 C242 H242 120.0 . . ?
C243 C242 C241 120.0 . . ?
C243 C242 H242 120.0 . . ?
C252 C253 H253 120.0 . . ?
C252 C253 C254 120.0 . . ?
C254 C253 H253 120.0 . . ?
C253 C252 H252 120.0 . . ?
C253 C252 C251 120.0 . . ?
C251 C252 H252 120.0 . . ?
C252 C251 S25 130(4) . . ?
C256 C251 S25 110(4) . . ?
C256 C251 C252 120.0 . . ?
C251 C256 H256 120.0 . . ?
C255 C256 C251 120.0 . . ?
C255 C256 H256 120.0 . . ?
C256 C255 H255 120.0 . . ?
C254 C255 C256 120.0 . . ?
C254 C255 H255 120.0 . . ?
C253 C254 Cl25 119(4) . . ?
C255 C254 Cl25 121(4) . . ?
C255 C254 C253 120.0 . . ?
C266 C261 S26 127(6) . . ?
C266 C261 C262 120.0 . . ?
C262 C261 S26 113(6) . . ?
C261 C266 H266 120.0 . . ?
C265 C266 C261 120.0 . . ?
C265 C266 H266 120.0 . . ?
C266 C265 H265 120.0 . . ?
C266 C265 C264 120.0 . . ?
C264 C265 H265 120.0 . . ?
C265 C264 Cl26 113(6) . . ?
C265 C264 C263 120.0 . . ?
C263 C264 Cl26 126(6) . . ?
C264 C263 H263 120.0 . . ?
C262 C263 C264 120.0 . . ?
C262 C263 H263 120.0 . . ?
C261 C262 H262 120.0 . . ?
C263 C262 C261 120.0 . . ?
C263 C262 H262 120.0 . . ?
C276 C271 S27 120(5) . . ?
C276 C271 C272 120.0 . . ?
C272 C271 S27 120(5) . . ?
C271 C276 H276 120.0 . . ?
C271 C276 C275 120.0 . . ?
C275 C276 H276 120.0 . . ?
C276 C275 H275 120.0 . . ?
C276 C275 C274 120.0 . . ?
C274 C275 H275 120.0 . . ?
C275 C274 Cl27 129(5) . . ?
C273 C274 Cl27 111(5) . . ?
C273 C274 C275 120.0 . . ?
C274 C273 H273 120.0 . . ?
C272 C273 C274 120.0 . . ?
C272 C273 H273 120.0 . . ?
C271 C272 H272 120.0 . . ?
C273 C272 C271 120.0 . . ?
C273 C272 H272 120.0 . . ?
C286 C281 S8 119(3) . . ?
C286 C281 C282 120.0 . . ?
C282 C281 S8 121(3) . . ?
C281 C286 H286 120.0 . . ?
C285 C286 C281 120.0 . . ?
C285 C286 H286 120.0 . . ?
C286 C285 H285 120.0 . . ?
C284 C285 C286 120.0 . . ?
C284 C285 H285 120.0 . . ?
C285 C284 Cl28 124(3) . . ?
C283 C284 Cl28 116(3) . . ?
C283 C284 C285 120.0 . . ?
C284 C283 H283 120.0 . . ?
C282 C283 C284 120.0 . . ?
C282 C283 H283 120.0 . . ?
C281 C282 H282 120.0 . . ?
C283 C282 C281 120.0 . . ?
C283 C282 H282 120.0 . . ?

loop_
_geom_bond_atom_site_label_1
_geom_bond_atom_site_label_2
_geom_bond_distance
_geom_bond_site_symmetry_2
_geom_bond_publ_flag
Au1 Au2 2.9582(18) . ?
Au1 Au4 2.9174(17) . ?
Au1 Au6 2.9543(17) . ?
Au1 Au8 2.7546(15) . ?
Au1 Au9 2.7569(16) . ?
Au1 Au13 2.8004(15) . ?
Au1 Au15 3.0925(14) . ?
Au1 Au18 2.8265(15) . ?
Au1 Au19 3.0075(14) . ?
Au1 Au22 2.7105(18) . ?
Au1 Au31 3.279(2) . ?
Au2 Au3 2.7255(15) . ?
Au2 Au4 2.9240(16) . ?
Au2 Au5 2.7170(13) . ?
Au2 Au6 2.9327(14) . ?
Au2 Au7 3.2524(15) . ?
Au2 Au12 2.7508(18) . ?
Au2 Au13 3.0577(17) . ?
Au2 Au14 3.2884(19) . ?
Au2 Au15 2.8455(17) . ?
Au2 Au21 2.7573(15) . ?
Au2 Au24 3.2085(18) . ?
Au3 Au6 2.7475(15) . ?
Au3 Au7 3.0184(14) . ?
Au3 Au12 2.7562(17) . ?
Au3 Au13 3.0018(16) . ?
Au3 Au17 3.1097(14) . ?
Au3 Au18 3.0830(18) . ?
Au3 S9 2.370(8) . ?
Au4 Au6 2.9777(16) . ?
Au4 Au8 2.7655(19) . ?
Au4 Au9 2.753(2) . ?
Au4 Au10 3.0869(15) . ?
Au4 Au20 2.7967(19) . ?
Au4 Au21 2.9771(15) . ?
Au4 Au24 2.869(2) . ?
Au4 Au27 2.6993(18) . ?
Au4 Au28 3.2583(17) . ?
Au5 Au7 2.9207(15) . ?
Au5 Au14 2.8628(18) . ?
Au5 Au15 2.7322(19) . ?
Au5 Au21 2.7461(16) . ?
Au5 Au26 2.9469(15) . ?
Au5 S6 2.382(8) . ?
Au6 Au10 2.7699(16) . ?
Au6 Au11 2.7543(14) . ?
Au6 Au12 2.7557(19) . ?
Au6 Au16 3.1916(18) . ?
Au6 Au17 3.2050(16) . ?
Au6 Au18 3.1833(17) . ?
Au6 Au19 2.7945(19) . ?
Au6 Au20 3.0599(18) . ?
Au7 Au13 3.3486(18) . ?
Au7 S10 2.325(9) . ?
Au7 S13 2.322(8) . ?
Au8 Au9 2.7781(15) . ?
Au8 Au15 3.0072(16) . ?
Au8 Au21 3.032(2) . ?
Au8 Au23 3.145(2) . ?
Au8 Au28 2.996(2) . ?
Au8 S4 2.409(10) . ?
Au9 Au10 2.9866(19) . ?
Au9 Au19 3.0074(18) . ?
Au9 Au30 3.276(2) . ?
Au9 Au31 3.068(2) . ?
Au9 S1 2.402(9) . ?
Au10 Au11 2.7467(18) . ?
Au10 Au19 2.7281(19) . ?
Au10 Au20 2.903(2) . ?
Au10 S17 2.356(10) . ?
Au11 Au16 3.024(2) . ?
Au11 Au17 2.8557(17) . ?
Au11 Au19 2.7329(18) . ?
Au11 Au33 3.133(2) . ?
Au11 S3 2.369(8) . ?
Au12 Au14 3.2092(16) . ?
Au12 Au16 2.9819(15) . ?
Au12 Au20 3.0107(18) . ?
Au12 Au24 3.1298(19) . ?
Au12 Au35 3.347(2) . ?
Au12 S22 2.480(13) . ?
Au12 S25 2.21(3) . ?
Au13 Au15 2.9021(16) . ?
Au13 Au18 2.6900(14) . ?
Au13 Au22 2.7536(19) . ?
Au13 S13 2.357(7) . ?
Au14 Au24 3.2633(17) . ?
Au14 S10 2.300(8) . ?
Au14 S12 2.307(9) . ?
Au15 Au21 2.7173(19) . ?
Au15 Au23 3.370(2) . ?
Au15 S15 2.361(11) . ?
Au16 Au20 3.2020(18) . ?
Au16 S11 2.320(9) . ?
Au16 S19 2.296(9) . ?
Au17 Au18 3.3333(16) . ?
Au17 S11 2.301(10) . ?
Au17 S18 2.322(10) . ?
Au18 Au19 2.9293(17) . ?
Au18 Au22 2.7342(16) . ?
Au18 Au25 3.3487(17) . ?
Au18 S18 2.353(7) . ?
Au19 Au31 3.286(2) . ?
Au19 S16 2.375(12) . ?
Au20 Au24 2.6911(16) . ?
Au20 Au27 2.7511(19) . ?
Au20 Au37 3.260(6) . ?
Au20 S19 2.383(9) . ?
Au21 Au24 2.940(2) . ?
Au21 S14 2.362(8) . ?
Au22 Au23 2.8556(16) . ?
Au22 Au31 2.9589(17) . ?
Au22 Au34 2.9087(19) . ?
Au22 S7 2.418(14) . ?
Au23 S15 2.290(10) . ?
Au23 S20 2.305(10) . ?
Au24 Au27 2.7305(19) . ?
Au24 Au35 3.229(3) . ?
Au24 Au37 3.147(5) . ?
Au24 S12 2.369(9) . ?
Au25 S8 2.321(11) . ?
Au25 S9 2.297(10) . ?
Au26 S5 2.277(11) . ?
Au26 S6 2.293(9) . ?
Au27 Au28 2.976(2) . ?
Au27 Au30 2.861(2) . ?
Au27 Au36 3.078(3) . ?
Au27 Au38 2.682(8) . ?
Au27 S24 2.405(12) . ?
Au27 S27 2.40(4) . ?
Au28 S14 2.318(9) . ?
Au28 S21 2.321(13) . ?
Au29 S4 2.280(10) . ?
Au29 S5 2.292(11) . ?
Au30 S17 2.285(12) . ?
Au30 S21 2.297(14) . ?
Au31 S16 2.320(10) . ?
Au31 S20 2.318(10) . ?
Au32 S1 2.284(10) . ?
Au32 S2 2.318(14) . ?
Au33 S2 2.315(14) . ?
Au33 S3 2.284(13) . ?
Au34 S7 2.306(12) . ?
Au34 S8 2.276(13) . ?
Au35 S22 2.314(14) . ?
Au35 S23 2.311(17) . ?
Au36 S23 2.28(2) . ?
Au36 S24 2.300(14) . ?
Au37 S25 2.32(3) . ?
Au37 S26 2.35(5) . ?
Au38 S26 2.40(4) . ?
Au38 S27 2.29(4) . ?
Cl1 C14 1.73(4) . ?
Cl2 C24 1.74(4) . ?
Cl3 C34 1.76(2) . ?
Cl4 C44 1.76(4) . ?
Cl5 C54 1.726(16) . ?
Cl6 C64 1.72(4) . ?
Cl7 C74 1.727(19) . ?
Cl8 C84 1.72(4) . ?
Cl9 C94 1.79(4) . ?
Cl10 C104 1.69(3) . ?
Cl11 C114 1.75(3) . ?
Cl12 C124 1.74(4) . ?
Cl13 C134 1.77(3) . ?
Cl14 C144 1.70(4) . ?
Cl15 C154 1.726(15) . ?
Cl16 C164 1.74(4) . ?
Cl17 C174 1.75(4) . ?
Cl18 C184 1.73(4) . ?
Cl19 C194 1.77(3) . ?
Cl20 C204 1.71(4) . ?
Cl21 C214 1.73(2) . ?
Cl22 C224 1.75(2) . ?
Cl23 C234 1.66(3) . ?
Cl24 C244 1.71(2) . ?
Cl25 C254 1.76(6) . ?
Cl26 C264 1.65(8) . ?
Cl27 C274 1.72(7) . ?
Cl28 C284 1.76(4) . ?
S1 C11 1.88(4) . ?
S2 C21 1.76(4) . ?
S3 C31 1.77(2) . ?
S4 C41 1.82(4) . ?
S5 C51 1.795(16) . ?
S6 C61 1.75(4) . ?
S7 C71 1.746(19) . ?
S8 C81 1.76(3) . ?
S8 C281 1.76(3) . ?
S9 C91 1.83(3) . ?
S10 C101 1.78(3) . ?
S11 C111 1.82(3) . ?
S12 C121 1.75(4) . ?
S13 C131 1.76(3) . ?
S14 C141 1.81(4) . ?
S15 C151 1.772(15) . ?
S16 C161 1.72(4) . ?
S17 C171 1.77(4) . ?
S18 C181 1.78(4) . ?
S19 C191 1.81(3) . ?
S20 C201 1.78(4) . ?
S21 C211 1.83(3) . ?
S22 C221 1.78(2) . ?
S23 C231 1.79(3) . ?
S24 C241 1.77(2) . ?
S25 C251 1.77(6) . ?
S26 C261 1.85(8) . ?
S27 C271 1.70(7) . ?
C11 C12 1.35(6) . ?
C11 C16 1.32(5) . ?
C12 H12 0.9300 . ?
C12 C13 1.43(5) . ?
C13 H13 0.9300 . ?
C13 C14 1.42(5) . ?
C14 C15 1.30(6) . ?
C15 H15 0.9300 . ?
C15 C16 1.45(5) . ?
C16 H16 0.9300 . ?
C21 C22 1.40(7) . ?
C21 C26 1.35(6) . ?
C22 H22 0.9300 . ?
C22 C23 1.46(5) . ?
C23 H23 0.9300 . ?
C23 C24 1.50(7) . ?
C24 C25 1.23(7) . ?
C25 H25 0.9300 . ?
C25 C26 1.34(5) . ?
C26 H26 0.9300 . ?
C34 C33 1.3900 . ?
C34 C35 1.3900 . ?
C33 H33 0.9300 . ?
C33 C32 1.3900 . ?
C32 H32 0.9300 . ?
C32 C31 1.3900 . ?
C31 C36 1.3900 . ?
C36 H36 0.9300 . ?
C36 C35 1.3900 . ?
C35 H35 0.9300 . ?
C41 C42 1.39(6) . ?
C41 C46 1.39(5) . ?
C42 H42 0.9300 . ?
C42 C43 1.46(5) . ?
C43 H43 0.9300 . ?
C43 C44 1.43(6) . ?
C44 C45 1.35(6) . ?
C45 H45 0.9300 . ?
C45 C46 1.41(5) . ?
C46 H46 0.9300 . ?
C51 C52 1.3900 . ?
C51 C56 1.3900 . ?
C52 H52 0.9300 . ?
C52 C53 1.3900 . ?
C53 H53 0.9300 . ?
C53 C54 1.3900 . ?
C54 C55 1.3900 . ?
C55 H55 0.9300 . ?
C55 C56 1.3900 . ?
C56 H56 0.9300 . ?
C61 C62 1.41(5) . ?
C61 C66 1.36(5) . ?
C62 H62 0.9300 . ?
C62 C63 1.33(5) . ?
C63 H63 0.9300 . ?
C63 C64 1.39(5) . ?
C64 C65 1.27(5) . ?
C65 H65 0.9300 . ?
C65 C66 1.52(5) . ?
C66 H66 0.9300 . ?
C75 H75 0.9300 . ?
C75 C74 1.3900 . ?
C75 C76 1.3900 . ?
C74 C73 1.3900 . ?
C73 H73 0.9300 . ?
C73 C72 1.3900 . ?
C72 H72 0.9300 . ?
C72 C71 1.3900 . ?
C71 C76 1.3900 . ?
C76 H76 0.9300 . ?
C81 C86 1.3900 . ?
C81 C82 1.3900 . ?
C86 H86 0.9300 . ?
C86 C85 1.3900 . ?
C85 H85 0.9300 . ?
C85 C84 1.3900 . ?
C84 C83 1.3900 . ?
C83 H83 0.9300 . ?
C83 C82 1.3900 . ?
C82 H82 0.9300 . ?
C91 C92 1.37(4) . ?
C91 C96 1.36(5) . ?
C92 H92 0.9300 . ?
C92 C93 1.37(4) . ?
C93 H93 0.9300 . ?
C93 C94 1.36(5) . ?
C94 C95 1.44(5) . ?
C95 H95 0.9300 . ?
C95 C96 1.41(4) . ?
C96 H96 0.9300 . ?
C101 C102 1.39(4) . ?
C101 C106 1.41(5) . ?
C102 H102 0.9300 . ?
C102 C103 1.41(4) . ?
C103 H103 0.9300 . ?
C103 C104 1.45(5) . ?
C104 C105 1.33(4) . ?
C105 H105 0.9300 . ?
C105 C106 1.38(4) . ?
C106 H106 0.9300 . ?
C111 C112 1.32(5) . ?
C111 C116 1.40(5) . ?
C112 H112 0.9300 . ?
C112 C113 1.42(4) . ?
C113 H113 0.9300 . ?
C113 C114 1.27(5) . ?
C114 C115 1.40(5) . ?
C115 H115 0.9300 . ?
C115 C116 1.32(4) . ?
C116 H116 0.9300 . ?
C121 C122 1.35(5) . ?
C121 C126 1.45(5) . ?
C122 H122 0.9300 . ?
C122 C123 1.38(5) . ?
C123 H123 0.9300 . ?
C123 C124 1.39(5) . ?
C124 C125 1.36(5) . ?
C125 H125 0.9300 . ?
C125 C126 1.47(5) . ?
C126 H126 0.9300 . ?
C131 C132 1.40(5) . ?
C131 C136 1.41(4) . ?
C132 H132 0.9300 . ?
C132 C133 1.42(4) . ?
C133 H133 0.9300 . ?
C133 C134 1.38(5) . ?
C134 C135 1.21(4) . ?
C135 H135 0.9300 . ?
C135 C136 1.42(4) . ?
C136 H136 0.9300 . ?
C141 C142 1.38(5) . ?
C141 C146 1.40(5) . ?
C142 H142 0.9300 . ?
C142 C143 1.34(5) . ?
C143 H143 0.9300 . ?
C143 C144 1.44(5) . ?
C144 C145 1.38(5) . ?
C145 H145 0.9300 . ?
C145 C146 1.37(5) . ?
C146 H146 0.9300 . ?
C154 C155 1.3900 . ?
C154 C153 1.3900 . ?
C155 H155 0.9300 . ?
C155 C156 1.3900 . ?
C156 H156 0.9300 . ?
C156 C151 1.3900 . ?
C151 C152 1.3900 . ?
C152 H152 0.9300 . ?
C152 C153 1.3900 . ?
C153 H153 0.9300 . ?
C161 C162 1.36(6) . ?
C161 C166 1.41(5) . ?
C162 H162 0.9300 . ?
C162 C163 1.41(6) . ?
C163 H163 0.9300 . ?
C163 C164 1.33(5) . ?
C164 C165 1.27(6) . ?
C165 H165 0.9300 . ?
C165 C166 1.37(6) . ?
C166 H166 0.9300 . ?
C171 C172 1.39(6) . ?
C171 C176 1.30(6) . ?
C172 H172 0.9300 . ?
C172 C173 1.38(5) . ?
C173 H173 0.9300 . ?
C173 C174 1.34(6) . ?
C174 C175 1.37(6) . ?
C175 H175 0.9300 . ?
C175 C176 1.40(5) . ?
C176 H176 0.9300 . ?
C181 C182 1.41(5) . ?
C181 C186 1.34(5) . ?
C182 H182 0.9300 . ?
C182 C183 1.40(5) . ?
C183 H183 0.9300 . ?
C183 C184 1.46(5) . ?
C184 C185 1.34(5) . ?
C185 H185 0.9300 . ?
C185 C186 1.39(5) . ?
C186 H186 0.9300 . ?
C191 C192 1.36(5) . ?
C191 C196 1.37(5) . ?
C192 H192 0.9300 . ?
C192 C193 1.40(4) . ?
C193 H193 0.9300 . ?
C193 C194 1.37(5) . ?
C194 C195 1.34(5) . ?
C195 H195 0.9300 . ?
C195 C196 1.45(4) . ?
C196 H196 0.9300 . ?
C201 C202 1.35(5) . ?
C201 C206 1.36(5) . ?
C202 H202 0.9300 . ?
C202 C203 1.38(5) . ?
C203 H203 0.9300 . ?
C203 C204 1.50(6) . ?
C204 C205 1.34(5) . ?
C205 H205 0.9300 . ?
C205 C206 1.37(5) . ?
C206 H206 0.9300 . ?
C213 H213 0.9300 . ?
C213 C214 1.3900 . ?
C213 C212 1.3900 . ?
C214 C215 1.3900 . ?
C215 H215 0.9300 . ?
C215 C216 1.3900 . ?
C216 H216 0.9300 . ?
C216 C211 1.3900 . ?
C211 C212 1.3900 . ?
C212 H212 0.9300 . ?
C221 C226 1.3900 . ?
C221 C222 1.3900 . ?
C226 H226 0.9300 . ?
C226 C225 1.3900 . ?
C225 H225 0.9300 . ?
C225 C224 1.3900 . ?
C224 C223 1.3900 . ?
C223 H223 0.9300 . ?
C223 C222 1.3900 . ?
C222 H222 0.9300 . ?
C235 H235 0.9300 . ?
C235 C236 1.3900 . ?
C235 C234 1.3900 . ?
C236 H236 0.9300 . ?
C236 C231 1.3900 . ?
C231 C232 1.3900 . ?
C232 H232 0.9300 . ?
C232 C233 1.3900 . ?
C233 H233 0.9300 . ?
C233 C234 1.3900 . ?
C241 C246 1.3900 . ?
C241 C242 1.3900 . ?
C246 H246 0.9300 . ?
C246 C245 1.3900 . ?
C245 H245 0.9300 . ?
C245 C244 1.3900 . ?
C244 C243 1.3900 . ?
C243 H243 0.9300 . ?
C243 C242 1.3900 . ?
C242 H242 0.9300 . ?
C253 H253 0.9300 . ?
C253 C252 1.3900 . ?
C253 C254 1.3900 . ?
C252 H252 0.9300 . ?
C252 C251 1.3900 . ?
C251 C256 1.3900 . ?
C256 H256 0.9300 . ?
C256 C255 1.3900 . ?
C255 H255 0.9300 . ?
C255 C254 1.3900 . ?
C261 C266 1.3900 . ?
C261 C262 1.3900 . ?
C266 H266 0.9300 . ?
C266 C265 1.3900 . ?
C265 H265 0.9300 . ?
C265 C264 1.3900 . ?
C264 C263 1.3900 . ?
C263 H263 0.9300 . ?
C263 C262 1.3900 . ?
C262 H262 0.9300 . ?
C271 C276 1.3900 . ?
C271 C272 1.3900 . ?
C276 H276 0.9300 . ?
C276 C275 1.3900 . ?
C275 H275 0.9300 . ?
C275 C274 1.3900 . ?
C274 C273 1.3900 . ?
C273 H273 0.9300 . ?
C273 C272 1.3900 . ?
C272 H272 0.9300 . ?
C281 C286 1.3900 . ?
C281 C282 1.3900 . ?
C286 H286 0.9300 . ?
C286 C285 1.3900 . ?
C285 H285 0.9300 . ?
C285 C284 1.3900 . ?
C284 C283 1.3900 . ?
C283 H283 0.9300 . ?
C283 C282 1.3900 . ?
C282 H282 0.9300 . ?

loop_
_geom_torsion_atom_site_label_1
_geom_torsion_atom_site_label_2
_geom_torsion_atom_site_label_3
_geom_torsion_atom_site_label_4
_geom_torsion
_geom_torsion_site_symmetry_1
_geom_torsion_site_symmetry_2
_geom_torsion_site_symmetry_3
_geom_torsion_site_symmetry_4
_geom_torsion_publ_flag
Au3 S9 C91 C92 -109(2) . . . . ?
Au3 S9 C91 C96 68(3) . . . . ?
Au5 S6 C61 C62 -42(3) . . . . ?
Au5 S6 C61 C66 134(3) . . . . ?
Au7 S10 C101 C102 -31(3) . . . . ?
Au7 S10 C101 C106 158(3) . . . . ?
Au7 S13 C131 C132 -162(2) . . . . ?
Au7 S13 C131 C136 23(3) . . . . ?
Au8 S4 C41 C42 104(4) . . . . ?
Au8 S4 C41 C46 -69(4) . . . . ?
Au9 S1 C11 C12 109(3) . . . . ?
Au9 S1 C11 C16 -70(3) . . . . ?
Au10 S17 C171 C172 27(4) . . . . ?
Au10 S17 C171 C176 -160(4) . . . . ?
Au11 S3 C31 C32 157.5(13) . . . . ?
Au11 S3 C31 C36 -17(2) . . . . ?
Au12 S22 C221 C226 86.2(18) . . . . ?
Au12 S22 C221 C222 -94(2) . . . . ?
Au12 S25 C251 C252 -109(3) . . . . ?
Au12 S25 C251 C256 71(3) . . . . ?
Au13 S13 C131 C132 -62(2) . . . . ?
Au13 S13 C131 C136 124(3) . . . . ?
Au14 S10 C101 C102 -136(3) . . . . ?
Au14 S10 C101 C106 53(3) . . . . ?
Au14 S12 C121 C122 -170(3) . . . . ?
Au14 S12 C121 C126 23(3) . . . . ?
Au15 S15 C151 C156 47.5(14) . . . . ?
Au15 S15 C151 C152 -144.3(11) . . . . ?
Au16 S11 C111 C112 172(3) . . . . ?
Au16 S11 C111 C116 -5(4) . . . . ?
Au16 S19 C191 C192 20(4) . . . . ?
Au16 S19 C191 C196 -167(3) . . . . ?
Au17 S11 C111 C112 66(4) . . . . ?
Au17 S11 C111 C116 -111(3) . . . . ?
Au17 S18 C181 C182 32(3) . . . . ?
Au17 S18 C181 C186 -160(3) . . . . ?
Au18 S18 C181 C182 130(3) . . . . ?
Au18 S18 C181 C186 -62(3) . . . . ?
Au19 S16 C161 C162 -118(4) . . . . ?
Au19 S16 C161 C166 73(4) . . . . ?
Au20 S19 C191 C192 112(3) . . . . ?
Au20 S19 C191 C196 -74(3) . . . . ?
Au21 S14 C141 C142 -112(3) . . . . ?
Au21 S14 C141 C146 74(3) . . . . ?
Au22 S7 C71 C72 70(2) . . . . ?
Au22 S7 C71 C76 -111.7(16) . . . . ?
Au23 S15 C151 C156 149.6(11) . . . . ?
Au23 S15 C151 C152 -42.2(15) . . . . ?
Au23 S20 C201 C202 -68(3) . . . . ?
Au23 S20 C201 C206 115(3) . . . . ?
Au24 S12 C121 C122 -74(3) . . . . ?
Au24 S12 C121 C126 119(3) . . . . ?
Au25 S8 C81 C86 40(3) . . . . ?
Au25 S8 C81 C82 -144(2) . . . . ?
Au25 S8 C281 C286 55(3) . . . . ?
Au25 S8 C281 C282 -132(3) . . . . ?
Au25 S9 C91 C92 1(3) . . . . ?
Au25 S9 C91 C96 177(2) . . . . ?
Au26 S5 C51 C52 138.8(12) . . . . ?
Au26 S5 C51 C56 -46.2(15) . . . . ?
Au26 S6 C61 C62 41(3) . . . . ?
Au26 S6 C61 C66 -143(3) . . . . ?
Au27 S24 C241 C246 -85.7(17) . . . . ?
Au27 S24 C241 C242 96.3(18) . . . . ?
Au27 S27 C271 C276 32(4) . . . . ?
Au27 S27 C271 C272 -147(4) . . . . ?
Au28 S14 C141 C142 -9(3) . . . . ?
Au28 S14 C141 C146 178(2) . . . . ?
Au28 S21 C211 C216 26(2) . . . . ?
Au28 S21 C211 C212 -160.2(16) . . . . ?
Au29 S4 C41 C42 -8(4) . . . . ?
Au29 S4 C41 C46 179(3) . . . . ?
Au29 S5 C51 C52 30.3(17) . . . . ?
Au29 S5 C51 C56 -154.7(12) . . . . ?
Au30 S17 C171 C172 132(4) . . . . ?
Au30 S17 C171 C176 -55(5) . . . . ?
Au30 S21 C211 C216 128.8(18) . . . . ?
Au30 S21 C211 C212 -58(2) . . . . ?
Au31 S16 C161 C162 -18(5) . . . . ?
Au31 S16 C161 C166 173(3) . . . . ?
Au31 S20 C201 C202 -174(3) . . . . ?
Au31 S20 C201 C206 9(4) . . . . ?
Au32 S1 C11 C12 -2(3) . . . . ?
Au32 S1 C11 C16 180(2) . . . . ?
Au32 S2 C21 C22 34(2) . . . . ?
Au32 S2 C21 C26 -151(3) . . . . ?
Au33 S2 C21 C22 137(3) . . . . ?
Au33 S2 C21 C26 -48(3) . . . . ?
Au33 S3 C31 C32 -106.4(16) . . . . ?
Au33 S3 C31 C36 78.6(18) . . . . ?
Au34 S7 C71 C72 -12(2) . . . . ?
Au34 S7 C71 C76 166.3(13) . . . . ?
Au34 S8 C81 C86 147(3) . . . . ?
Au34 S8 C81 C82 -37(3) . . . . ?
Au34 S8 C281 C286 166(2) . . . . ?
Au34 S8 C281 C282 -21(3) . . . . ?
Au35 S22 C221 C226 -178.0(15) . . . . ?
Au35 S22 C221 C222 1(2) . . . . ?
Au35 S23 C231 C236 79(2) . . . . ?
Au35 S23 C231 C232 -96(2) . . . . ?
Au36 S23 C231 C236 -172.4(16) . . . . ?
Au36 S23 C231 C232 12(3) . . . . ?
Au36 S24 C241 C246 -171.9(14) . . . . ?
Au36 S24 C241 C242 10(2) . . . . ?
Au37 S25 C251 C252 9(3) . . . . ?
Au37 S25 C251 C256 -171(2) . . . . ?
Au37 S26 C261 C266 32(4) . . . . ?
Au37 S26 C261 C262 -150(4) . . . . ?
Au38 S26 C261 C266 132(4) . . . . ?
Au38 S26 C261 C262 -49(4) . . . . ?
Au38 S27 C271 C276 -39(4) . . . . ?
Au38 S27 C271 C272 141(4) . . . . ?
Cl1 C14 C15 C16 -180(2) . . . . ?
Cl2 C24 C25 C26 -178(4) . . . . ?
Cl3 C34 C33 C32 179(2) . . . . ?
Cl3 C34 C35 C36 -179(3) . . . . ?
Cl4 C44 C45 C46 -173(3) . . . . ?
Cl5 C54 C55 C56 -177(2) . . . . ?
Cl6 C64 C65 C66 176(2) . . . . ?
Cl7 C74 C73 C72 -175(3) . . . . ?
Cl8 C84 C83 C82 -179(4) . . . . ?
Cl9 C94 C95 C96 -180(2) . . . . ?
Cl10 C104 C105 C106 -177(3) . . . . ?
Cl11 C114 C115 C116 180(3) . . . . ?
Cl12 C124 C125 C126 -176(3) . . . . ?
Cl13 C134 C135 C136 -180(2) . . . . ?
Cl14 C144 C145 C146 -180(3) . . . . ?
Cl15 C154 C155 C156 -173.1(19) . . . . ?
Cl15 C154 C153 C152 173.1(19) . . . . ?
Cl16 C164 C165 C166 -175(4) . . . . ?
Cl17 C174 C175 C176 178(3) . . . . ?
Cl18 C184 C185 C186 -174(3) . . . . ?
Cl19 C194 C195 C196 178(3) . . . . ?
Cl20 C204 C205 C206 -179(3) . . . . ?
Cl21 C214 C215 C216 -174(3) . . . . ?
Cl22 C224 C223 C222 -177(3) . . . . ?
Cl24 C244 C243 C242 -179(3) . . . . ?
Cl26 C264 C263 C262 -175(6) . . . . ?
Cl27 C274 C273 C272 179.9(5) . . . . ?
Cl28 C284 C283 C282 179(4) . . . . ?
S1 C11 C12 C13 179(2) . . . . ?
S1 C11 C16 C15 179(2) . . . . ?
S2 C21 C22 C23 -176(3) . . . . ?
S2 C21 C26 C25 -179(4) . . . . ?
S3 C31 C36 C35 175(2) . . . . ?
S4 C41 C42 C43 -175(3) . . . . ?
S4 C41 C46 C45 174(3) . . . . ?
S5 C51 C52 C53 175(2) . . . . ?
S5 C51 C56 C55 -175(2) . . . . ?
S6 C61 C62 C63 178(3) . . . . ?
S6 C61 C66 C65 -179(2) . . . . ?
S7 C71 C76 C75 -178(2) . . . . ?
S8 C81 C86 C85 176(4) . . . . ?
S8 C81 C82 C83 -176(4) . . . . ?
S8 C281 C286 C285 173(4) . . . . ?
S8 C281 C282 C283 -173(4) . . . . ?
S9 C91 C92 C93 -171(2) . . . . ?
S9 C91 C96 C95 175(2) . . . . ?
S10 C101 C102 C103 -169(3) . . . . ?
S10 C101 C106 C105 172(3) . . . . ?
S11 C111 C112 C113 175(3) . . . . ?
S11 C111 C116 C115 -175(3) . . . . ?
S12 C121 C122 C123 -173(3) . . . . ?
S12 C121 C126 C125 177(3) . . . . ?
S13 C131 C132 C133 -173(2) . . . . ?
S13 C131 C136 C135 173(2) . . . . ?
S14 C141 C142 C143 -169(3) . . . . ?
S14 C141 C146 C145 171(3) . . . . ?
S15 C151 C152 C153 -168.1(18) . . . . ?
S16 C161 C162 C163 -172(4) . . . . ?
S16 C161 C166 C165 175(4) . . . . ?
S17 C171 C172 C173 173(4) . . . . ?
S17 C171 C176 C175 -178(4) . . . . ?
S18 C181 C182 C183 177(3) . . . . ?
S18 C181 C186 C185 -170(3) . . . . ?
S19 C191 C192 C193 172(3) . . . . ?
S19 C191 C196 C195 -177(3) . . . . ?
S20 C201 C202 C203 -177(3) . . . . ?
S20 C201 C206 C205 174(3) . . . . ?
S21 C211 C212 C213 -174(3) . . . . ?
S22 C221 C226 C225 179(3) . . . . ?
S22 C221 C222 C223 -179(3) . . . . ?
S23 C231 C232 C233 175(3) . . . . ?
S24 C241 C246 C245 -178(2) . . . . ?
S24 C241 C242 C243 178(3) . . . . ?
S25 C251 C256 C255 -179.9(6) . . . . ?
S26 C261 C266 C265 178(2) . . . . ?
S26 C261 C262 C263 -178.5(19) . . . . ?
S27 C271 C276 C275 -180.0(5) . . . . ?
S27 C271 C272 C273 180.0(5) . . . . ?
C11 C12 C13 C14 4(5) . . . . ?
C12 C11 C16 C15 1(6) . . . . ?
C12 C13 C14 Cl1 178(3) . . . . ?
C12 C13 C14 C15 -4(6) . . . . ?
C13 C14 C15 C16 2(6) . . . . ?
C14 C15 C16 C11 -1(5) . . . . ?
C16 C11 C12 C13 -3(6) . . . . ?
C21 C22 C23 C24 -8(7) . . . . ?
C22 C21 C26 C25 -4(6) . . . . ?
C22 C23 C24 Cl2 -177(4) . . . . ?
C22 C23 C24 C25 3(8) . . . . ?
C23 C24 C25 C26 1(9) . . . . ?
C24 C25 C26 C21 -1(9) . . . . ?
C26 C21 C22 C23 8(6) . . . . ?
C34 C33 C32 C31 0.0 . . . . ?
C33 C34 C35 C36 0.0 . . . . ?
C33 C32 C31 S3 -175(2) . . . . ?
C33 C32 C31 C36 0.0 . . . . ?
C32 C31 C36 C35 0.0 . . . . ?
C31 C36 C35 C34 0.0 . . . . ?
C35 C34 C33 C32 0.0 . . . . ?
C41 C42 C43 C44 0(6) . . . . ?
C42 C41 C46 C45 1(7) . . . . ?
C42 C43 C44 Cl4 172(3) . . . . ?
C42 C43 C44 C45 3(7) . . . . ?
C43 C44 C45 C46 -5(7) . . . . ?
C44 C45 C46 C41 3(7) . . . . ?
C46 C41 C42 C43 -3(7) . . . . ?
C51 C52 C53 C54 0.0 . . . . ?
C52 C51 C56 C55 0.0 . . . . ?
C52 C53 C54 Cl5 177(2) . . . . ?
C52 C53 C54 C55 0.0 . . . . ?
C53 C54 C55 C56 0.0 . . . . ?
C54 C55 C56 C51 0.0 . . . . ?
C56 C51 C52 C53 0.0 . . . . ?
C61 C62 C63 C64 -2(6) . . . . ?
C62 C61 C66 C65 -3(5) . . . . ?
C62 C63 C64 Cl6 -177(3) . . . . ?
C62 C63 C64 C65 4(6) . . . . ?
C63 C64 C65 C66 -5(5) . . . . ?
C64 C65 C66 C61 5(5) . . . . ?
C66 C61 C62 C63 2(5) . . . . ?
C75 C74 C73 C72 0.0 . . . . ?
C74 C75 C76 C71 0.0 . . . . ?
C74 C73 C72 C71 0.0 . . . . ?
C73 C72 C71 S7 178(3) . . . . ?
C73 C72 C71 C76 0.0 . . . . ?
C72 C71 C76 C75 0.0 . . . . ?
C76 C75 C74 Cl7 175(2) . . . . ?
C76 C75 C74 C73 0.0 . . . . ?
C81 C86 C85 C84 0.0 . . . . ?
C86 C81 C82 C83 0.0 . . . . ?
C86 C85 C84 Cl8 179(4) . . . . ?
C86 C85 C84 C83 0.0 . . . . ?
C85 C84 C83 C82 0.0 . . . . ?
C84 C83 C82 C81 0.0 . . . . ?
C82 C81 C86 C85 0.0 . . . . ?
C91 C92 C93 C94 -13(5) . . . . ?
C92 C91 C96 C95 -9(5) . . . . ?
C92 C93 C94 Cl9 -177(2) . . . . ?
C92 C93 C94 C95 10(5) . . . . ?
C93 C94 C95 C96 -6(5) . . . . ?
C94 C95 C96 C91 6(4) . . . . ?
C96 C91 C92 C93 13(5) . . . . ?
C101 C102 C103 C104 -5(5) . . . . ?
C102 C101 C106 C105 1(5) . . . . ?
C102 C103 C104 Cl10 179(3) . . . . ?
C102 C103 C104 C105 7(5) . . . . ?
C103 C104 C105 C106 -5(5) . . . . ?
C104 C105 C106 C101 1(5) . . . . ?
C106 C101 C102 C103 1(5) . . . . ?
C111 C112 C113 C114 9(7) . . . . ?
C112 C111 C116 C115 8(6) . . . . ?
C112 C113 C114 Cl11 180(3) . . . . ?
C112 C113 C114 C115 -8(7) . . . . ?
C113 C114 C115 C116 8(7) . . . . ?
C114 C115 C116 C111 -8(6) . . . . ?
C116 C111 C112 C113 -9(6) . . . . ?
C121 C122 C123 C124 4(6) . . . . ?
C122 C121 C126 C125 10(5) . . . . ?
C122 C123 C124 Cl12 179(3) . . . . ?
C122 C123 C124 C125 -7(6) . . . . ?
C123 C124 C125 C126 10(5) . . . . ?
C124 C125 C126 C121 -11(5) . . . . ?
C126 C121 C122 C123 -6(5) . . . . ?
C131 C132 C133 C134 0(4) . . . . ?
C132 C131 C136 C135 -1(4) . . . . ?
C132 C133 C134 Cl13 -180(2) . . . . ?
C132 C133 C134 C135 -2(5) . . . . ?
C133 C134 C135 C136 2(6) . . . . ?
C134 C135 C136 C131 -1(5) . . . . ?
C136 C131 C132 C133 2(4) . . . . ?
C141 C142 C143 C144 -4(6) . . . . ?
C142 C141 C146 C145 -2(5) . . . . ?
C142 C143 C144 Cl14 -179(3) . . . . ?
C142 C143 C144 C145 2(5) . . . . ?
C143 C144 C145 C146 -1(5) . . . . ?
C144 C145 C146 C141 1(6) . . . . ?
C146 C141 C142 C143 4(6) . . . . ?
C154 C155 C156 C151 0.0 . . . . ?
C155 C154 C153 C152 0.0 . . . . ?
C155 C156 C151 S15 168.3(18) . . . . ?
C155 C156 C151 C152 0.0 . . . . ?
C156 C151 C152 C153 0.0 . . . . ?
C151 C152 C153 C154 0.0 . . . . ?
C153 C154 C155 C156 0.0 . . . . ?
C161 C162 C163 C164 2(7) . . . . ?
C162 C161 C166 C165 6(7) . . . . ?
C162 C163 C164 Cl16 178(3) . . . . ?
C162 C163 C164 C165 -3(7) . . . . ?
C163 C164 C165 C166 6(8) . . . . ?
C164 C165 C166 C161 -8(8) . . . . ?
C166 C161 C162 C163 -3(7) . . . . ?
C171 C172 C173 C174 8(7) . . . . ?
C172 C171 C176 C175 -5(8) . . . . ?
C172 C173 C174 Cl17 177(4) . . . . ?
C172 C173 C174 C175 -9(7) . . . . ?
C173 C174 C175 C176 4(7) . . . . ?
C174 C175 C176 C171 4(7) . . . . ?
C176 C171 C172 C173 -1(7) . . . . ?
C181 C182 C183 C184 -10(5) . . . . ?
C182 C181 C186 C185 -2(5) . . . . ?
C182 C183 C184 Cl18 -179(3) . . . . ?
C182 C183 C184 C185 6(5) . . . . ?
C183 C184 C185 C186 0(5) . . . . ?
C184 C185 C186 C181 -2(6) . . . . ?
C186 C181 C182 C183 8(5) . . . . ?
C191 C192 C193 C194 6(6) . . . . ?
C192 C191 C196 C195 -4(6) . . . . ?
C192 C193 C194 Cl19 178(3) . . . . ?
C192 C193 C194 C195 -7(6) . . . . ?
C193 C194 C195 C196 2(6) . . . . ?
C194 C195 C196 C191 3(6) . . . . ?
C196 C191 C192 C193 -1(6) . . . . ?
C201 C202 C203 C204 4(6) . . . . ?
C202 C201 C206 C205 -3(6) . . . . ?
C202 C203 C204 Cl20 176(3) . . . . ?
C202 C203 C204 C205 -4(5) . . . . ?
C203 C204 C205 C206 2(6) . . . . ?
C204 C205 C206 C201 2(6) . . . . ?
C206 C201 C202 C203 0(6) . . . . ?
C213 C214 C215 C216 0.0 . . . . ?
C214 C213 C212 C211 0.0 . . . . ?
C214 C215 C216 C211 0.0 . . . . ?
C215 C216 C211 S21 174(3) . . . . ?
C215 C216 C211 C212 0.0 . . . . ?
C216 C211 C212 C213 0.0 . . . . ?
C212 C213 C214 Cl21 173(3) . . . . ?
C212 C213 C214 C215 0.0 . . . . ?
C221 C226 C225 C224 0.0 . . . . ?
C226 C221 C222 C223 0.0 . . . . ?
C226 C225 C224 Cl22 177(3) . . . . ?
C226 C225 C224 C223 0.0 . . . . ?
C225 C224 C223 C222 0.0 . . . . ?
C224 C223 C222 C221 0.0 . . . . ?
C222 C221 C226 C225 0.0 . . . . ?
C235 C236 C231 S23 -176(3) . . . . ?
C235 C236 C231 C232 0.0 . . . . ?
C236 C235 C234 Cl23 179(3) . . . . ?
C236 C235 C234 C233 0.0 . . . . ?
C236 C231 C232 C233 0.0 . . . . ?
C231 C232 C233 C234 0.0 . . . . ?
C232 C233 C234 Cl23 -179(3) . . . . ?
C232 C233 C234 C235 0.0 . . . . ?
C234 C235 C236 C231 0.0 . . . . ?
C241 C246 C245 C244 0.0 . . . . ?
C246 C241 C242 C243 0.0 . . . . ?
C246 C245 C244 Cl24 179(3) . . . . ?
C246 C245 C244 C243 0.0 . . . . ?
C245 C244 C243 C242 0.0 . . . . ?
C244 C243 C242 C241 0.0 . . . . ?
C242 C241 C246 C245 0.0 . . . . ?
C253 C252 C251 S25 179.9(7) . . . . ?
C253 C252 C251 C256 0.0 . . . . ?
C252 C253 C254 Cl25 180.0(5) . . . . ?
C252 C253 C254 C255 0.0 . . . . ?
C252 C251 C256 C255 0.0 . . . . ?
C251 C256 C255 C254 0.0 . . . . ?
C256 C255 C254 Cl25 -180.0(5) . . . . ?
C256 C255 C254 C253 0.0 . . . . ?
C254 C253 C252 C251 0.0 . . . . ?
C261 C266 C265 C264 0.0 . . . . ?
C266 C261 C262 C263 0.0 . . . . ?
C266 C265 C264 Cl26 176(5) . . . . ?
C266 C265 C264 C263 0.0 . . . . ?
C265 C264 C263 C262 0.0 . . . . ?
C264 C263 C262 C261 0.0 . . . . ?
C262 C261 C266 C265 0.0 . . . . ?
C271 C276 C275 C274 0.0 . . . . ?
C276 C271 C272 C273 0.0 . . . . ?
C276 C275 C274 Cl27 -179.9(6) . . . . ?
C276 C275 C274 C273 0.0 . . . . ?
C275 C274 C273 C272 0.0 . . . . ?
C274 C273 C272 C271 0.0 . . . . ?
C272 C271 C276 C275 0.0 . . . . ?
C281 C286 C285 C284 0.0 . . . . ?
C286 C281 C282 C283 0.0 . . . . ?
C286 C285 C284 Cl28 -179(4) . . . . ?
C286 C285 C284 C283 0.0 . . . . ?
C285 C284 C283 C282 0.0 . . . . ?
C284 C283 C282 C281 0.0 . . . . ?
C282 C281 C286 C285 0.0 . . . . ?

loop_
_smtbx_masks_void_nr
_smtbx_masks_void_average_x
_smtbx_masks_void_average_y
_smtbx_masks_void_average_z
_smtbx_masks_void_volume
_smtbx_masks_void_count_electrons
_smtbx_masks_void_content
1 0.000 0.500 0.000 978.6 226.3 ?
2 0.000 0.500 0.500 264.5 76.2 ?
3 0.423 0.809 0.874 20.2 0.0 ?
4 0.577 0.191 0.126 20.2 1.5 ?
